data_4036032
loop_
_publ_author_name
'Martin, Max M.'
'Dill, Maximilian'
'Langer, Jens'
'Jux, Norbert'

_publ_section_title
;
 Porphyrin-Hexaphenylbenzene Conjugates via Mixed Cyclotrimerization
 Reactions.
;
_journal_issue 3
_journal_name_full 'The Journal of organic chemistry'
_journal_page_first 1489
_journal_page_last 1499
_journal_paper_doi 10.1021/acs.joc.8b02907
_journal_volume 84
_journal_year 2019
_chemical_formula_moiety 'C240 H263 N12 Ni3, 11.5(C6 H6)'
_chemical_formula_sum 'C309 H332 N12 Ni3'
_chemical_formula_weight 4389.98
_space_group_crystal_system triclinic
_space_group_IT_number 2
_space_group_name_Hall '-P 1'
_space_group_name_H-M_alt 'P -1'
_atom_sites_solution_hydrogens geom
_audit_creation_date 2018-09-19
_audit_creation_method
;
Olex2 1.2
(compiled 2018.05.29 svn.r3508 for OlexSys, GUI svn.r5506)
;
_cell_angle_alpha 102.076(3)
_cell_angle_beta 95.259(3)
_cell_angle_gamma 100.812(3)
_cell_formula_units_Z 2
_cell_length_a 13.7070(5)
_cell_length_b 30.1449(13)
_cell_length_c 33.1513(13)
_cell_measurement_reflns_used 11082
_cell_measurement_temperature 100.0(2)
_cell_measurement_theta_max 50.6750
_cell_measurement_theta_min 4.0630
_cell_volume 13034.3(9)
_computing_cell_refinement 'CrysAlisPro 1.171.38.46 (Rigaku OD, 2015)'
_computing_data_collection 'CrysAlisPro 1.171.38.46 (Rigaku OD, 2015)'
_computing_data_reduction 'CrysAlisPro 1.171.38.46 (Rigaku OD, 2015)'
_computing_molecular_graphics 'Olex2 (Dolomanov et al., 2009)'
_computing_publication_material 'Olex2 (Dolomanov et al., 2009)'
_computing_structure_refinement 'ShelXL (Sheldrick, 2015)'
_diffrn_ambient_environment N~2~
_diffrn_ambient_temperature 100.0(2)
_diffrn_detector 'CCD plate'
_diffrn_detector_area_resol_mean 5.2903
_diffrn_detector_type AtlasS2
_diffrn_measured_fraction_theta_full 0.974
_diffrn_measured_fraction_theta_max 0.974
_diffrn_measurement_details
;
List of Runs (angles in degrees, time in seconds):

  # Type    Start    End  Width  t~exp~   \w     \q     \k     \f   Frames
--------------------------------------------------------------------------
  1  \w     46.00 129.00   1.00   57.50    --   60.07  38.00  30.00   83
  2  \w     42.00 132.00   1.00   57.50    --   60.07  38.00 120.00   90
  3  \w     29.00 113.00   1.00   57.50    --   60.07  77.00 150.00   84
  4  \w     17.00  91.00   1.00   57.50    --   60.07 -77.00  30.00   74
  5  \w     10.00 100.00   1.00   57.50    --   60.07 -99.00 -30.00   90
  6  \w     17.00 100.00   1.00   57.50    --   60.07 -99.00-150.00   83
  7  \w    -10.00  60.00   1.00   57.50    --   60.07 -38.00-150.00   70
  8  \w    -67.00  26.00   1.00   12.50    --    0.00 -19.00 150.00   93
;
_diffrn_measurement_device 'four-circle diffractometer'
_diffrn_measurement_device_type 'SuperNova, Dual, Cu at zero, AtlasS2'
_diffrn_measurement_method '\w scans'
_diffrn_orient_matrix_type 'CrysAlisPro convention (1999,Acta A55,543-557)'
_diffrn_orient_matrix_UB_11 0.0178691000
_diffrn_orient_matrix_UB_12 -0.0302142000
_diffrn_orient_matrix_UB_13 -0.0411216000
_diffrn_orient_matrix_UB_21 0.0029021000
_diffrn_orient_matrix_UB_22 0.0414370000
_diffrn_orient_matrix_UB_23 -0.0206287000
_diffrn_orient_matrix_UB_31 0.1140739000
_diffrn_orient_matrix_UB_32 0.0151768000
_diffrn_orient_matrix_UB_33 0.0135859000
_diffrn_radiation_monochromator mirror
_diffrn_radiation_probe x-ray
_diffrn_radiation_type CuK\a
_diffrn_radiation_wavelength 1.54184
_diffrn_reflns_av_R_equivalents 0.0569
_diffrn_reflns_av_unetI/netI 0.0980
_diffrn_reflns_Laue_measured_fraction_full 0.974
_diffrn_reflns_Laue_measured_fraction_max 0.974
_diffrn_reflns_limit_h_max 13
_diffrn_reflns_limit_h_min -12
_diffrn_reflns_limit_k_max 27
_diffrn_reflns_limit_k_min -30
_diffrn_reflns_limit_l_max 33
_diffrn_reflns_limit_l_min -31
_diffrn_reflns_number 49548
_diffrn_reflns_point_group_measured_fraction_full 0.974
_diffrn_reflns_point_group_measured_fraction_max 0.974
_diffrn_reflns_theta_full 51.248
_diffrn_reflns_theta_max 51.248
_diffrn_reflns_theta_min 3.447
_diffrn_source 'micro-focus sealed X-ray tube'
_diffrn_source_type 'SuperNova (Cu) X-ray Source'
_exptl_absorpt_coefficient_mu 0.681
_exptl_absorpt_correction_T_max 1.00000
_exptl_absorpt_correction_T_min 0.70664
_exptl_absorpt_correction_type multi-scan
_exptl_absorpt_process_details
;
CrysAlisPro 1.171.38.46 (Rigaku Oxford Diffraction, 2015)
Empirical absorption correction using spherical harmonics,
 implemented in SCALE3 ABSPACK scaling algorithm.
;
_exptl_crystal_colour 'clear reddish brown'
_exptl_crystal_colour_lustre clear
_exptl_crystal_colour_modifier reddish
_exptl_crystal_colour_primary brown
_exptl_crystal_density_diffrn 1.119
_exptl_crystal_description block
_exptl_crystal_F_000 4708
_exptl_crystal_size_max 0.142
_exptl_crystal_size_mid 0.086
_exptl_crystal_size_min 0.063
_refine_diff_density_max 1.572
_refine_diff_density_min -0.743
_refine_diff_density_rms 0.082
_refine_ls_extinction_method none
_refine_ls_goodness_of_fit_ref 1.145
_refine_ls_hydrogen_treatment constr
_refine_ls_matrix_type full
_refine_ls_number_parameters 3183
_refine_ls_number_reflns 27529
_refine_ls_number_restraints 3719
_refine_ls_restrained_S_all 1.082
_refine_ls_R_factor_all 0.1655
_refine_ls_R_factor_gt 0.1133
_refine_ls_shift/su_max 0.004
_refine_ls_shift/su_mean 0.000
_refine_ls_structure_factor_coef Fsqd
_refine_ls_weighting_details 'w=1/[\s^2^(Fo^2^)+(0.2000P)^2^] where P=(Fo^2^+2Fc^2^)/3'
_refine_ls_weighting_scheme calc
_refine_ls_wR_factor_gt 0.2996
_refine_ls_wR_factor_ref 0.3540
_reflns_Friedel_coverage 0.000
_reflns_number_gt 16116
_reflns_number_total 27529
_reflns_threshold_expression 'I > 2\s(I)'
_cod_data_source_file jo8b02907_si_002.cif
_cod_data_source_block compound14_Ni3
_cod_database_code 4036032
_shelx_shelxl_version_number 2016/6
_chemical_oxdiff_formula 'C H N Ni'
_shelx_space_group_comment
;
The symmetry employed for this shelxl refinement is uniquely defined
by the following loop, which should always be used as a source of
symmetry information in preference to the above space-group names.
They are only intended as comments.
;
_reflns_odcompleteness_completeness 98.84
_reflns_odcompleteness_iscentric 1
_reflns_odcompleteness_theta 50.38
_olex2_refinement_description
;
1. Fixed Uiso
 At 1.2 times of:
  All C(H) groups
 At 1.5 times of:
  All C(H,H,H) groups
2. Restrained distances
 C150-C149 \\sim C257-C255 \\sim C152-C149 \\sim C151-C149 \\sim C255-C258
\\sim C256-C255
 with sigma of 0.02
 C67-C63 \\sim C241-C63
 with sigma of 0.02
 C68-C67 \\sim C244-C241 \\sim C69-C67 \\sim C242-C241 \\sim C241-C243 \\sim
C70-C67
 with sigma of 0.02
 C247-C111 \\sim C114-C111 \\sim C246-C111 \\sim C113-C111 \\sim C245-C111
\\sim C112-C111
 with sigma of 0.02
 C248-C117 \\sim C121-C117
 with sigma of 0.02
 C253-C139 \\sim C142-C139 \\sim C254-C139 \\sim C140-C139 \\sim C252-C139
\\sim C141-C139
 with sigma of 0.02
 C122-C121 \\sim C248-C251 \\sim C124-C121 \\sim C248-C249 \\sim C123-C121
\\sim C248-C250
 with sigma of 0.02
3. Uiso/Uaniso restraints and constraints
C149 \\sim C150 \\sim C151 \\sim C152 \\sim C255 \\sim C256 \\sim C257 \\sim
C258: within 3A with sigma of 0.02 and sigma for terminal atoms of 0.04
C241 \\sim C242 \\sim C243 \\sim C244 \\sim C67 \\sim C68 \\sim C69 \\sim C70:
within 3A with sigma of 0.02 and sigma for terminal atoms of 0.04
C111 \\sim C245 \\sim C246 \\sim C247 \\sim C112 \\sim C113 \\sim C114: within
3A with sigma of 0.02 and sigma for terminal atoms of 0.04
C248 \\sim C249 \\sim C250 \\sim C251 \\sim C121 \\sim C122 \\sim C123 \\sim
C124: within 3A with sigma of 0.02 and sigma for terminal atoms of 0.04
Uanis(C331) \\sim Ueq, Uanis(C332) \\sim Ueq, Uanis(C333) \\sim Ueq,
Uanis(C334) \\sim Ueq, Uanis(C335) \\sim Ueq, Uanis(C336) \\sim Ueq: with sigma
of 0.1 and sigma for terminal atoms of 0.2
4. Rigid body (RIGU) restrains
 All non-hydrogen atoms
 with sigma for 1-2 distances of 0.004 and sigma for 1-3 distances of 0.004
5. Others
 Sof(C218)=Sof(H21M)=Sof(H21N)=Sof(H21O)=Sof(C219)=Sof(H21J)=Sof(H21K)=
 Sof(H21L)=Sof(C220)=Sof(H22G)=Sof(H22H)=Sof(H22I)=1-FVAR(1)
 Sof(C259)=Sof(H25D)=Sof(H25E)=Sof(H25F)=Sof(C260)=Sof(H26D)=Sof(H26E)=
 Sof(H26F)=Sof(C261)=Sof(H26A)=Sof(H26B)=Sof(H26C)=FVAR(1)
 Sof(C252)=Sof(H25M)=Sof(H25N)=Sof(H25O)=Sof(C253)=Sof(H25J)=Sof(H25K)=
 Sof(H25L)=Sof(C254)=Sof(H25P)=Sof(H25Q)=Sof(H25R)=1-FVAR(2)
 Sof(C140)=Sof(H14H)=Sof(H14I)=Sof(H14G)=Sof(C141)=Sof(H14D)=Sof(H14E)=
 Sof(H14F)=Sof(C142)=Sof(H14A)=Sof(H14B)=Sof(H14C)=FVAR(2)
 Sof(C255)=Sof(C256)=Sof(H25G)=Sof(H25H)=Sof(H25I)=Sof(C257)=Sof(H25V)=
 Sof(H25W)=Sof(H25X)=Sof(C258)=Sof(H25S)=Sof(H25T)=Sof(H25U)=1-FVAR(3)
 Sof(C149)=Sof(C150)=Sof(H15G)=Sof(H15H)=Sof(H15I)=Sof(C151)=Sof(H15D)=
 Sof(H15E)=Sof(H15F)=Sof(C152)=Sof(H15A)=Sof(H15B)=Sof(H15C)=FVAR(3)
 Sof(C241)=Sof(C242)=Sof(H24M)=Sof(H24O)=Sof(H24N)=Sof(C243)=Sof(H24D)=
 Sof(H24E)=Sof(H24F)=Sof(C244)=Sof(H24J)=Sof(H24K)=Sof(H24L)=1-FVAR(4)
 Sof(C67)=Sof(C68)=Sof(H68A)=Sof(H68B)=Sof(H68C)=Sof(C69)=Sof(H69A)=Sof(H69B)=
 Sof(H69C)=Sof(C70)=Sof(H70A)=Sof(H70B)=Sof(H70C)=FVAR(4)
 Sof(C112)=Sof(H11D)=Sof(H11E)=Sof(H11F)=Sof(C113)=Sof(H11G)=Sof(H11H)=
 Sof(H11I)=Sof(C114)=Sof(H11J)=Sof(H11K)=Sof(H11L)=1-FVAR(5)
 Sof(C245)=Sof(H24V)=Sof(H24W)=Sof(H24X)=Sof(C246)=Sof(H24S)=Sof(H24T)=
 Sof(H24U)=Sof(C247)=Sof(H24G)=Sof(H24H)=Sof(H24I)=FVAR(5)
 Sof(C121)=Sof(C122)=Sof(H12M)=Sof(H12N)=Sof(H12O)=Sof(C123)=Sof(H12P)=
 Sof(H12Q)=Sof(H12R)=Sof(C124)=Sof(H12J)=Sof(H12K)=Sof(H12L)=1-FVAR(6)
 Sof(C248)=Sof(C249)=Sof(H24P)=Sof(H24Q)=Sof(H24R)=Sof(C250)=Sof(H25A)=
 Sof(H25B)=Sof(H25C)=Sof(C251)=Sof(H25Y)=Sof(H)=Sof(HA)=FVAR(6)
 Fixed Sof: C329(0.75) H329(0.75) C328(0.75) H328(0.75) C327(0.75) H327(0.75)
 C326(0.75) H326(0.75) C325(0.75) H325(0.75) C330(0.75) H330(0.75) C332(0.25)
 H332(0.25) C333(0.25) H333(0.25) C334(0.25) H334(0.25) C335(0.25) H335(0.25)
 C336(0.25) H336(0.25) C331(0.25) H331(0.25)
6.a Aromatic/amide H refined with riding coordinates:
 C8(H8), C9(H9), C11(H11), C12(H12), C15(H15), C16(H16), C20(H20), C21(H21),
 C25(H25), C26(H26), C30(H30), C31(H31), C34(H34), C36(H36), C38(H38), C48(H48),
  C50(H50), C52(H52), C64(H64), C66(H66), C76(H76), C77(H77), C79(H79),
 C80(H80), C83(H83), C84(H84), C88(H88), C89(H89), C93(H93), C94(H94), C98(H98),
  C99(H99), C102(H102), C104(H104), C106(H106), C116(H116), C118(H118),
 C120(H120), C130(H130), C132(H132), C134(H134), C144(H144), C145(H145),
 C147(H147), C148(H148), C154(H154), C155(H155), C157(H157), C158(H158),
 C161(H161), C162(H162), C166(H166), C167(H167), C171(H171), C172(H172),
 C176(H176), C177(H177), C180(H180), C182(H182), C184(H184), C194(H194),
 C196(H196), C198(H198), C208(H208), C210(H210), C212(H212), C222(H222),
 C223(H223), C225(H225), C226(H226), C232(H232), C233(H233), C235(H235),
 C236(H236), C265(H265), C264(H264), C263(H263), C262(H262), C267(H267),
 C266(H266), C269(H269), C270(H270), C271(H271), C272(H272), C273(H273),
 C268(H268), C274(H274), C275(H275), C276(H276), C277(H277), C278(H278),
 C279(H279), C280(H280), C281(H281), C282(H282), C283(H283), C284(H284),
 C285(H285), C286(H286), C287(H287), C288(H288), C289(H289), C290(H290),
 C291(H291), C292(H292), C293(H293), C294(H294), C295(H295), C296(H296),
 C297(H297), C298(H298), C299(H299), C300(H300), C301(H301), C302(H302),
 C303(H303), C304(H304), C305(H305), C306(H306), C307(H307), C308(H308),
 C309(H309), C314(H314), C313(H313), C312(H312), C311(H311), C310(H310),
 C315(H315), C316(H316), C317(H317), C318(H318), C319(H319), C320(H320),
 C321(H321), C322(H322), C323(H323), C324(H324), C329(H329), C328(H328),
 C327(H327), C326(H326), C325(H325), C330(H330), C332(H332), C333(H333),
 C334(H334), C335(H335), C336(H336), C331(H331)
6.b Fitted hexagon refined as free rotating group:
 C265(C264,C263,C262,C267,C266), C269(C270,C271,C272,C273,C268), C314(C313,
 C312,C311,C310,C315), C329(C328,C327,C326,C325,C330), C332(C333,C334,C335,C336,
 C331)
6.c Idealised Me refined with riding coordinates:
 C249(H24P,H24Q,H24R), C250(H25A,H25B,H25C), C123(H12P,H12Q,H12R), C253(H25J,
 H25K,H25L)
6.d Idealised Me refined as rotating group:
 C40(H40A,H40B,H40C), C41(H41A,H41B,H41C), C42(H42A,H42B,H42C), C44(H44A,H44B,
 H44C), C45(H45A,H45B,H45C), C46(H46A,H46B,H46C), C54(H54A,H54B,H54C), C55(H55B,
 H55C,H55A), C56(H56A,H56B,H56C), C58(H58B,H58A,H58C), C59(H59A,H59B,H59C),
 C60(H60A,H60B,H60C), C72(H72A,H72B,H72C), C73(H73A,H73B,H73C), C74(H74A,H74B,
 H74C), C108(H10A,H10B,H10C), C109(H10D,H10E,H10F), C110(H11A,H11B,H11C),
 C126(H12A,H12B,H12C), C127(H12G,H12H,H12I), C128(H12D,H12E,H12F), C136(H13A,
 H13B,H13C), C137(H13D,H13E,H13F), C138(H13G,H13H,H13I), C186(H18A,H18B,H18C),
 C187(H18D,H18E,H18F), C188(H18G,H18H,H18I), C190(H19D,H19E,H19F), C191(H19G,
 H19H,H19I), C192(H19A,H19B,H19C), C200(H20D,H20E,H20F), C201(H20P,H20Q,H20R),
 C202(H20M,H20N,H20O), C204(H20G,H20H,H20I), C205(H20A,H20B,H20C), C206(H20J,
 H20K,H20L), C214(H21G,H21H,H21I), C215(H21D,H21E,H21F), C216(H21A,H21B,H21C),
 C228(H22D,H22E,H22F), C229(H22A,H22B,H22C), C230(H23A,H23B,H23C), C238(H23D,
 H23E,H23F), C239(H23G,H23H,H23I), C240(H24A,H24B,H24C), C140(H14H,H14I,H14G),
 C141(H14D,H14E,H14F), C142(H14A,H14B,H14C), C150(H15G,H15H,H15I), C151(H15D,
 H15E,H15F), C152(H15A,H15B,H15C), C242(H24M,H24O,H24N), C243(H24D,H24E,H24F),
 C244(H24J,H24K,H24L), C245(H24V,H24W,H24X), C246(H24S,H24T,H24U), C247(H24G,
 H24H,H24I), C251(H25Y,H,HA), C259(H25D,H25E,H25F), C260(H26D,H26E,H26F),
 C261(H26A,H26B,H26C), C68(H68A,H68B,H68C), C69(H69A,H69B,H69C), C70(H70A,H70B,
 H70C), C112(H11D,H11E,H11F), C113(H11G,H11H,H11I), C114(H11J,H11K,H11L),
 C122(H12M,H12N,H12O), C124(H12J,H12K,H12L), C218(H21M,H21N,H21O), C219(H21J,
 H21K,H21L), C220(H22G,H22H,H22I), C252(H25M,H25N,H25O), C254(H25P,H25Q,H25R),
 C256(H25G,H25H,H25I), C257(H25V,H25W,H25X), C258(H25S,H25T,H25U)
;
_olex2_date_sample_data_collection 2018-04-15
_olex2_submission_special_instructions 'No special instructions were received'
_oxdiff_exptl_absorpt_empirical_details
;
Empirical correction (ABSPACK) includes:
- Absorption correction using spherical harmonics
- Frame scaling
- Detector area scaling
;
_oxdiff_exptl_absorpt_empirical_full_max 1.850
_oxdiff_exptl_absorpt_empirical_full_min 0.667

loop_
_space_group_symop_operation_xyz
'x, y, z'
'-x, -y, -z'

loop_
_atom_site_label
_atom_site_type_symbol
_atom_site_fract_x
_atom_site_fract_y
_atom_site_fract_z
_atom_site_U_iso_or_equiv
_atom_site_adp_type
_atom_site_occupancy
_atom_site_site_symmetry_order
_atom_site_calc_flag
_atom_site_refinement_flags_posn
_atom_site_refinement_flags_adp
_atom_site_refinement_flags_occupancy
_atom_site_disorder_assembly
_atom_site_disorder_group
Ni1 Ni 0.95478(10) 0.78387(4) 0.79222(4) 0.0639(4) Uani 1 1 d . U . . .
Ni2 Ni 0.47641(11) 0.97877(4) 0.70085(4) 0.0649(4) Uani 1 1 d . U . . .
Ni3 Ni 0.21025(9) 0.59499(4) 0.17758(3) 0.0521(4) Uani 1 1 d . U . . .
N1 N 0.9315(5) 0.7292(2) 0.74796(19) 0.0656(18) Uani 1 1 d . U . . .
N2 N 1.0089(5) 0.7518(2) 0.83028(19) 0.0580(16) Uani 1 1 d . U . . .
N3 N 0.9865(5) 0.8400(2) 0.83558(19) 0.0638(17) Uani 1 1 d . U . . .
N4 N 0.8962(5) 0.8157(2) 0.75558(19) 0.0622(17) Uani 1 1 d . U . . .
N5 N 0.5127(5) 0.9209(2) 0.70450(19) 0.0595(16) Uani 1 1 d . U . . .
N6 N 0.5106(5) 1.0004(2) 0.76016(19) 0.0657(17) Uani 1 1 d . U . . .
N7 N 0.4487(5) 1.0379(2) 0.6964(2) 0.0649(17) Uani 1 1 d . U . . .
N8 N 0.4305(5) 0.9546(2) 0.64191(18) 0.0583(16) Uani 1 1 d . U . . .
N9 N 0.1802(5) 0.6274(2) 0.22998(17) 0.0530(15) Uani 1 1 d . U . . .
N10 N 0.1091(4) 0.6179(2) 0.14923(17) 0.0545(16) Uani 1 1 d . U . . .
N11 N 0.2477(4) 0.5681(2) 0.12541(16) 0.0524(15) Uani 1 1 d . U . . .
N12 N 0.3025(4) 0.5674(2) 0.20569(17) 0.0528(15) Uani 1 1 d . U . . .
C1 C 0.5966(6) 0.6886(3) 0.5300(2) 0.058(2) Uani 1 1 d . U . . .
C2 C 0.5382(6) 0.7163(3) 0.5154(2) 0.0561(19) Uani 1 1 d . U . . .
C3 C 0.4886(6) 0.7029(3) 0.4751(2) 0.059(2) Uani 1 1 d . U . . .
C4 C 0.5013(6) 0.6622(3) 0.4486(2) 0.060(2) Uani 1 1 d . U . . .
C5 C 0.5596(6) 0.6336(3) 0.4632(2) 0.0558(19) Uani 1 1 d . U . . .
C6 C 0.6055(6) 0.6464(3) 0.5046(2) 0.058(2) Uani 1 1 d . U . . .
C7 C 0.6529(6) 0.7038(3) 0.5735(2) 0.061(2) Uani 1 1 d . U . . .
C8 C 0.7579(7) 0.7150(3) 0.5787(3) 0.068(2) Uani 1 1 d . U . . .
H8 H 0.791950 0.712119 0.554895 0.082 Uiso 1 1 calc R . . . .
C9 C 0.8131(7) 0.7304(3) 0.6182(3) 0.069(2) Uani 1 1 d . U . . .
H9 H 0.884265 0.737344 0.621520 0.083 Uiso 1 1 calc R . . . .
C10 C 0.7640(6) 0.7354(3) 0.6517(3) 0.063(2) Uani 1 1 d . U . . .
C11 C 0.6603(6) 0.7255(3) 0.6484(3) 0.067(2) Uani 1 1 d . U . . .
H11 H 0.627656 0.729149 0.672608 0.081 Uiso 1 1 calc R . . . .
C12 C 0.6035(7) 0.7096(3) 0.6078(3) 0.073(2) Uani 1 1 d . U . . .
H12 H 0.532306 0.703090 0.604576 0.088 Uiso 1 1 calc R . . . .
C13 C 0.8248(7) 0.7510(3) 0.6950(2) 0.070(2) Uani 1 1 d . U . . .
C14 C 0.8757(6) 0.7210(3) 0.7095(2) 0.067(2) Uani 1 1 d . U . . .
C15 C 0.8776(7) 0.6758(3) 0.6849(3) 0.078(3) Uani 1 1 d . U . . .
H15 H 0.843098 0.661762 0.657740 0.094 Uiso 1 1 calc R . . . .
C16 C 0.9383(6) 0.6571(3) 0.7083(3) 0.075(3) Uani 1 1 d . U . . .
H16 H 0.956434 0.627994 0.700093 0.090 Uiso 1 1 calc R . . . .
C17 C 0.9695(6) 0.6894(3) 0.7472(2) 0.066(2) Uani 1 1 d . U . . .
C18 C 1.0218(6) 0.6795(3) 0.7816(2) 0.061(2) Uani 1 1 d . U . . .
C19 C 1.0337(6) 0.7087(3) 0.8207(2) 0.063(2) Uani 1 1 d . U . . .
C20 C 1.0676(6) 0.6963(3) 0.8576(3) 0.070(2) Uani 1 1 d . U . . .
H20 H 1.090189 0.668696 0.859409 0.084 Uiso 1 1 calc R . . . .
C21 C 1.0619(6) 0.7303(3) 0.8891(3) 0.071(2) Uani 1 1 d . U . . .
H21 H 1.076567 0.730531 0.917730 0.085 Uiso 1 1 calc R . . . .
C22 C 1.0306(6) 0.7659(3) 0.8736(2) 0.064(2) Uani 1 1 d . U . . .
C23 C 1.0313(6) 0.8091(3) 0.8964(2) 0.064(2) Uani 1 1 d . U . . .
C24 C 1.0158(6) 0.8448(3) 0.8777(2) 0.066(2) Uani 1 1 d . U . . .
C25 C 1.0365(7) 0.8929(3) 0.8982(3) 0.074(2) Uani 1 1 d . U . . .
H25 H 1.057744 0.905399 0.927127 0.089 Uiso 1 1 calc R . . . .
C26 C 1.0207(7) 0.9176(3) 0.8697(3) 0.077(2) Uani 1 1 d . U . . .
H26 H 1.029300 0.950373 0.874558 0.092 Uiso 1 1 calc R . . . .
C27 C 0.9889(6) 0.8852(3) 0.8310(3) 0.066(2) Uani 1 1 d . U . . .
C28 C 0.9540(6) 0.8961(3) 0.7948(2) 0.063(2) Uani 1 1 d . U . . .
C29 C 0.9041(6) 0.8629(3) 0.7604(2) 0.067(2) Uani 1 1 d . U . . .
C30 C 0.8494(7) 0.8738(3) 0.7258(3) 0.075(2) Uani 1 1 d . U . . .
H30 H 0.844520 0.903783 0.722294 0.090 Uiso 1 1 calc R . . . .
C31 C 0.8056(7) 0.8320(3) 0.6989(3) 0.072(2) Uani 1 1 d . U . . .
H31 H 0.762284 0.827170 0.673558 0.087 Uiso 1 1 calc R . . . .
C32 C 0.8386(6) 0.7973(3) 0.7167(2) 0.063(2) Uani 1 1 d . U . . .
C33 C 1.0615(6) 0.6375(3) 0.7767(2) 0.062(2) Uani 1 1 d . U . . .
C34 C 1.1657(6) 0.6398(3) 0.7844(2) 0.064(2) Uani 1 1 d . U . . .
H34 H 1.210344 0.669329 0.791689 0.076 Uiso 1 1 calc R . . . .
C35 C 1.2036(7) 0.6006(3) 0.7817(3) 0.073(2) Uani 1 1 d . U . . .
C36 C 1.1388(8) 0.5583(3) 0.7693(3) 0.077(2) Uani 1 1 d . U . . .
H36 H 1.165294 0.530965 0.766052 0.093 Uiso 1 1 calc R . . . .
C37 C 1.0374(8) 0.5538(3) 0.7616(3) 0.077(2) Uani 1 1 d . U . . .
C38 C 0.9993(7) 0.5934(3) 0.7661(3) 0.070(2) Uani 1 1 d . U . . .
H38 H 0.928712 0.590576 0.761806 0.084 Uiso 1 1 calc R . . . .
C39 C 1.3160(8) 0.6048(4) 0.7964(3) 0.089(3) Uani 1 1 d . U . . .
C40 C 1.3346(8) 0.6274(5) 0.8428(3) 0.121(4) Uani 1 1 d . U . . .
H40A H 1.323237 0.659086 0.847169 0.182 Uiso 1 1 calc GR . . . .
H40B H 1.403959 0.628286 0.853812 0.182 Uiso 1 1 calc GR . . . .
H40C H 1.288616 0.609302 0.857255 0.182 Uiso 1 1 calc GR . . . .
C41 C 1.3752(7) 0.6362(3) 0.7728(3) 0.093(3) Uani 1 1 d . U . . .
H41A H 1.362787 0.621410 0.743027 0.139 Uiso 1 1 calc GR . . . .
H41B H 1.446898 0.641388 0.782829 0.139 Uiso 1 1 calc GR . . . .
H41C H 1.354254 0.665976 0.777422 0.139 Uiso 1 1 calc GR . . . .
C42 C 1.3481(9) 0.5590(4) 0.7900(4) 0.127(4) Uani 1 1 d . U . . .
H42A H 1.323541 0.542487 0.810818 0.191 Uiso 1 1 calc GR . . . .
H42B H 1.421396 0.564489 0.793040 0.191 Uiso 1 1 calc GR . . . .
H42C H 1.320082 0.540296 0.762045 0.191 Uiso 1 1 calc GR . . . .
C43 C 0.9677(10) 0.5055(4) 0.7505(4) 0.112(3) Uani 1 1 d . U . . .
C44 C 0.9806(14) 0.4854(5) 0.7903(6) 0.204(7) Uani 1 1 d . U . . .
H44A H 1.049480 0.481249 0.795323 0.307 Uiso 1 1 calc GR . . . .
H44B H 0.933854 0.455385 0.785904 0.307 Uiso 1 1 calc GR . . . .
H44C H 0.966332 0.507023 0.814393 0.307 Uiso 1 1 calc GR . . . .
C45 C 0.9912(15) 0.4775(6) 0.7142(6) 0.251(10) Uani 1 1 d . U . . .
H45A H 0.997934 0.495114 0.692540 0.376 Uiso 1 1 calc GR . . . .
H45B H 0.937394 0.449727 0.704138 0.376 Uiso 1 1 calc GR . . . .
H45C H 1.054403 0.468137 0.720813 0.376 Uiso 1 1 calc GR . . . .
C46 C 0.8598(11) 0.5076(4) 0.7456(6) 0.182(6) Uani 1 1 d . U . . .
H46A H 0.842535 0.522833 0.772318 0.274 Uiso 1 1 calc GR . . . .
H46B H 0.818783 0.476067 0.736480 0.274 Uiso 1 1 calc GR . . . .
H46C H 0.847043 0.525349 0.724763 0.274 Uiso 1 1 calc GR . . . .
C47 C 1.0614(7) 0.8194(3) 0.9424(3) 0.068(2) Uani 1 1 d . U . . .
C48 C 0.9995(7) 0.7973(3) 0.9668(3) 0.083(3) Uani 1 1 d . U . . .
H48 H 0.936960 0.777713 0.954030 0.099 Uiso 1 1 calc R . . . .
C49 C 1.0274(8) 0.8035(4) 1.0098(3) 0.090(3) Uani 1 1 d . U . . .
C50 C 1.1207(8) 0.8329(3) 1.0269(3) 0.088(3) Uani 1 1 d . U . . .
H50 H 1.140793 0.837578 1.055889 0.106 Uiso 1 1 calc R . . . .
C51 C 1.1854(7) 0.8556(3) 1.0044(3) 0.073(2) Uani 1 1 d . U . . .
C52 C 1.1537(7) 0.8482(3) 0.9613(3) 0.073(2) Uani 1 1 d . U . . .
H52 H 1.195950 0.863134 0.944757 0.088 Uiso 1 1 calc R . . . .
C53 C 0.9609(11) 0.7745(5) 1.0334(3) 0.122(4) Uani 1 1 d . U . . .
C54 C 0.9563(9) 0.7216(4) 1.0165(4) 0.120(4) Uani 1 1 d . U . . .
H54A H 0.926434 0.712187 0.987228 0.180 Uiso 1 1 calc GR . . . .
H54B H 0.915390 0.703727 1.032819 0.180 Uiso 1 1 calc GR . . . .
H54C H 1.024301 0.715720 1.019006 0.180 Uiso 1 1 calc GR . . . .
C55 C 0.8602(13) 0.7856(7) 1.0295(5) 0.199(7) Uani 1 1 d . U . . .
H55B H 0.814308 0.764784 1.041805 0.298 Uiso 1 1 calc GR . . . .
H55C H 0.835186 0.781488 1.000057 0.298 Uiso 1 1 calc GR . . . .
H55A H 0.864577 0.817829 1.044220 0.298 Uiso 1 1 calc GR . . . .
C56 C 0.9978(15) 0.7869(7) 1.0798(4) 0.247(10) Uani 1 1 d . U . . .
H56A H 1.064380 0.779935 1.084452 0.370 Uiso 1 1 calc GR . . . .
H56B H 0.951084 0.768736 1.093919 0.370 Uiso 1 1 calc GR . . . .
H56C H 1.001791 0.820078 1.090943 0.370 Uiso 1 1 calc GR . . . .
C57 C 1.2877(7) 0.8872(3) 1.0241(3) 0.082(2) Uani 1 1 d . U . . .
C58 C 1.3215(8) 0.8784(4) 1.0657(3) 0.118(4) Uani 1 1 d . U . . .
H58B H 1.386079 0.899314 1.077709 0.177 Uiso 1 1 calc GR . . . .
H58A H 1.328946 0.846116 1.061962 0.177 Uiso 1 1 calc GR . . . .
H58C H 1.271595 0.883945 1.084422 0.177 Uiso 1 1 calc GR . . . .
C59 C 1.2773(9) 0.9367(4) 1.0284(4) 0.135(5) Uani 1 1 d . U . . .
H59A H 1.271743 0.943725 1.000802 0.202 Uiso 1 1 calc GR . . . .
H59B H 1.336400 0.957524 1.046000 0.202 Uiso 1 1 calc GR . . . .
H59C H 1.217066 0.941093 1.041130 0.202 Uiso 1 1 calc GR . . . .
C60 C 1.3670(7) 0.8785(4) 0.9957(3) 0.105(3) Uani 1 1 d . U . . .
H60A H 1.367906 0.845364 0.989206 0.157 Uiso 1 1 calc GR . . . .
H60B H 1.432917 0.896378 1.009856 0.157 Uiso 1 1 calc GR . . . .
H60C H 1.351117 0.888198 0.969885 0.157 Uiso 1 1 calc GR . . . .
C61 C 0.9760(6) 0.9463(3) 0.7919(3) 0.065(2) Uani 1 1 d . U . . .
C62 C 0.9226(7) 0.9774(3) 0.8118(3) 0.089(3) Uani 1 1 d . U . . .
C63 C 0.9481(8) 1.0245(3) 0.8071(3) 0.096(3) Uani 1 1 d D U . . .
C64 C 1.0250(7) 1.0372(3) 0.7853(3) 0.081(3) Uani 1 1 d . U . . .
H64 H 1.042237 1.068684 0.783627 0.097 Uiso 1 1 calc R . . . .
C65 C 1.0781(6) 1.0070(3) 0.7660(3) 0.066(2) Uani 1 1 d . U . . .
C66 C 1.0520(7) 0.9607(3) 0.7693(3) 0.071(2) Uani 1 1 d . U . . .
H66 H 1.086913 0.938721 0.755910 0.086 Uiso 1 1 calc R . . . .
C71 C 1.1656(7) 1.0200(3) 0.7420(3) 0.077(2) Uani 1 1 d . U . . .
C72 C 1.1869(8) 1.0712(3) 0.7418(4) 0.104(3) Uani 1 1 d . U . . .
H72A H 1.125368 1.079492 0.731187 0.156 Uiso 1 1 calc GR . . . .
H72B H 1.238350 1.077427 0.723816 0.156 Uiso 1 1 calc GR . . . .
H72C H 1.210896 1.089656 0.770181 0.156 Uiso 1 1 calc GR . . . .
C73 C 1.1450(7) 0.9896(3) 0.6980(3) 0.089(3) Uani 1 1 d . U . . .
H73A H 1.145321 0.957363 0.699145 0.133 Uiso 1 1 calc GR . . . .
H73B H 1.197115 1.000475 0.681865 0.133 Uiso 1 1 calc GR . . . .
H73C H 1.079386 0.991258 0.684723 0.133 Uiso 1 1 calc GR . . . .
C74 C 1.2620(7) 1.0104(4) 0.7645(3) 0.099(3) Uani 1 1 d . U . . .
H74A H 1.275266 1.028762 0.793295 0.148 Uiso 1 1 calc GR . . . .
H74B H 1.319100 1.019155 0.749929 0.148 Uiso 1 1 calc GR . . . .
H74C H 1.252056 0.977337 0.764365 0.148 Uiso 1 1 calc GR . . . .
C75 C 0.5241(6) 0.7602(3) 0.5445(2) 0.0569(19) Uani 1 1 d . U . . .
C76 C 0.6063(6) 0.7965(3) 0.5597(2) 0.060(2) Uani 1 1 d . U . . .
H76 H 0.669659 0.794487 0.550855 0.072 Uiso 1 1 calc R . . . .
C77 C 0.5955(6) 0.8356(3) 0.5878(2) 0.060(2) Uani 1 1 d . U . . .
H77 H 0.651997 0.860137 0.599033 0.072 Uiso 1 1 calc R . . . .
C78 C 0.5019(6) 0.8391(3) 0.5998(2) 0.0586(19) Uani 1 1 d . U . . .
C79 C 0.4202(6) 0.8032(3) 0.5842(2) 0.064(2) Uani 1 1 d . U . . .
H79 H 0.356485 0.805693 0.592416 0.077 Uiso 1 1 calc R . . . .
C80 C 0.4306(7) 0.7628(3) 0.5561(2) 0.065(2) Uani 1 1 d . U . . .
H80 H 0.374537 0.737862 0.545358 0.077 Uiso 1 1 calc R . . . .
C81 C 0.4916(6) 0.8823(3) 0.6311(2) 0.064(2) Uani 1 1 d . U . . .
C82 C 0.5242(6) 0.8862(3) 0.6723(2) 0.064(2) Uani 1 1 d . U . . .
C83 C 0.5585(6) 0.8496(3) 0.6878(2) 0.066(2) Uani 1 1 d . U . . .
H83 H 0.574006 0.822371 0.671867 0.079 Uiso 1 1 calc R . . . .
C84 C 0.5638(6) 0.8622(3) 0.7299(2) 0.068(2) Uani 1 1 d . U . . .
H84 H 0.583177 0.845058 0.749163 0.082 Uiso 1 1 calc R . . . .
C85 C 0.5353(6) 0.9055(3) 0.7398(3) 0.066(2) Uani 1 1 d . U . . .
C86 C 0.5283(6) 0.9280(3) 0.7804(2) 0.066(2) Uani 1 1 d . U . . .
C87 C 0.5218(7) 0.9741(3) 0.7894(2) 0.071(2) Uani 1 1 d . U . . .
C88 C 0.5321(7) 1.0022(3) 0.8308(3) 0.074(2) Uani 1 1 d . U . . .
H88 H 0.536775 0.991922 0.856016 0.089 Uiso 1 1 calc R . . . .
C89 C 0.5339(7) 1.0455(3) 0.8270(3) 0.078(2) Uani 1 1 d . U . . .
H89 H 0.543901 1.072174 0.849285 0.093 Uiso 1 1 calc R . . . .
C90 C 0.5183(6) 1.0449(3) 0.7836(2) 0.070(2) Uani 1 1 d . U . . .
C91 C 0.5079(6) 1.0834(3) 0.7672(3) 0.069(2) Uani 1 1 d . U . . .
C92 C 0.4743(7) 1.0791(3) 0.7266(3) 0.068(2) Uani 1 1 d . U . . .
C93 C 0.4482(8) 1.1157(3) 0.7099(3) 0.083(3) Uani 1 1 d . U . . .
H93 H 0.461559 1.147514 0.724082 0.100 Uiso 1 1 calc R . . . .
C94 C 0.4012(8) 1.0979(3) 0.6706(3) 0.083(3) Uani 1 1 d . U . . .
H94 H 0.374217 1.114221 0.652222 0.100 Uiso 1 1 calc R . . . .
C95 C 0.4007(6) 1.0493(3) 0.6625(3) 0.066(2) Uani 1 1 d . U . . .
C96 C 0.3582(7) 1.0180(3) 0.6251(3) 0.069(2) Uani 1 1 d . U . . .
C97 C 0.3729(6) 0.9722(3) 0.6153(2) 0.062(2) Uani 1 1 d . U . . .
C98 C 0.3402(6) 0.9416(3) 0.5756(2) 0.066(2) Uani 1 1 d . U . . .
H98 H 0.297564 0.945811 0.553061 0.080 Uiso 1 1 calc R . . . .
C99 C 0.3836(6) 0.9050(3) 0.5772(2) 0.069(2) Uani 1 1 d . U . . .
H99 H 0.378545 0.878656 0.554969 0.083 Uiso 1 1 calc R . . . .
C100 C 0.4383(6) 0.9126(3) 0.6177(2) 0.058(2) Uani 1 1 d . U . . .
C101 C 0.5334(7) 0.9025(3) 0.8145(3) 0.069(2) Uani 1 1 d . U . . .
C102 C 0.6160(7) 0.9124(3) 0.8451(2) 0.070(2) Uani 1 1 d . U . . .
H102 H 0.671852 0.936115 0.844374 0.084 Uiso 1 1 calc R . . . .
C103 C 0.6189(7) 0.8881(3) 0.8772(3) 0.073(2) Uani 1 1 d . U . . .
C104 C 0.5333(7) 0.8543(3) 0.8761(3) 0.075(2) Uani 1 1 d . U . . .
H104 H 0.531078 0.838525 0.898107 0.091 Uiso 1 1 calc R . . . .
C105 C 0.4518(7) 0.8422(3) 0.8456(3) 0.075(2) Uani 1 1 d . U . . .
C106 C 0.4552(7) 0.8675(3) 0.8140(3) 0.081(3) Uani 1 1 d . U . . .
H106 H 0.401038 0.859770 0.792020 0.097 Uiso 1 1 calc R . . . .
C107 C 0.7083(7) 0.8991(3) 0.9110(3) 0.080(2) Uani 1 1 d . U . . .
C108 C 0.7883(7) 0.9394(3) 0.9080(3) 0.093(3) Uani 1 1 d . U . . .
H10A H 0.815110 0.932015 0.881575 0.140 Uiso 1 1 calc GR . . . .
H10B H 0.842377 0.945501 0.931192 0.140 Uiso 1 1 calc GR . . . .
H10C H 0.759426 0.966968 0.909269 0.140 Uiso 1 1 calc GR . . . .
C109 C 0.7572(9) 0.8558(4) 0.9064(4) 0.127(4) Uani 1 1 d . U . . .
H10D H 0.712411 0.830561 0.914305 0.190 Uiso 1 1 calc GR . . . .
H10E H 0.821429 0.863953 0.924675 0.190 Uiso 1 1 calc GR . . . .
H10F H 0.768383 0.845694 0.877474 0.190 Uiso 1 1 calc GR . . . .
C110 C 0.6717(8) 0.9103(5) 0.9535(3) 0.126(4) Uani 1 1 d . U . . .
H11A H 0.635645 0.935661 0.954671 0.188 Uiso 1 1 calc GR . . . .
H11B H 0.729288 0.919801 0.975551 0.188 Uiso 1 1 calc GR . . . .
H11C H 0.626594 0.882757 0.957607 0.188 Uiso 1 1 calc GR . . . .
C111 C 0.3622(8) 0.8038(4) 0.8466(3) 0.098(3) Uani 1 1 d D U . . .
C115 C 0.5187(7) 1.1296(3) 0.7971(3) 0.079(3) Uani 1 1 d . U . . .
C116 C 0.5942(8) 1.1659(3) 0.7966(3) 0.102(3) Uani 1 1 d . U . . .
H116 H 0.643732 1.161587 0.778692 0.122 Uiso 1 1 calc R . . . .
C117 C 0.5985(10) 1.2100(4) 0.8227(4) 0.128(4) Uani 1 1 d D U . . .
C118 C 0.5287(9) 1.2132(4) 0.8505(4) 0.116(4) Uani 1 1 d . U . . .
H118 H 0.533233 1.242325 0.869113 0.139 Uiso 1 1 calc R . . . .
C119 C 0.4547(8) 1.1774(4) 0.8526(3) 0.097(3) Uani 1 1 d . U . . .
C120 C 0.4495(7) 1.1354(3) 0.8247(3) 0.080(3) Uani 1 1 d . U . . .
H120 H 0.396825 1.109895 0.824433 0.096 Uiso 1 1 calc R . . . .
C125 C 0.3832(9) 1.1822(4) 0.8854(4) 0.112(3) Uani 1 1 d . U . . .
C126 C 0.2786(8) 1.1508(5) 0.8693(4) 0.134(4) Uani 1 1 d . U . . .
H12A H 0.250445 1.158726 0.844121 0.201 Uiso 1 1 calc GR . . . .
H12B H 0.234520 1.155516 0.890731 0.201 Uiso 1 1 calc GR . . . .
H12C H 0.284463 1.118258 0.862717 0.201 Uiso 1 1 calc GR . . . .
C127 C 0.3748(14) 1.2315(5) 0.8992(6) 0.227(9) Uani 1 1 d . U . . .
H12G H 0.441486 1.250937 0.910147 0.340 Uiso 1 1 calc GR . . . .
H12H H 0.331108 1.234159 0.920949 0.340 Uiso 1 1 calc GR . . . .
H12I H 0.346313 1.241790 0.875405 0.340 Uiso 1 1 calc GR . . . .
C128 C 0.4223(10) 1.1689(7) 0.9240(4) 0.179(6) Uani 1 1 d . U . . .
H12D H 0.416807 1.135269 0.918148 0.269 Uiso 1 1 calc GR . . . .
H12E H 0.382815 1.178192 0.946260 0.269 Uiso 1 1 calc GR . . . .
H12F H 0.492684 1.184710 0.932644 0.269 Uiso 1 1 calc GR . . . .
C129 C 0.2997(7) 1.0342(3) 0.5929(3) 0.070(2) Uani 1 1 d . U . . .
C130 C 0.3372(7) 1.0385(3) 0.5562(3) 0.073(2) Uani 1 1 d . U . . .
H130 H 0.401333 1.031995 0.552339 0.087 Uiso 1 1 calc R . . . .
C131 C 0.2835(7) 1.0519(3) 0.5248(3) 0.073(2) Uani 1 1 d . U . . .
C132 C 0.1900(7) 1.0623(3) 0.5319(3) 0.075(2) Uani 1 1 d . U . . .
H132 H 0.153212 1.072456 0.511151 0.090 Uiso 1 1 calc R . . . .
C133 C 0.1488(7) 1.0581(3) 0.5686(3) 0.078(2) Uani 1 1 d . U . . .
C134 C 0.2077(7) 1.0448(3) 0.5986(3) 0.080(3) Uani 1 1 d . U . . .
H134 H 0.183273 1.043020 0.624253 0.097 Uiso 1 1 calc R . . . .
C135 C 0.3276(7) 1.0555(4) 0.4847(3) 0.083(2) Uani 1 1 d . U . . .
C136 C 0.3515(9) 1.0093(4) 0.4643(3) 0.106(3) Uani 1 1 d . U . . .
H13A H 0.392405 0.998800 0.484801 0.158 Uiso 1 1 calc GR . . . .
H13B H 0.388524 1.013135 0.440941 0.158 Uiso 1 1 calc GR . . . .
H13C H 0.288902 0.986125 0.454151 0.158 Uiso 1 1 calc GR . . . .
C137 C 0.2573(8) 1.0696(4) 0.4529(3) 0.108(4) Uani 1 1 d . U . . .
H13D H 0.189599 1.050583 0.450056 0.161 Uiso 1 1 calc GR . . . .
H13E H 0.282085 1.064729 0.425830 0.161 Uiso 1 1 calc GR . . . .
H13F H 0.255530 1.102423 0.462520 0.161 Uiso 1 1 calc GR . . . .
C138 C 0.4225(8) 1.0936(4) 0.4961(3) 0.111(4) Uani 1 1 d . U . . .
H13G H 0.405791 1.122931 0.509361 0.166 Uiso 1 1 calc GR . . . .
H13H H 0.452208 1.097029 0.470869 0.166 Uiso 1 1 calc GR . . . .
H13I H 0.470597 1.085267 0.515480 0.166 Uiso 1 1 calc GR . . . .
C139 C 0.0476(8) 1.0706(3) 0.5759(3) 0.094(3) Uani 1 1 d D U . . .
C143 C 0.4212(7) 0.7313(3) 0.4589(2) 0.064(2) Uani 1 1 d . U . . .
C144 C 0.3199(7) 0.7132(3) 0.4471(2) 0.069(2) Uani 1 1 d . U . . .
H144 H 0.292573 0.682531 0.449351 0.083 Uiso 1 1 calc R . . . .
C145 C 0.2572(8) 0.7392(3) 0.4319(3) 0.087(3) Uani 1 1 d . U . . .
H145 H 0.187677 0.726123 0.424023 0.105 Uiso 1 1 calc R . . . .
C146 C 0.2946(9) 0.7837(4) 0.4283(3) 0.105(3) Uani 1 1 d . U . . .
C147 C 0.3948(9) 0.8019(3) 0.4400(3) 0.107(4) Uani 1 1 d . U . . .
H147 H 0.421444 0.832425 0.437315 0.128 Uiso 1 1 calc R . . . .
C148 C 0.4593(8) 0.7767(3) 0.4560(3) 0.084(3) Uani 1 1 d . U . . .
H148 H 0.528294 0.790439 0.464744 0.100 Uiso 1 1 calc R . . . .
C153 C 0.4522(6) 0.6491(3) 0.4039(2) 0.0549(19) Uani 1 1 d . U . . .
C154 C 0.3772(6) 0.6092(3) 0.3902(2) 0.0571(19) Uani 1 1 d . U . . .
H154 H 0.356101 0.590747 0.409073 0.069 Uiso 1 1 calc R . . . .
C155 C 0.3326(6) 0.5964(3) 0.3486(2) 0.059(2) Uani 1 1 d . U . . .
H155 H 0.282747 0.568657 0.338735 0.070 Uiso 1 1 calc R . . . .
C156 C 0.3628(6) 0.6252(3) 0.3216(2) 0.0537(18) Uani 1 1 d . U . . .
C157 C 0.4365(6) 0.6651(3) 0.3363(2) 0.0574(19) Uani 1 1 d . U . . .
H157 H 0.456507 0.684387 0.317960 0.069 Uiso 1 1 calc R . . . .
C158 C 0.4811(6) 0.6773(3) 0.3770(2) 0.059(2) Uani 1 1 d . U . . .
H158 H 0.531477 0.704855 0.386746 0.071 Uiso 1 1 calc R . . . .
C159 C 0.3131(6) 0.6129(3) 0.2774(2) 0.0545(18) Uani 1 1 d . U . . .
C160 C 0.2364(6) 0.6354(3) 0.2684(2) 0.0526(18) Uani 1 1 d . U . . .
C161 C 0.1949(6) 0.6645(3) 0.2988(2) 0.059(2) Uani 1 1 d . U . . .
H161 H 0.222073 0.676660 0.327257 0.071 Uiso 1 1 calc R . . . .
C162 C 0.1114(6) 0.6713(3) 0.2799(2) 0.063(2) Uani 1 1 d . U . . .
H162 H 0.066428 0.688430 0.292680 0.075 Uiso 1 1 calc R . . . .
C163 C 0.1009(6) 0.6485(3) 0.2376(2) 0.0551(19) Uani 1 1 d . U . . .
C164 C 0.0250(6) 0.6493(3) 0.2074(2) 0.0571(19) Uani 1 1 d . U . . .
C165 C 0.0315(6) 0.6355(3) 0.1648(2) 0.060(2) Uani 1 1 d . U . . .
C166 C -0.0317(7) 0.6465(3) 0.1331(3) 0.081(3) Uani 1 1 d . U . . .
H166 H -0.090941 0.658244 0.136284 0.097 Uiso 1 1 calc R . . . .
C167 C 0.0093(7) 0.6371(3) 0.0984(3) 0.081(3) Uani 1 1 d . U . . .
H167 H -0.015052 0.641409 0.072059 0.097 Uiso 1 1 calc R . . . .
C168 C 0.0958(6) 0.6194(3) 0.1074(2) 0.062(2) Uani 1 1 d . U . . .
C169 C 0.1576(6) 0.6043(3) 0.0789(2) 0.0605(19) Uani 1 1 d . U . . .
C170 C 0.2281(5) 0.5785(3) 0.0878(2) 0.0509(18) Uani 1 1 d . U . . .
C171 C 0.2742(6) 0.5539(3) 0.0569(2) 0.064(2) Uani 1 1 d . U . . .
H171 H 0.273500 0.556848 0.028930 0.077 Uiso 1 1 calc R . . . .
C172 C 0.3193(6) 0.5257(3) 0.0744(2) 0.063(2) Uani 1 1 d . U . . .
H172 H 0.353457 0.503507 0.060709 0.076 Uiso 1 1 calc R . . . .
C173 C 0.3070(6) 0.5348(3) 0.1178(2) 0.0576(19) Uani 1 1 d . U . . .
C174 C 0.3471(6) 0.5148(3) 0.1469(2) 0.0568(19) Uani 1 1 d . U . . .
C175 C 0.3446(6) 0.5307(3) 0.1892(2) 0.0556(19) Uani 1 1 d . U . . .
C176 C 0.4002(6) 0.5172(3) 0.2215(2) 0.062(2) Uani 1 1 d . U . . .
H176 H 0.432795 0.491709 0.217996 0.075 Uiso 1 1 calc R . . . .
C177 C 0.3983(6) 0.5472(3) 0.2580(2) 0.062(2) Uani 1 1 d . U . . .
H177 H 0.430965 0.547622 0.284706 0.074 Uiso 1 1 calc R . . . .
C178 C 0.3364(5) 0.5783(3) 0.2481(2) 0.0527(18) Uani 1 1 d . U . . .
C179 C -0.0636(6) 0.6680(3) 0.2199(2) 0.0599(19) Uani 1 1 d . U . . .
C180 C -0.0601(7) 0.7153(3) 0.2270(3) 0.072(2) Uani 1 1 d . U . . .
H180 H -0.001818 0.735314 0.222630 0.087 Uiso 1 1 calc R . . . .
C181 C -0.1403(7) 0.7342(3) 0.2405(3) 0.077(2) Uani 1 1 d . U . . .
C182 C -0.2222(7) 0.7036(3) 0.2459(3) 0.076(2) Uani 1 1 d . U . . .
H182 H -0.278445 0.715651 0.254199 0.091 Uiso 1 1 calc R . . . .
C183 C -0.2292(7) 0.6558(3) 0.2400(3) 0.075(2) Uani 1 1 d . U . . .
C184 C -0.1476(6) 0.6391(3) 0.2272(3) 0.070(2) Uani 1 1 d . U . . .
H184 H -0.149171 0.606876 0.223268 0.084 Uiso 1 1 calc R . . . .
C185 C -0.1345(10) 0.7859(4) 0.2486(5) 0.121(4) Uani 1 1 d . U . . .
C186 C -0.2288(11) 0.8006(5) 0.2599(6) 0.188(7) Uani 1 1 d . U . . .
H18A H -0.280884 0.789933 0.235701 0.283 Uiso 1 1 calc GR . . . .
H18B H -0.215856 0.834526 0.268833 0.283 Uiso 1 1 calc GR . . . .
H18C H -0.251236 0.786952 0.282739 0.283 Uiso 1 1 calc GR . . . .
C187 C -0.1000(11) 0.8037(4) 0.2122(5) 0.169(6) Uani 1 1 d . U . . .
H18D H -0.027363 0.806438 0.213306 0.254 Uiso 1 1 calc GR . . . .
H18E H -0.116010 0.834244 0.213314 0.254 Uiso 1 1 calc GR . . . .
H18F H -0.134024 0.782077 0.186284 0.254 Uiso 1 1 calc GR . . . .
C188 C -0.0542(13) 0.8095(4) 0.2854(6) 0.191(6) Uani 1 1 d . U . . .
H18G H -0.073097 0.798930 0.310185 0.287 Uiso 1 1 calc GR . . . .
H18H H -0.047602 0.843248 0.290549 0.287 Uiso 1 1 calc GR . . . .
H18I H 0.009942 0.801667 0.279344 0.287 Uiso 1 1 calc GR . . . .
C189 C -0.3257(7) 0.6237(4) 0.2478(3) 0.092(3) Uani 1 1 d . U . . .
C190 C -0.3136(8) 0.5730(4) 0.2424(4) 0.129(4) Uani 1 1 d . U . . .
H19D H -0.306080 0.560473 0.213332 0.194 Uiso 1 1 calc GR . . . .
H19E H -0.372953 0.554336 0.249709 0.194 Uiso 1 1 calc GR . . . .
H19F H -0.253936 0.572013 0.260604 0.194 Uiso 1 1 calc GR . . . .
C191 C -0.4119(8) 0.6267(5) 0.2175(5) 0.154(6) Uani 1 1 d . U . . .
H19G H -0.424423 0.658215 0.223909 0.232 Uiso 1 1 calc GR . . . .
H19H H -0.472120 0.604522 0.219848 0.232 Uiso 1 1 calc GR . . . .
H19I H -0.395201 0.619332 0.189097 0.232 Uiso 1 1 calc GR . . . .
C192 C -0.3425(9) 0.6387(4) 0.2925(4) 0.115(4) Uani 1 1 d . U . . .
H19A H -0.283948 0.636944 0.311036 0.172 Uiso 1 1 calc GR . . . .
H19B H -0.402138 0.618138 0.297658 0.172 Uiso 1 1 calc GR . . . .
H19C H -0.352164 0.670666 0.297991 0.172 Uiso 1 1 calc GR . . . .
C193 C 0.1487(6) 0.6154(3) 0.0368(2) 0.060(2) Uani 1 1 d . U . . .
C194 C 0.2186(6) 0.6511(3) 0.0296(2) 0.061(2) Uani 1 1 d . U . . .
H194 H 0.269907 0.668309 0.051508 0.073 Uiso 1 1 calc R . . . .
C195 C 0.2158(6) 0.6624(3) -0.0090(2) 0.0619(19) Uani 1 1 d . U . . .
C196 C 0.1392(6) 0.6370(3) -0.0395(2) 0.062(2) Uani 1 1 d . U . . .
H196 H 0.136170 0.644226 -0.066061 0.075 Uiso 1 1 calc R . . . .
C197 C 0.0663(6) 0.6016(3) -0.0333(2) 0.063(2) Uani 1 1 d . U . . .
C198 C 0.0736(6) 0.5907(3) 0.0056(2) 0.065(2) Uani 1 1 d . U . . .
H198 H 0.025962 0.565788 0.010560 0.078 Uiso 1 1 calc R . . . .
C199 C 0.2936(7) 0.7037(3) -0.0147(3) 0.076(2) Uani 1 1 d . U . . .
C200 C 0.3048(7) 0.7006(4) -0.0611(3) 0.091(3) Uani 1 1 d . U . . .
H20D H 0.318116 0.670156 -0.073541 0.136 Uiso 1 1 calc GR . . . .
H20E H 0.360702 0.725048 -0.063491 0.136 Uiso 1 1 calc GR . . . .
H20F H 0.242786 0.704468 -0.075843 0.136 Uiso 1 1 calc GR . . . .
C201 C 0.2673(10) 0.7473(4) 0.0037(4) 0.132(4) Uani 1 1 d . U . . .
H20P H 0.195660 0.745243 -0.004326 0.198 Uiso 1 1 calc GR . . . .
H20Q H 0.306469 0.772515 -0.006368 0.198 Uiso 1 1 calc GR . . . .
H20R H 0.282015 0.753675 0.034065 0.198 Uiso 1 1 calc GR . . . .
C202 C 0.4000(7) 0.7034(4) 0.0059(3) 0.115(4) Uani 1 1 d . U . . .
H20M H 0.401474 0.709053 0.036185 0.173 Uiso 1 1 calc GR . . . .
H20N H 0.449402 0.727732 -0.000921 0.173 Uiso 1 1 calc GR . . . .
H20O H 0.416201 0.673081 -0.004569 0.173 Uiso 1 1 calc GR . . . .
C203 C -0.0214(7) 0.5731(3) -0.0670(3) 0.080(2) Uani 1 1 d . U . . .
C204 C -0.0220(7) 0.5905(4) -0.1068(3) 0.091(3) Uani 1 1 d . U . . .
H20G H -0.026193 0.623317 -0.100506 0.137 Uiso 1 1 calc GR . . . .
H20H H -0.079955 0.572334 -0.126781 0.137 Uiso 1 1 calc GR . . . .
H20I H 0.039818 0.587218 -0.118684 0.137 Uiso 1 1 calc GR . . . .
C205 C -0.0145(7) 0.5215(3) -0.0757(3) 0.091(3) Uani 1 1 d . U . . .
H20A H 0.052224 0.518525 -0.082722 0.137 Uiso 1 1 calc GR . . . .
H20B H -0.065423 0.503622 -0.099020 0.137 Uiso 1 1 calc GR . . . .
H20C H -0.026061 0.509484 -0.050846 0.137 Uiso 1 1 calc GR . . . .
C206 C -0.1213(7) 0.5780(4) -0.0499(3) 0.107(3) Uani 1 1 d . U . . .
H20J H -0.125163 0.565009 -0.025207 0.160 Uiso 1 1 calc GR . . . .
H20K H -0.177673 0.561207 -0.071309 0.160 Uiso 1 1 calc GR . . . .
H20L H -0.124162 0.610909 -0.042352 0.160 Uiso 1 1 calc GR . . . .
C207 C 0.4025(6) 0.4780(3) 0.1319(2) 0.064(2) Uani 1 1 d . U . . .
C208 C 0.4950(7) 0.4900(3) 0.1177(3) 0.074(2) Uani 1 1 d . U . . .
H208 H 0.525851 0.521965 0.122167 0.089 Uiso 1 1 calc R . . . .
C209 C 0.5428(7) 0.4574(4) 0.0975(3) 0.082(2) Uani 1 1 d . U . . .
C210 C 0.4957(7) 0.4115(4) 0.0919(3) 0.084(3) Uani 1 1 d . U . . .
H210 H 0.526544 0.388612 0.076962 0.101 Uiso 1 1 calc R . . . .
C211 C 0.4045(7) 0.3959(3) 0.1067(3) 0.078(2) Uani 1 1 d . U . . .
C212 C 0.3588(7) 0.4313(3) 0.1275(2) 0.068(2) Uani 1 1 d . U . . .
H212 H 0.298057 0.423041 0.138446 0.082 Uiso 1 1 calc R . . . .
C213 C 0.6406(8) 0.4735(4) 0.0783(3) 0.089(3) Uani 1 1 d . U . . .
C214 C 0.7158(7) 0.5067(4) 0.1140(3) 0.106(3) Uani 1 1 d . U . . .
H21G H 0.687028 0.533115 0.125870 0.160 Uiso 1 1 calc GR . . . .
H21H H 0.777809 0.517903 0.103273 0.160 Uiso 1 1 calc GR . . . .
H21I H 0.730598 0.490220 0.135585 0.160 Uiso 1 1 calc GR . . . .
C215 C 0.6134(9) 0.4981(4) 0.0439(3) 0.114(4) Uani 1 1 d . U . . .
H21D H 0.560063 0.477108 0.023148 0.170 Uiso 1 1 calc GR . . . .
H21E H 0.672684 0.506684 0.030499 0.170 Uiso 1 1 calc GR . . . .
H21F H 0.590196 0.526089 0.056170 0.170 Uiso 1 1 calc GR . . . .
C216 C 0.6830(8) 0.4336(4) 0.0590(3) 0.100(3) Uani 1 1 d . U . . .
H21A H 0.700972 0.417210 0.080268 0.149 Uiso 1 1 calc GR . . . .
H21B H 0.743036 0.444909 0.047070 0.149 Uiso 1 1 calc GR . . . .
H21C H 0.633129 0.412329 0.036985 0.149 Uiso 1 1 calc GR . . . .
C217 C 0.3520(8) 0.3450(4) 0.0996(4) 0.093(3) Uani 1 1 d . U . . .
C221 C 0.5687(6) 0.5902(3) 0.4336(2) 0.0565(19) Uani 1 1 d . U . . .
C222 C 0.6118(6) 0.5924(3) 0.3978(2) 0.062(2) Uani 1 1 d . U . . .
H222 H 0.639390 0.621787 0.392754 0.075 Uiso 1 1 calc R . . . .
C223 C 0.6151(6) 0.5517(3) 0.3690(3) 0.068(2) Uani 1 1 d . U . . .
H223 H 0.644061 0.553658 0.344295 0.082 Uiso 1 1 calc R . . . .
C224 C 0.5770(6) 0.5087(3) 0.3760(2) 0.061(2) Uani 1 1 d . U . . .
C225 C 0.5347(6) 0.5063(3) 0.4115(2) 0.065(2) Uani 1 1 d . U . . .
H225 H 0.506759 0.476936 0.416356 0.078 Uiso 1 1 calc R . . . .
C226 C 0.5325(6) 0.5473(3) 0.4408(2) 0.063(2) Uani 1 1 d . U . . .
H226 H 0.505540 0.545209 0.465946 0.075 Uiso 1 1 calc R . . . .
C227 C 0.5815(7) 0.4652(3) 0.3422(3) 0.070(2) Uani 1 1 d . U . . .
C228 C 0.5167(7) 0.4650(3) 0.3024(3) 0.079(3) Uani 1 1 d . U . . .
H22D H 0.448628 0.466937 0.308345 0.119 Uiso 1 1 calc GR . . . .
H22E H 0.514306 0.436327 0.281651 0.119 Uiso 1 1 calc GR . . . .
H22F H 0.545253 0.491783 0.291578 0.119 Uiso 1 1 calc GR . . . .
C229 C 0.6899(6) 0.4658(3) 0.3351(3) 0.078(2) Uani 1 1 d . U . . .
H22A H 0.716892 0.493729 0.325608 0.117 Uiso 1 1 calc GR . . . .
H22B H 0.692682 0.438176 0.313936 0.117 Uiso 1 1 calc GR . . . .
H22C H 0.729753 0.465900 0.361228 0.117 Uiso 1 1 calc GR . . . .
C230 C 0.5365(7) 0.4195(3) 0.3552(3) 0.075(2) Uani 1 1 d . U . . .
H23A H 0.576295 0.417773 0.380704 0.113 Uiso 1 1 calc GR . . . .
H23B H 0.537753 0.392711 0.332857 0.113 Uiso 1 1 calc GR . . . .
H23C H 0.467087 0.419478 0.360236 0.113 Uiso 1 1 calc GR . . . .
C231 C 0.6649(6) 0.6167(3) 0.5221(2) 0.063(2) Uani 1 1 d . U . . .
C232 C 0.7480(6) 0.6031(3) 0.5037(3) 0.069(2) Uani 1 1 d . U . . .
H232 H 0.764979 0.612176 0.479014 0.082 Uiso 1 1 calc R . . . .
C233 C 0.8038(6) 0.5769(3) 0.5214(3) 0.071(2) Uani 1 1 d . U . . .
H233 H 0.859079 0.568209 0.508861 0.086 Uiso 1 1 calc R . . . .
C234 C 0.7804(7) 0.5626(3) 0.5579(3) 0.068(2) Uani 1 1 d . U . . .
C235 C 0.6978(6) 0.5747(3) 0.5751(2) 0.060(2) Uani 1 1 d . U . . .
H235 H 0.680528 0.565136 0.599507 0.072 Uiso 1 1 calc R . . . .
C236 C 0.6398(6) 0.6006(3) 0.5570(2) 0.065(2) Uani 1 1 d . U . . .
H236 H 0.582119 0.607443 0.568764 0.078 Uiso 1 1 calc R . . . .
C237 C 0.8451(7) 0.5346(3) 0.5794(3) 0.077(2) Uani 1 1 d . U . . .
C238 C 0.7793(7) 0.4908(3) 0.5857(3) 0.093(3) Uani 1 1 d . U . . .
H23D H 0.730637 0.499143 0.604191 0.140 Uiso 1 1 calc GR . . . .
H23E H 0.821205 0.472797 0.598135 0.140 Uiso 1 1 calc GR . . . .
H23F H 0.743699 0.472048 0.558716 0.140 Uiso 1 1 calc GR . . . .
C239 C 0.9221(8) 0.5195(4) 0.5530(4) 0.112(4) Uani 1 1 d . U . . .
H23G H 0.888930 0.502876 0.525062 0.167 Uiso 1 1 calc GR . . . .
H23H H 0.956045 0.498910 0.565748 0.167 Uiso 1 1 calc GR . . . .
H23I H 0.971427 0.546821 0.551158 0.167 Uiso 1 1 calc GR . . . .
C240 C 0.8983(9) 0.5662(4) 0.6199(4) 0.137(5) Uani 1 1 d . U . . .
H24A H 0.952221 0.589558 0.614255 0.206 Uiso 1 1 calc GR . . . .
H24B H 0.926721 0.547965 0.637269 0.206 Uiso 1 1 calc GR . . . .
H24C H 0.850492 0.581777 0.634439 0.206 Uiso 1 1 calc GR . . . .
C140 C -0.0146(13) 1.0264(6) 0.5840(8) 0.108(8) Uani 0.58(3) 1 d D U P A 1
H14H H -0.081935 1.031134 0.588585 0.163 Uiso 0.58(3) 1 calc GR . P A 1
H14I H 0.017848 1.019271 0.608742 0.163 Uiso 0.58(3) 1 calc GR . P A 1
H14G H -0.019598 1.000579 0.559890 0.163 Uiso 0.58(3) 1 calc GR . P A 1
C141 C 0.003(2) 1.0852(13) 0.5381(7) 0.134(11) Uani 0.58(3) 1 d D U P A 1
H14D H 0.049572 1.111567 0.532887 0.201 Uiso 0.58(3) 1 calc GR . P A 1
H14E H -0.060686 1.094343 0.543603 0.201 Uiso 0.58(3) 1 calc GR . P A 1
H14F H -0.009626 1.059178 0.513718 0.201 Uiso 0.58(3) 1 calc GR . P A 1
C142 C 0.0605(17) 1.1078(8) 0.6164(6) 0.110(8) Uani 0.58(3) 1 d D U P A 1
H14A H 0.082797 1.095308 0.639830 0.164 Uiso 0.58(3) 1 calc GR . P A 1
H14B H -0.003606 1.116782 0.620350 0.164 Uiso 0.58(3) 1 calc GR . P A 1
H14C H 0.110729 1.134980 0.614881 0.164 Uiso 0.58(3) 1 calc GR . P A 1
C149 C 0.210(2) 0.8111(9) 0.4194(7) 0.133(6) Uani 0.504(14) 1 d D U P B 1
C150 C 0.125(2) 0.8111(9) 0.4484(9) 0.149(7) Uani 0.504(14) 1 d D U P B 1
H15G H 0.096192 0.779159 0.449538 0.224 Uiso 0.504(14) 1 calc GR . P B 1
H15H H 0.072247 0.824951 0.437225 0.224 Uiso 0.504(14) 1 calc GR . P B 1
H15I H 0.153443 0.829298 0.476522 0.224 Uiso 0.504(14) 1 calc GR . P B 1
C151 C 0.153(3) 0.7850(11) 0.3752(8) 0.144(8) Uani 0.504(14) 1 d D U P B 1
H15D H 0.201609 0.776693 0.356635 0.216 Uiso 0.504(14) 1 calc GR . P B 1
H15E H 0.114940 0.805247 0.364039 0.216 Uiso 0.504(14) 1 calc GR . P B 1
H15F H 0.106902 0.756766 0.377350 0.216 Uiso 0.504(14) 1 calc GR . P B 1
C152 C 0.260(4) 0.8610(10) 0.4153(10) 0.141(8) Uani 0.504(14) 1 d D U P B 1
H15A H 0.295412 0.879213 0.442424 0.211 Uiso 0.504(14) 1 calc GR . P B 1
H15B H 0.207499 0.876375 0.406108 0.211 Uiso 0.504(14) 1 calc GR . P B 1
H15C H 0.306840 0.858610 0.394937 0.211 Uiso 0.504(14) 1 calc GR . P B 1
C241 C 0.8690(19) 1.0559(9) 0.8162(8) 0.101(5) Uani 0.376(13) 1 d D U P C 1
C242 C 0.7697(19) 1.0382(10) 0.7876(11) 0.105(7) Uani 0.376(13) 1 d D U P C 1
H24M H 0.773410 1.050811 0.762737 0.157 Uiso 0.376(13) 1 calc GR . P C 1
H24O H 0.715779 1.048134 0.802300 0.157 Uiso 0.376(13) 1 calc GR . P C 1
H24N H 0.755955 1.004209 0.779440 0.157 Uiso 0.376(13) 1 calc GR . P C 1
C243 C 0.904(3) 1.1055(11) 0.8131(13) 0.104(7) Uani 0.376(13) 1 d D U P C 1
H24D H 0.977319 1.114455 0.819881 0.156 Uiso 0.376(13) 1 calc GR . P C 1
H24E H 0.873445 1.126009 0.832604 0.156 Uiso 0.376(13) 1 calc GR . P C 1
H24F H 0.884614 1.108135 0.784621 0.156 Uiso 0.376(13) 1 calc GR . P C 1
C244 C 0.845(3) 1.0551(11) 0.8605(10) 0.116(7) Uani 0.376(13) 1 d D U P C 1
H24J H 0.795790 1.026594 0.859691 0.173 Uiso 0.376(13) 1 calc GR . P C 1
H24K H 0.816610 1.082105 0.871370 0.173 Uiso 0.376(13) 1 calc GR . P C 1
H24L H 0.906156 1.056138 0.878565 0.173 Uiso 0.376(13) 1 calc GR . P C 1
C245 C 0.369(2) 0.7798(10) 0.8818(8) 0.110(6) Uani 0.409(13) 1 d D U P D 1
H24V H 0.414841 0.758508 0.876798 0.165 Uiso 0.409(13) 1 calc GR . P D 1
H24W H 0.302250 0.762152 0.883574 0.165 Uiso 0.409(13) 1 calc GR . P D 1
H24X H 0.393923 0.802893 0.907991 0.165 Uiso 0.409(13) 1 calc GR . P D 1
C246 C 0.2758(15) 0.8324(8) 0.8521(8) 0.100(6) Uani 0.409(13) 1 d D U P D 1
H24S H 0.305252 0.864760 0.866241 0.151 Uiso 0.409(13) 1 calc GR . P D 1
H24T H 0.228082 0.818770 0.868719 0.151 Uiso 0.409(13) 1 calc GR . P D 1
H24U H 0.240730 0.831304 0.824640 0.151 Uiso 0.409(13) 1 calc GR . P D 1
C247 C 0.327(2) 0.7762(13) 0.8013(6) 0.101(8) Uani 0.409(13) 1 d D U P D 1
H24G H 0.310542 0.797230 0.784084 0.151 Uiso 0.409(13) 1 calc GR . P D 1
H24H H 0.267452 0.752039 0.800381 0.151 Uiso 0.409(13) 1 calc GR . P D 1
H24I H 0.380663 0.761712 0.790576 0.151 Uiso 0.409(13) 1 calc GR . P D 1
C248 C 0.702(2) 1.2452(11) 0.8284(10) 0.180(8) Uani 0.463(15) 1 d D U P E 1
C249 C 0.771(2) 1.2515(11) 0.8679(11) 0.186(9) Uani 0.463(15) 1 d D U P E 1
H24P H 0.731720 1.247509 0.890560 0.278 Uiso 0.463(15) 1 calc R . P E 1
H24Q H 0.813937 1.282786 0.874863 0.278 Uiso 0.463(15) 1 calc R . P E 1
H24R H 0.813411 1.228447 0.864151 0.278 Uiso 0.463(15) 1 calc R . P E 1
C250 C 0.691(3) 1.2948(12) 0.8376(14) 0.194(9) Uani 0.463(15) 1 d D U P E 1
H25A H 0.636092 1.298072 0.817990 0.292 Uiso 0.463(15) 1 calc R . P E 1
H25B H 0.753426 1.314935 0.834551 0.292 Uiso 0.463(15) 1 calc R . P E 1
H25C H 0.675715 1.303620 0.866088 0.292 Uiso 0.463(15) 1 calc R . P E 1
C251 C 0.759(3) 1.2358(13) 0.7922(13) 0.199(10) Uani 0.463(15) 1 d D U P E 1
H25Y H 0.804852 1.215607 0.797457 0.298 Uiso 0.463(15) 1 calc GR . P E 1
H H 0.797703 1.265136 0.788524 0.298 Uiso 0.463(15) 1 calc GR . P E 1
HA H 0.711923 1.220388 0.766930 0.298 Uiso 0.463(15) 1 calc GR . P E 1
C259 C 0.4150(17) 0.3129(7) 0.0750(9) 0.101(8) Uani 0.465(17) 1 d . U P F 1
H25D H 0.430412 0.323297 0.049800 0.152 Uiso 0.465(17) 1 calc GR . P F 1
H25E H 0.376432 0.280780 0.067306 0.152 Uiso 0.465(17) 1 calc GR . P F 1
H25F H 0.477620 0.314458 0.092639 0.152 Uiso 0.465(17) 1 calc GR . P F 1
C260 C 0.3476(17) 0.3353(7) 0.1433(8) 0.094(7) Uani 0.465(17) 1 d . U P F 1
H26D H 0.414852 0.345026 0.159292 0.142 Uiso 0.465(17) 1 calc GR . P F 1
H26E H 0.322766 0.302031 0.140784 0.142 Uiso 0.465(17) 1 calc GR . P F 1
H26F H 0.302315 0.352736 0.157742 0.142 Uiso 0.465(17) 1 calc GR . P F 1
C261 C 0.2542(16) 0.3390(9) 0.0771(9) 0.106(8) Uani 0.465(17) 1 d . U P F 1
H26A H 0.220287 0.362590 0.091035 0.159 Uiso 0.465(17) 1 calc GR . P F 1
H26B H 0.215018 0.308035 0.076320 0.159 Uiso 0.465(17) 1 calc GR . P F 1
H26C H 0.260502 0.342349 0.048637 0.159 Uiso 0.465(17) 1 calc GR . P F 1
C67 C 0.9075(10) 1.0612(5) 0.8380(5) 0.085(4) Uani 0.624(13) 1 d D U P C 2
C68 C 0.9363(14) 1.0643(6) 0.8835(5) 0.099(5) Uani 0.624(13) 1 d D U P C 2
H68A H 0.929347 1.033001 0.888352 0.149 Uiso 0.624(13) 1 calc GR . P C 2
H68B H 0.892402 1.080857 0.899702 0.149 Uiso 0.624(13) 1 calc GR . P C 2
H68C H 1.006085 1.081194 0.892018 0.149 Uiso 0.624(13) 1 calc GR . P C 2
C69 C 0.7923(11) 1.0449(6) 0.8271(8) 0.108(6) Uani 0.624(13) 1 d D U P C 2
H69A H 0.770882 1.051328 0.800265 0.162 Uiso 0.624(13) 1 calc GR . P C 2
H69B H 0.759745 1.061538 0.848787 0.162 Uiso 0.624(13) 1 calc GR . P C 2
H69C H 0.773290 1.011448 0.825280 0.162 Uiso 0.624(13) 1 calc GR . P C 2
C70 C 0.9356(18) 1.1087(6) 0.8295(7) 0.096(6) Uani 0.624(13) 1 d D U P C 2
H70A H 1.008734 1.119263 0.834558 0.144 Uiso 0.624(13) 1 calc GR . P C 2
H70B H 0.905031 1.130401 0.847900 0.144 Uiso 0.624(13) 1 calc GR . P C 2
H70C H 0.911494 1.107340 0.800404 0.144 Uiso 0.624(13) 1 calc GR . P C 2
C112 C 0.4021(13) 0.7588(5) 0.8504(6) 0.099(5) Uani 0.591(13) 1 d D U P D 2
H11D H 0.439776 0.750262 0.827286 0.149 Uiso 0.591(13) 1 calc GR . P D 2
H11E H 0.345224 0.733282 0.849394 0.149 Uiso 0.591(13) 1 calc GR . P D 2
H11F H 0.446038 0.764948 0.876873 0.149 Uiso 0.591(13) 1 calc GR . P D 2
C113 C 0.3242(15) 0.8146(7) 0.8891(5) 0.107(5) Uani 0.591(13) 1 d D U P D 2
H11G H 0.378220 0.816507 0.911356 0.160 Uiso 0.591(13) 1 calc GR . P D 2
H11H H 0.267312 0.789881 0.890097 0.160 Uiso 0.591(13) 1 calc GR . P D 2
H11I H 0.302803 0.844288 0.893042 0.160 Uiso 0.591(13) 1 calc GR . P D 2
C114 C 0.2832(15) 0.7870(9) 0.8087(6) 0.109(6) Uani 0.591(13) 1 d D U P D 2
H11J H 0.250316 0.812361 0.804977 0.164 Uiso 0.591(13) 1 calc GR . P D 2
H11K H 0.233311 0.760914 0.812563 0.164 Uiso 0.591(13) 1 calc GR . P D 2
H11L H 0.314884 0.776961 0.784034 0.164 Uiso 0.591(13) 1 calc GR . P D 2
C121 C 0.663(2) 1.2568(7) 0.8171(9) 0.176(8) Uani 0.537(15) 1 d D U P E 2
C122 C 0.657(3) 1.2607(10) 0.7728(9) 0.193(9) Uani 0.537(15) 1 d D U P E 2
H12M H 0.653188 1.230019 0.754653 0.290 Uiso 0.537(15) 1 calc GR . P E 2
H12N H 0.717449 1.282116 0.769206 0.290 Uiso 0.537(15) 1 calc GR . P E 2
H12O H 0.597737 1.272396 0.765503 0.290 Uiso 0.537(15) 1 calc GR . P E 2
C123 C 0.639(2) 1.2990(9) 0.8443(11) 0.172(8) Uani 0.537(15) 1 d D U P E 2
H12P H 0.568799 1.291767 0.849470 0.258 Uiso 0.537(15) 1 calc R . P E 2
H12Q H 0.647784 1.324721 0.830117 0.258 Uiso 0.537(15) 1 calc R . P E 2
H12R H 0.683166 1.308052 0.870793 0.258 Uiso 0.537(15) 1 calc R . P E 2
C124 C 0.766(2) 1.2485(10) 0.8264(12) 0.196(9) Uani 0.537(15) 1 d D U P E 2
H12J H 0.772050 1.238295 0.852523 0.293 Uiso 0.537(15) 1 calc GR . P E 2
H12K H 0.815982 1.277305 0.828953 0.293 Uiso 0.537(15) 1 calc GR . P E 2
H12L H 0.778640 1.224424 0.803694 0.293 Uiso 0.537(15) 1 calc GR . P E 2
C218 C 0.4130(15) 0.3160(7) 0.1170(8) 0.105(7) Uani 0.535(17) 1 d . U P F 2
H21M H 0.479060 0.320638 0.107556 0.157 Uiso 0.535(17) 1 calc GR . P F 2
H21N H 0.379298 0.283261 0.107543 0.157 Uiso 0.535(17) 1 calc GR . P F 2
H21O H 0.421094 0.325043 0.147497 0.157 Uiso 0.535(17) 1 calc GR . P F 2
C219 C 0.2511(15) 0.3349(8) 0.1176(8) 0.106(7) Uani 0.535(17) 1 d . U P F 2
H21J H 0.262748 0.346877 0.147896 0.158 Uiso 0.535(17) 1 calc GR . P F 2
H21K H 0.224178 0.301342 0.111092 0.158 Uiso 0.535(17) 1 calc GR . P F 2
H21L H 0.202919 0.350183 0.105219 0.158 Uiso 0.535(17) 1 calc GR . P F 2
C220 C 0.3264(18) 0.3265(8) 0.0514(7) 0.124(9) Uani 0.535(17) 1 d . U P F 2
H22G H 0.289512 0.346837 0.039836 0.187 Uiso 0.535(17) 1 calc GR . P F 2
H22H H 0.284981 0.294954 0.045128 0.187 Uiso 0.535(17) 1 calc GR . P F 2
H22I H 0.388562 0.325943 0.039095 0.187 Uiso 0.535(17) 1 calc GR . P F 2
C252 C -0.032(2) 1.0522(14) 0.5382(8) 0.106(10) Uani 0.42(3) 1 d D U P A 2
H25M H -0.004326 1.059029 0.513470 0.159 Uiso 0.42(3) 1 calc GR . P A 2
H25N H -0.089289 1.067032 0.542599 0.159 Uiso 0.42(3) 1 calc GR . P A 2
H25O H -0.054417 1.018517 0.534243 0.159 Uiso 0.42(3) 1 calc GR . P A 2
C253 C 0.062(2) 1.1232(7) 0.578(2) 0.17(2) Uani 0.42(3) 1 d D U P A 2
H25J H 0.125762 1.139679 0.594643 0.255 Uiso 0.42(3) 1 calc R . P A 2
H25K H 0.006790 1.134955 0.590027 0.255 Uiso 0.42(3) 1 calc R . P A 2
H25L H 0.062109 1.128243 0.549395 0.255 Uiso 0.42(3) 1 calc R . P A 2
C254 C 0.007(3) 1.0628(17) 0.6154(9) 0.149(18) Uani 0.42(3) 1 d D U P A 2
H25P H -0.027103 1.030180 0.611195 0.223 Uiso 0.42(3) 1 calc GR . P A 2
H25Q H -0.041172 1.082680 0.622292 0.223 Uiso 0.42(3) 1 calc GR . P A 2
H25R H 0.062071 1.070444 0.638321 0.223 Uiso 0.42(3) 1 calc GR . P A 2
C255 C 0.2390(19) 0.8127(9) 0.4014(9) 0.137(6) Uani 0.496(14) 1 d D U P B 2
C256 C 0.276(2) 0.8155(9) 0.3585(8) 0.146(7) Uani 0.496(14) 1 d D U P B 2
H25G H 0.349303 0.823366 0.362173 0.219 Uiso 0.496(14) 1 calc GR . P B 2
H25H H 0.249500 0.839479 0.347798 0.219 Uiso 0.496(14) 1 calc GR . P B 2
H25I H 0.251847 0.785444 0.338700 0.219 Uiso 0.496(14) 1 calc GR . P B 2
C257 C 0.251(3) 0.8606(9) 0.4332(10) 0.142(8) Uani 0.496(14) 1 d D U P B 2
H25V H 0.222346 0.855542 0.458408 0.213 Uiso 0.496(14) 1 calc GR . P B 2
H25W H 0.214769 0.880652 0.420560 0.213 Uiso 0.496(14) 1 calc GR . P B 2
H25X H 0.321756 0.875592 0.440551 0.213 Uiso 0.496(14) 1 calc GR . P B 2
C258 C 0.124(2) 0.7899(12) 0.3967(12) 0.154(8) Uani 0.496(14) 1 d D U P B 2
H25S H 0.110241 0.760082 0.376209 0.231 Uiso 0.496(14) 1 calc GR . P B 2
H25T H 0.084664 0.810542 0.387217 0.231 Uiso 0.496(14) 1 calc GR . P B 2
H25U H 0.106973 0.784827 0.423593 0.231 Uiso 0.496(14) 1 calc GR . P B 2
C265 C 0.6977(8) 0.6367(6) 0.0423(4) 0.273(12) Uani 1 1 d . U . . .
H265 H 0.743226 0.637494 0.022363 0.327 Uiso 1 1 calc R . . . .
C264 C 0.7336(6) 0.6505(6) 0.0846(5) 0.339(17) Uani 1 1 d G U . . .
H264 H 0.803612 0.660667 0.093536 0.407 Uiso 1 1 calc R . . . .
C263 C 0.6670(10) 0.6494(5) 0.1137(3) 0.247(11) Uani 1 1 d G U . . .
H263 H 0.691542 0.658805 0.142627 0.297 Uiso 1 1 calc R . . . .
C262 C 0.5646(9) 0.6345(4) 0.1006(3) 0.157(5) Uani 1 1 d G U . . .
H262 H 0.519086 0.633769 0.120546 0.188 Uiso 1 1 calc R . . . .
C267 C 0.5287(6) 0.6208(3) 0.0583(4) 0.137(5) Uani 1 1 d G U . . .
H267 H 0.458698 0.610597 0.049373 0.165 Uiso 1 1 calc R . . . .
C266 C 0.5953(9) 0.6219(4) 0.0292(3) 0.189(7) Uani 1 1 d G U . . .
H266 H 0.570767 0.612459 0.000282 0.227 Uiso 1 1 calc R . . . .
C269 C 0.3759(9) 0.9571(3) 0.8999(4) 0.173(6) Uani 1 1 d . U . G 2
H269 H 0.407697 0.931421 0.895909 0.207 Uiso 1 1 calc R . . G 2
C270 C 0.4066(7) 0.9931(4) 0.9352(3) 0.152(5) Uani 1 1 d G U . . .
H270 H 0.459475 0.992018 0.955360 0.183 Uiso 1 1 calc R . . G .
C271 C 0.3600(10) 1.0307(4) 0.9410(3) 0.173(7) Uani 1 1 d G U . . .
H271 H 0.381035 1.055307 0.965137 0.208 Uiso 1 1 calc R . . . .
C272 C 0.2827(9) 1.0323(4) 0.9115(5) 0.198(7) Uani 1 1 d G U . . .
H272 H 0.250818 1.057999 0.915464 0.238 Uiso 1 1 calc R . . . .
C273 C 0.2519(7) 0.9963(6) 0.8762(4) 0.215(9) Uani 1 1 d G U . . .
H273 H 0.199039 0.997402 0.856013 0.258 Uiso 1 1 calc R . . . .
C268 C 0.2985(10) 0.9587(4) 0.8704(3) 0.214(10) Uani 1 1 d G U . . .
H268 H 0.277477 0.934113 0.846236 0.257 Uiso 1 1 calc R . . G .
C274 C 0.9585(13) 0.8963(6) 0.6081(5) 0.150(5) Uani 1 1 d . U . . .
H274 H 0.944276 0.916757 0.631699 0.180 Uiso 1 1 calc R . . . .
C275 C 1.0381(13) 0.9107(5) 0.5875(6) 0.148(5) Uani 1 1 d . U . . .
H275 H 1.079468 0.940863 0.596957 0.178 Uiso 1 1 calc R . . . .
C276 C 1.0558(11) 0.8803(6) 0.5533(5) 0.150(5) Uani 1 1 d . U . . .
H276 H 1.111371 0.888626 0.539262 0.180 Uiso 1 1 calc R . . . .
C277 C 0.9944(11) 0.8394(5) 0.5403(5) 0.139(5) Uani 1 1 d . U . . .
H277 H 1.005136 0.819432 0.515593 0.167 Uiso 1 1 calc R . . . .
C278 C 0.9202(10) 0.8249(5) 0.5592(4) 0.118(4) Uani 1 1 d . U . . .
H278 H 0.879539 0.794807 0.548167 0.142 Uiso 1 1 calc R . . . .
C279 C 0.8993(10) 0.8514(6) 0.5938(4) 0.128(4) Uani 1 1 d . U . . .
H279 H 0.846476 0.840172 0.608120 0.153 Uiso 1 1 calc R . . . .
C280 C 1.1209(11) 0.8330(5) 0.6575(4) 0.124(4) Uani 1 1 d . U . . .
H280 H 1.083702 0.820127 0.630584 0.148 Uiso 1 1 calc R . . . .
C281 C 1.0896(8) 0.8201(4) 0.6932(4) 0.109(4) Uani 1 1 d . U . . .
H281 H 1.030785 0.796706 0.690409 0.131 Uiso 1 1 calc R . . . .
C282 C 1.1413(8) 0.8404(4) 0.7318(4) 0.100(3) Uani 1 1 d . U . . .
H282 H 1.118724 0.832188 0.756035 0.120 Uiso 1 1 calc R . . . .
C283 C 1.2251(9) 0.8723(4) 0.7342(5) 0.113(4) Uani 1 1 d . U . . .
H283 H 1.261435 0.886741 0.761019 0.135 Uiso 1 1 calc R . . . .
C284 C 1.2609(11) 0.8852(5) 0.7017(6) 0.133(5) Uani 1 1 d . U . . .
H284 H 1.321516 0.907672 0.704969 0.160 Uiso 1 1 calc R . . . .
C285 C 1.2087(12) 0.8655(6) 0.6639(5) 0.131(5) Uani 1 1 d . U . . .
H285 H 1.233940 0.874445 0.640359 0.157 Uiso 1 1 calc R . . . .
C286 C 0.2940(9) 0.7507(4) 0.6886(3) 0.099(3) Uani 1 1 d . U . . .
H286 H 0.305981 0.783297 0.699506 0.119 Uiso 1 1 calc R . . . .
C287 C 0.3508(8) 0.7319(4) 0.6610(3) 0.098(3) Uani 1 1 d . U . . .
H287 H 0.403746 0.751815 0.652812 0.117 Uiso 1 1 calc R . . . .
C288 C 0.3345(9) 0.6860(4) 0.6448(4) 0.112(4) Uani 1 1 d . U . . .
H288 H 0.375111 0.673926 0.625302 0.135 Uiso 1 1 calc R . . . .
C289 C 0.2594(9) 0.6567(4) 0.6565(3) 0.106(3) Uani 1 1 d . U . . .
H289 H 0.247380 0.624267 0.644702 0.127 Uiso 1 1 calc R . . . .
C290 C 0.2018(8) 0.6731(4) 0.6848(3) 0.098(3) Uani 1 1 d . U . . .
H290 H 0.151712 0.652452 0.693738 0.117 Uiso 1 1 calc R . . . .
C291 C 0.2170(9) 0.7203(4) 0.7003(3) 0.103(3) Uani 1 1 d . U . . .
H291 H 0.175081 0.732307 0.719194 0.123 Uiso 1 1 calc R . . . .
C292 C 0.1476(8) 0.7380(4) 0.5774(4) 0.109(3) Uani 1 1 d . U . . .
H292 H 0.202155 0.756636 0.597173 0.130 Uiso 1 1 calc R . . . .
C293 C 0.1437(8) 0.7413(4) 0.5372(4) 0.107(3) Uani 1 1 d . U . . .
H293 H 0.194410 0.762166 0.528761 0.128 Uiso 1 1 calc R . . . .
C294 C 0.0666(9) 0.7144(4) 0.5096(4) 0.112(4) Uani 1 1 d . U . . .
H294 H 0.064253 0.715907 0.481155 0.135 Uiso 1 1 calc R . . . .
C295 C -0.0090(8) 0.6846(4) 0.5212(3) 0.096(3) Uani 1 1 d . U . . .
H295 H -0.062795 0.665928 0.501035 0.115 Uiso 1 1 calc R . . . .
C296 C -0.0058(8) 0.6823(4) 0.5621(4) 0.098(3) Uani 1 1 d . U . . .
H296 H -0.058705 0.662844 0.570788 0.118 Uiso 1 1 calc R . . . .
C297 C 0.0745(8) 0.7084(4) 0.5904(3) 0.099(3) Uani 1 1 d . U . . .
H297 H 0.079500 0.705921 0.618607 0.119 Uiso 1 1 calc R . . . .
C298 C 0.2533(9) 0.6256(4) 0.5300(3) 0.099(3) Uani 1 1 d . U . . .
H298 H 0.245103 0.654689 0.525129 0.119 Uiso 1 1 calc R . . . .
C299 C 0.3350(8) 0.6098(4) 0.5204(3) 0.098(3) Uani 1 1 d . U . . .
H299 H 0.384325 0.627561 0.508503 0.118 Uiso 1 1 calc R . . . .
C300 C 0.3477(8) 0.5690(4) 0.5276(3) 0.097(3) Uani 1 1 d . U . . .
H300 H 0.406571 0.558286 0.521023 0.117 Uiso 1 1 calc R . . . .
C301 C 0.2780(8) 0.5427(4) 0.5442(3) 0.099(3) Uani 1 1 d . U . . .
H301 H 0.287836 0.513750 0.548916 0.119 Uiso 1 1 calc R . . . .
C302 C 0.1931(8) 0.5581(4) 0.5542(4) 0.110(4) Uani 1 1 d . U . . .
H302 H 0.143564 0.540289 0.566105 0.132 Uiso 1 1 calc R . . . .
C303 C 0.1822(9) 0.6001(4) 0.5465(4) 0.104(3) Uani 1 1 d . U . . .
H303 H 0.123969 0.611471 0.552846 0.125 Uiso 1 1 calc R . . . .
C304 C 0.0714(9) 0.6076(4) 0.4237(4) 0.106(3) Uani 1 1 d . U . . .
H304 H 0.132763 0.611698 0.441284 0.128 Uiso 1 1 calc R . . . .
C305 C 0.0686(9) 0.6228(4) 0.3874(4) 0.103(3) Uani 1 1 d . U . . .
H305 H 0.129333 0.637360 0.379661 0.123 Uiso 1 1 calc R . . . .
C306 C -0.0199(9) 0.6175(4) 0.3621(4) 0.105(3) Uani 1 1 d . U . . .
H306 H -0.021054 0.628406 0.337225 0.127 Uiso 1 1 calc R . . . .
C307 C -0.1062(9) 0.5962(4) 0.3737(3) 0.108(3) Uani 1 1 d . U . . .
H307 H -0.168027 0.592674 0.356696 0.129 Uiso 1 1 calc R . . . .
C308 C -0.1063(8) 0.5795(3) 0.4093(3) 0.089(3) Uani 1 1 d . U . . .
H308 H -0.166559 0.563864 0.416619 0.106 Uiso 1 1 calc R . . . .
C309 C -0.0174(8) 0.5864(4) 0.4335(3) 0.094(3) Uani 1 1 d . U . . .
H309 H -0.016769 0.575878 0.458595 0.113 Uiso 1 1 calc R . . . .
C314 C 0.8058(9) 1.0720(3) 0.6804(4) 0.238(10) Uani 1 1 d . U . . .
H314 H 0.822250 1.104610 0.682958 0.285 Uiso 1 1 calc R . . . .
C313 C 0.7113(8) 1.0466(4) 0.6615(3) 0.167(6) Uani 1 1 d G U . . .
H313 H 0.663257 1.061904 0.651181 0.200 Uiso 1 1 calc R . . . .
C312 C 0.6873(6) 0.9989(4) 0.6578(3) 0.151(5) Uani 1 1 d G U . . .
H312 H 0.622716 0.981601 0.644913 0.181 Uiso 1 1 calc R . . . .
C311 C 0.7576(8) 0.9766(3) 0.6730(3) 0.155(5) Uani 1 1 d G U . . .
H311 H 0.741168 0.944004 0.670424 0.186 Uiso 1 1 calc R . . . .
C310 C 0.8521(7) 1.0020(4) 0.6918(4) 0.199(8) Uani 1 1 d G U . . .
H310 H 0.900161 0.986709 0.702201 0.239 Uiso 1 1 calc R . . . .
C315 C 0.8762(7) 1.0497(4) 0.6956(4) 0.231(10) Uani 1 1 d G U . . .
H315 H 0.940703 1.067012 0.708469 0.277 Uiso 1 1 calc R . . . .
C316 C 0.6340(8) 0.7711(4) 0.7911(3) 0.100(3) Uani 1 1 d . U . . .
H316 H 0.632453 0.801714 0.805436 0.119 Uiso 1 1 calc R . . . .
C317 C 0.7139(10) 0.7510(5) 0.8031(5) 0.137(4) Uani 1 1 d . U . . .
H317 H 0.765423 0.766345 0.825512 0.165 Uiso 1 1 calc R . . . .
C318 C 0.7101(12) 0.7045(5) 0.7779(6) 0.144(5) Uani 1 1 d . U . . .
H318 H 0.763423 0.689439 0.782909 0.173 Uiso 1 1 calc R . . . .
C319 C 0.6311(13) 0.6818(6) 0.7469(6) 0.150(5) Uani 1 1 d . U . . .
H319 H 0.628151 0.650877 0.732054 0.181 Uiso 1 1 calc R . . . .
C320 C 0.5576(12) 0.7045(5) 0.7381(4) 0.133(4) Uani 1 1 d . U . . .
H320 H 0.504070 0.689465 0.716483 0.160 Uiso 1 1 calc R . . . .
C321 C 0.5596(10) 0.7484(4) 0.7598(4) 0.121(4) Uani 1 1 d . U . . .
H321 H 0.507550 0.763439 0.752857 0.145 Uiso 1 1 calc R . . . .
C322 C 0.9502(8) 0.9706(4) 1.0226(3) 0.105(3) Uani 1 1 d . U . . .
H322 H 0.916879 0.950383 1.037837 0.126 Uiso 1 1 calc R . . . .
C323 C 1.0346(8) 0.9607(4) 1.0043(3) 0.103(3) Uani 1 1 d . U . . .
H323 H 1.058644 0.933758 1.007216 0.123 Uiso 1 1 calc R . . . .
C324 C 1.0836(8) 0.9910(4) 0.9816(3) 0.098(3) Uani 1 1 d . U . . .
H324 H 1.140545 0.984305 0.969218 0.118 Uiso 1 1 calc R . . . .
C329 C 0.1707(10) 1.2793(5) 0.6135(3) 0.173(8) Uani 0.75 1 d . U P . .
H329 H 0.142481 1.295762 0.635532 0.208 Uiso 0.75 1 calc R . P . .
C328 C 0.1704(9) 1.2926(4) 0.5758(4) 0.138(6) Uani 0.75 1 d G U P . .
H328 H 0.141887 1.318159 0.572069 0.166 Uiso 0.75 1 calc R . P . .
C327 C 0.2117(9) 1.2686(5) 0.5435(3) 0.155(7) Uani 0.75 1 d G U P . .
H327 H 0.211459 1.277706 0.517712 0.186 Uiso 0.75 1 calc R . P . .
C326 C 0.2534(8) 1.2313(5) 0.5489(4) 0.133(6) Uani 0.75 1 d G U P . .
H326 H 0.281625 1.214854 0.526818 0.159 Uiso 0.75 1 calc R . P . .
C325 C 0.2537(10) 1.2180(5) 0.5866(5) 0.206(10) Uani 0.75 1 d G U P . .
H325 H 0.282220 1.192456 0.590281 0.247 Uiso 0.75 1 calc R . P . .
C330 C 0.2124(12) 1.2420(6) 0.6189(3) 0.211(11) Uani 0.75 1 d G U P . .
H330 H 0.212648 1.232909 0.644638 0.253 Uiso 0.75 1 calc R . P . .
C332 C 0.474(2) 1.2093(9) 0.6432(8) 0.100(11) Uani 0.25 1 d . U P H 3
H332 H 0.443355 1.198691 0.615019 0.119 Uiso 0.25 1 calc R . P H 3
C333 C 0.4157(18) 1.2219(9) 0.6743(10) 0.111(12) Uani 0.25 1 d G U P H 3
H333 H 0.346000 1.219926 0.667308 0.134 Uiso 0.25 1 calc R . P H 3
C334 C 0.460(3) 1.2374(9) 0.7156(9) 0.116(12) Uani 0.25 1 d G U P H 3
H334 H 0.420353 1.246030 0.736802 0.140 Uiso 0.25 1 calc R . P H 3
C335 C 0.562(3) 1.2403(10) 0.7258(8) 0.135(14) Uani 0.25 1 d G U P H 3
H335 H 0.592060 1.250900 0.754007 0.162 Uiso 0.25 1 calc R . P H 3
C336 C 0.6197(19) 1.2277(11) 0.6947(12) 0.133(15) Uani 0.25 1 d G U P H 3
H336 H 0.689417 1.229664 0.701719 0.160 Uiso 0.25 1 calc R . P H 3
C331 C 0.576(2) 1.2122(10) 0.6535(10) 0.129(14) Uani 0.25 1 d G U P H 3
H331 H 0.615066 1.203559 0.632225 0.155 Uiso 0.25 1 calc R . P H 3

loop_
_atom_site_aniso_label
_atom_site_aniso_U_11
_atom_site_aniso_U_22
_atom_site_aniso_U_33
_atom_site_aniso_U_23
_atom_site_aniso_U_13
_atom_site_aniso_U_12
Ni1 0.0790(10) 0.0604(9) 0.0466(8) 0.0039(7) -0.0058(7) 0.0173(7)
Ni2 0.0935(10) 0.0553(8) 0.0436(8) 0.0006(6) 0.0056(7) 0.0240(7)
Ni3 0.0616(8) 0.0641(8) 0.0312(7) 0.0046(6) 0.0010(6) 0.0245(7)
N1 0.080(5) 0.065(4) 0.045(4) 0.001(3) -0.009(3) 0.019(4)
N2 0.065(4) 0.056(4) 0.049(3) 0.004(3) -0.002(3) 0.016(3)
N3 0.073(4) 0.062(4) 0.047(3) 0.000(3) -0.004(3) 0.012(4)
N4 0.076(4) 0.057(4) 0.047(4) 0.006(3) -0.009(3) 0.016(3)
N5 0.074(4) 0.053(4) 0.048(3) 0.002(3) 0.001(3) 0.021(3)
N6 0.088(5) 0.056(4) 0.049(4) -0.002(3) 0.013(3) 0.018(4)
N7 0.084(5) 0.056(4) 0.053(4) 0.005(3) 0.012(3) 0.019(3)
N8 0.076(4) 0.055(4) 0.043(3) 0.003(3) 0.014(3) 0.019(3)
N9 0.073(4) 0.055(4) 0.033(3) 0.006(3) 0.003(3) 0.026(3)
N10 0.064(4) 0.068(4) 0.034(3) 0.007(3) 0.003(3) 0.027(3)
N11 0.059(4) 0.070(4) 0.024(3) -0.002(3) 0.000(3) 0.021(3)
N12 0.063(4) 0.062(4) 0.034(3) 0.002(3) 0.002(3) 0.026(3)
C1 0.073(5) 0.057(4) 0.042(4) 0.005(3) -0.004(4) 0.025(4)
C2 0.073(5) 0.055(4) 0.042(4) 0.007(3) -0.003(3) 0.027(4)
C3 0.078(5) 0.061(5) 0.037(4) 0.002(3) -0.007(4) 0.027(4)
C4 0.078(5) 0.056(5) 0.043(4) 0.005(3) -0.007(4) 0.022(4)
C5 0.067(5) 0.058(4) 0.040(4) 0.006(3) -0.003(3) 0.020(4)
C6 0.070(5) 0.054(4) 0.050(4) 0.009(3) -0.007(4) 0.024(4)
C7 0.083(5) 0.043(4) 0.055(4) 0.000(4) -0.005(4) 0.030(4)
C8 0.082(5) 0.071(6) 0.051(4) 0.010(4) -0.010(4) 0.030(5)
C9 0.082(6) 0.069(6) 0.056(4) 0.007(4) -0.004(4) 0.029(5)
C10 0.073(5) 0.062(5) 0.056(4) 0.009(4) -0.001(4) 0.028(4)
C11 0.083(5) 0.065(5) 0.051(4) 0.001(4) 0.000(4) 0.026(5)
C12 0.096(6) 0.071(6) 0.050(4) -0.002(4) -0.008(4) 0.038(5)
C13 0.089(6) 0.064(5) 0.049(4) 0.004(4) -0.010(4) 0.021(4)
C14 0.085(6) 0.061(5) 0.047(4) -0.001(4) -0.008(4) 0.020(4)
C15 0.100(7) 0.072(5) 0.056(5) -0.001(4) -0.017(5) 0.034(5)
C16 0.091(6) 0.068(5) 0.061(5) 0.004(4) -0.020(5) 0.030(5)
C17 0.076(6) 0.065(5) 0.051(4) 0.000(4) -0.010(4) 0.021(4)
C18 0.066(5) 0.053(4) 0.056(4) 0.003(3) -0.004(4) 0.006(4)
C19 0.077(6) 0.055(4) 0.054(4) 0.016(3) 0.000(4) 0.013(4)
C20 0.087(6) 0.064(5) 0.054(4) 0.008(4) -0.005(4) 0.015(5)
C21 0.088(6) 0.076(5) 0.049(4) 0.013(4) 0.001(4) 0.024(5)
C22 0.069(5) 0.072(5) 0.046(4) 0.007(3) 0.001(4) 0.015(4)
C23 0.069(5) 0.071(5) 0.049(4) 0.005(3) 0.000(4) 0.022(4)
C24 0.076(6) 0.069(4) 0.047(4) 0.004(4) -0.002(4) 0.018(4)
C25 0.090(6) 0.071(5) 0.053(5) -0.004(4) -0.011(5) 0.025(5)
C26 0.096(7) 0.063(5) 0.062(5) 0.002(4) -0.010(5) 0.019(5)
C27 0.075(6) 0.064(5) 0.053(4) 0.005(3) 0.003(4) 0.014(4)
C28 0.076(6) 0.064(4) 0.047(4) 0.007(3) 0.006(4) 0.015(4)
C29 0.085(6) 0.064(4) 0.052(4) 0.009(4) 0.000(4) 0.023(4)
C30 0.101(7) 0.072(5) 0.051(5) 0.006(4) -0.002(4) 0.030(5)
C31 0.093(6) 0.073(5) 0.049(5) 0.008(4) -0.009(4) 0.029(5)
C32 0.070(5) 0.068(4) 0.049(4) 0.006(3) -0.006(4) 0.021(4)
C33 0.073(5) 0.070(4) 0.045(5) 0.016(4) -0.003(4) 0.020(4)
C34 0.065(4) 0.067(5) 0.059(5) 0.019(4) 0.002(4) 0.013(4)
C35 0.089(5) 0.081(5) 0.060(5) 0.023(5) 0.010(4) 0.034(4)
C36 0.106(5) 0.078(5) 0.062(6) 0.022(5) 0.027(5) 0.041(4)
C37 0.093(5) 0.074(5) 0.067(6) 0.020(5) 0.016(5) 0.019(4)
C38 0.073(5) 0.065(4) 0.071(6) 0.019(5) 0.012(4) 0.008(4)
C39 0.097(6) 0.101(7) 0.077(6) 0.019(5) 0.011(5) 0.044(5)
C40 0.126(9) 0.180(12) 0.072(6) 0.020(6) 0.000(6) 0.084(9)
C41 0.080(6) 0.093(7) 0.097(7) 0.000(5) 0.011(5) 0.021(5)
C42 0.145(10) 0.148(9) 0.133(10) 0.052(8) 0.053(8) 0.101(9)
C43 0.151(8) 0.061(6) 0.120(8) 0.007(5) 0.052(8) 0.014(6)
C44 0.278(18) 0.114(11) 0.228(15) 0.090(11) 0.063(14) -0.013(12)
C45 0.287(19) 0.136(12) 0.247(16) -0.102(12) 0.145(16) -0.046(13)
C46 0.137(8) 0.084(9) 0.290(19) 0.006(10) 0.054(10) -0.036(8)
C47 0.085(6) 0.070(6) 0.049(4) 0.007(4) -0.004(4) 0.028(4)
C48 0.092(6) 0.094(7) 0.052(4) 0.005(5) 0.002(4) 0.013(5)
C49 0.114(7) 0.094(7) 0.053(5) 0.006(5) 0.012(5) 0.012(5)
C50 0.108(7) 0.094(7) 0.053(5) 0.002(5) 0.009(5) 0.013(5)
C51 0.083(5) 0.081(6) 0.050(4) 0.000(4) -0.003(4) 0.022(4)
C52 0.089(6) 0.069(6) 0.054(4) 0.004(4) -0.004(4) 0.018(4)
C53 0.158(9) 0.139(8) 0.057(6) 0.008(6) 0.038(6) 0.004(8)
C54 0.121(9) 0.123(7) 0.112(9) 0.044(7) 0.023(7) -0.007(7)
C55 0.215(13) 0.246(18) 0.180(14) 0.053(13) 0.138(11) 0.100(14)
C56 0.33(2) 0.269(19) 0.054(7) 0.021(9) 0.022(9) -0.139(17)
C57 0.083(6) 0.088(6) 0.062(5) -0.007(5) -0.012(4) 0.025(5)
C58 0.107(8) 0.177(11) 0.060(6) -0.001(6) -0.012(5) 0.050(8)
C59 0.117(9) 0.084(6) 0.178(13) -0.006(7) -0.013(8) 0.017(6)
C60 0.079(6) 0.138(9) 0.088(7) 0.019(7) 0.006(5) 0.012(6)
C61 0.076(5) 0.058(4) 0.060(5) 0.009(4) 0.005(4) 0.021(4)
C62 0.094(7) 0.069(5) 0.107(8) 0.013(5) 0.031(5) 0.025(5)
C63 0.109(7) 0.058(5) 0.122(8) 0.007(5) 0.045(6) 0.026(5)
C64 0.106(7) 0.067(6) 0.073(6) 0.009(5) 0.023(5) 0.030(5)
C65 0.083(5) 0.056(5) 0.063(5) 0.011(4) 0.007(4) 0.029(4)
C66 0.083(6) 0.069(5) 0.064(6) 0.013(4) 0.008(4) 0.022(4)
C71 0.081(6) 0.067(5) 0.089(6) 0.023(4) 0.020(4) 0.022(5)
C72 0.114(8) 0.075(6) 0.129(9) 0.030(6) 0.040(7) 0.022(6)
C73 0.094(7) 0.088(6) 0.091(6) 0.020(5) 0.039(5) 0.024(6)
C74 0.082(6) 0.091(7) 0.132(9) 0.036(6) 0.018(6) 0.027(6)
C75 0.079(5) 0.064(4) 0.030(4) 0.005(3) -0.010(4) 0.034(4)
C76 0.068(5) 0.068(5) 0.044(5) 0.004(4) -0.004(4) 0.029(4)
C77 0.079(5) 0.058(5) 0.040(4) 0.006(3) -0.001(4) 0.022(4)
C78 0.081(5) 0.057(4) 0.037(4) 0.002(3) -0.001(4) 0.028(4)
C79 0.070(5) 0.067(5) 0.057(5) 0.003(4) 0.002(4) 0.034(4)
C80 0.082(5) 0.059(5) 0.049(5) 0.000(4) -0.005(4) 0.026(4)
C81 0.086(6) 0.062(5) 0.044(4) 0.002(3) 0.001(4) 0.029(4)
C82 0.094(6) 0.049(5) 0.049(4) 0.005(3) 0.003(4) 0.027(4)
C83 0.088(6) 0.064(5) 0.046(4) 0.006(4) 0.000(4) 0.029(4)
C84 0.089(6) 0.064(5) 0.050(4) 0.011(4) -0.003(4) 0.021(4)
C85 0.085(6) 0.056(5) 0.050(4) 0.002(3) -0.009(4) 0.016(4)
C86 0.081(6) 0.064(4) 0.049(4) 0.006(3) 0.004(4) 0.019(4)
C87 0.090(6) 0.071(5) 0.044(4) 0.002(3) 0.003(4) 0.015(5)
C88 0.092(6) 0.074(5) 0.051(4) 0.000(4) 0.006(5) 0.022(5)
C89 0.094(6) 0.072(5) 0.053(4) -0.007(4) -0.006(5) 0.014(5)
C90 0.086(6) 0.070(4) 0.044(4) -0.009(3) 0.004(4) 0.014(5)
C91 0.081(6) 0.061(4) 0.059(4) -0.001(3) 0.018(4) 0.012(4)
C92 0.089(6) 0.049(4) 0.062(4) -0.001(3) 0.013(4) 0.020(4)
C93 0.126(8) 0.061(5) 0.066(5) 0.009(4) 0.024(5) 0.028(5)
C94 0.130(8) 0.062(5) 0.068(5) 0.012(4) 0.027(5) 0.042(5)
C95 0.084(6) 0.058(4) 0.058(4) 0.009(3) 0.017(4) 0.021(4)
C96 0.087(6) 0.065(5) 0.058(5) 0.015(4) 0.012(4) 0.025(4)
C97 0.080(6) 0.059(4) 0.048(4) 0.007(3) 0.007(4) 0.027(4)
C98 0.091(6) 0.064(5) 0.050(4) 0.009(4) 0.010(4) 0.033(4)
C99 0.092(6) 0.065(5) 0.050(4) 0.003(4) 0.006(4) 0.029(5)
C100 0.085(6) 0.053(4) 0.038(4) 0.004(3) 0.010(4) 0.024(4)
C101 0.083(6) 0.063(5) 0.054(5) 0.005(4) 0.006(4) 0.007(4)
C102 0.084(5) 0.084(6) 0.048(5) 0.017(4) 0.015(4) 0.027(5)
C103 0.093(5) 0.076(6) 0.050(5) 0.008(4) 0.013(4) 0.024(4)
C104 0.104(6) 0.069(6) 0.050(5) 0.011(4) 0.010(4) 0.015(4)
C105 0.086(5) 0.069(5) 0.065(5) 0.009(4) 0.010(4) 0.010(4)
C106 0.083(6) 0.094(7) 0.061(6) 0.019(5) 0.003(5) 0.010(5)
C107 0.097(6) 0.089(6) 0.053(5) 0.021(5) -0.006(4) 0.019(5)
C108 0.090(6) 0.104(7) 0.076(7) 0.015(6) -0.008(5) 0.010(5)
C109 0.120(9) 0.110(8) 0.151(11) 0.040(8) -0.016(8) 0.034(7)
C110 0.114(8) 0.182(12) 0.052(5) 0.004(6) -0.009(5) -0.005(8)
C111 0.105(6) 0.089(6) 0.086(6) 0.003(5) 0.028(5) -0.003(5)
C115 0.101(7) 0.054(4) 0.072(6) 0.000(4) 0.026(5) 0.005(4)
C116 0.122(8) 0.079(6) 0.080(7) -0.012(5) 0.038(6) -0.015(5)
C117 0.157(9) 0.078(6) 0.115(9) -0.020(6) 0.057(7) -0.028(6)
C118 0.145(9) 0.067(6) 0.114(9) -0.017(6) 0.055(7) -0.005(6)
C119 0.111(7) 0.074(6) 0.089(7) -0.015(5) 0.029(5) 0.006(5)
C120 0.089(6) 0.066(5) 0.073(6) -0.003(4) 0.019(5) 0.007(5)
C125 0.105(7) 0.104(7) 0.106(8) -0.023(6) 0.032(6) 0.017(6)
C126 0.092(7) 0.153(10) 0.133(10) -0.015(8) 0.025(7) 0.017(7)
C127 0.244(18) 0.109(9) 0.31(2) -0.035(10) 0.182(17) 0.021(10)
C128 0.127(10) 0.304(19) 0.094(9) 0.019(10) 0.035(7) 0.038(12)
C129 0.092(6) 0.062(5) 0.064(5) 0.014(4) 0.011(4) 0.037(5)
C130 0.098(6) 0.065(5) 0.062(5) 0.013(4) 0.008(4) 0.035(5)
C131 0.085(6) 0.072(6) 0.065(5) 0.015(4) 0.003(4) 0.027(5)
C132 0.091(6) 0.055(5) 0.086(6) 0.019(5) 0.010(5) 0.031(5)
C133 0.095(6) 0.067(6) 0.083(6) 0.015(5) 0.014(4) 0.044(5)
C134 0.104(6) 0.078(6) 0.070(6) 0.014(5) 0.018(5) 0.045(5)
C135 0.085(6) 0.099(6) 0.077(6) 0.039(5) 0.014(5) 0.026(5)
C136 0.137(9) 0.123(8) 0.070(7) 0.026(6) 0.027(6) 0.050(7)
C137 0.101(7) 0.139(9) 0.094(8) 0.061(7) -0.003(6) 0.024(7)
C138 0.094(7) 0.147(9) 0.099(8) 0.060(7) 0.021(6) 0.008(6)
C139 0.101(7) 0.089(6) 0.106(7) 0.018(5) 0.019(5) 0.056(6)
C143 0.088(5) 0.063(5) 0.033(4) -0.014(4) -0.017(4) 0.033(4)
C144 0.089(5) 0.075(5) 0.041(5) -0.005(4) -0.004(4) 0.040(4)
C145 0.104(7) 0.080(6) 0.072(6) -0.009(5) -0.019(5) 0.048(5)
C146 0.127(7) 0.069(5) 0.109(8) -0.005(6) -0.037(6) 0.051(5)
C147 0.137(7) 0.061(6) 0.104(8) 0.000(5) -0.053(7) 0.032(5)
C148 0.118(7) 0.060(5) 0.064(6) -0.002(4) -0.026(5) 0.033(5)
C153 0.078(5) 0.052(4) 0.038(4) 0.001(3) -0.003(3) 0.036(4)
C154 0.077(5) 0.064(5) 0.035(4) 0.012(4) 0.005(4) 0.026(4)
C155 0.072(5) 0.058(5) 0.043(4) 0.001(3) -0.001(4) 0.024(4)
C156 0.066(5) 0.058(5) 0.040(4) 0.006(3) -0.003(3) 0.030(4)
C157 0.066(5) 0.061(5) 0.046(4) 0.008(4) -0.003(4) 0.023(4)
C158 0.079(5) 0.054(5) 0.043(4) 0.004(3) -0.004(4) 0.026(4)
C159 0.066(5) 0.058(5) 0.036(4) 0.004(3) 0.002(3) 0.015(4)
C160 0.072(5) 0.053(5) 0.031(4) 0.002(3) 0.006(3) 0.016(4)
C161 0.082(5) 0.056(5) 0.041(4) 0.006(4) 0.005(4) 0.026(4)
C162 0.077(5) 0.071(5) 0.046(4) 0.011(4) 0.013(4) 0.034(4)
C163 0.068(5) 0.061(5) 0.042(4) 0.012(4) 0.015(3) 0.025(4)
C164 0.063(4) 0.061(5) 0.054(4) 0.018(4) 0.011(3) 0.023(4)
C165 0.064(5) 0.070(5) 0.049(4) 0.010(4) 0.002(3) 0.028(4)
C166 0.080(6) 0.125(8) 0.050(5) 0.023(5) 0.008(4) 0.051(6)
C167 0.089(6) 0.119(8) 0.049(5) 0.020(5) 0.008(4) 0.057(6)
C168 0.058(5) 0.085(6) 0.043(4) 0.014(4) -0.001(3) 0.024(4)
C169 0.063(5) 0.075(5) 0.039(4) 0.003(4) -0.005(3) 0.020(4)
C170 0.056(5) 0.064(5) 0.032(4) 0.006(3) 0.004(3) 0.018(4)
C171 0.069(5) 0.086(6) 0.038(4) 0.006(4) 0.004(4) 0.030(4)
C172 0.067(5) 0.082(6) 0.043(4) 0.002(4) 0.009(4) 0.034(4)
C173 0.064(5) 0.069(5) 0.037(4) 0.000(4) 0.002(4) 0.025(4)
C174 0.064(5) 0.061(5) 0.040(4) -0.005(3) -0.004(4) 0.023(4)
C175 0.068(5) 0.061(5) 0.043(4) 0.009(3) 0.002(4) 0.034(4)
C176 0.079(6) 0.071(5) 0.040(4) 0.008(4) 0.002(4) 0.032(4)
C177 0.066(5) 0.078(5) 0.042(4) 0.007(4) -0.001(4) 0.027(4)
C178 0.056(5) 0.060(5) 0.038(4) 0.004(3) -0.002(3) 0.014(4)
C179 0.070(5) 0.070(5) 0.042(4) 0.010(4) 0.005(4) 0.024(4)
C180 0.076(5) 0.079(5) 0.078(6) 0.036(5) 0.022(5) 0.030(4)
C181 0.091(6) 0.073(5) 0.081(6) 0.027(5) 0.018(5) 0.036(4)
C182 0.076(5) 0.090(5) 0.077(6) 0.024(5) 0.028(5) 0.042(4)
C183 0.076(5) 0.083(5) 0.074(6) 0.018(5) 0.020(4) 0.032(4)
C184 0.072(5) 0.076(5) 0.066(6) 0.013(5) 0.017(4) 0.027(4)
C185 0.123(9) 0.082(6) 0.194(12) 0.063(7) 0.072(7) 0.054(6)
C186 0.181(11) 0.130(11) 0.33(2) 0.111(13) 0.160(12) 0.104(10)
C187 0.184(13) 0.121(10) 0.292(15) 0.136(11) 0.145(11) 0.099(10)
C188 0.202(13) 0.072(8) 0.274(15) -0.021(10) 0.035(11) 0.030(9)
C189 0.079(6) 0.090(6) 0.111(7) 0.023(6) 0.028(5) 0.026(5)
C190 0.097(8) 0.101(7) 0.213(14) 0.055(8) 0.061(8) 0.041(6)
C191 0.080(7) 0.215(15) 0.188(12) 0.116(12) 0.003(7) 0.007(8)
C192 0.128(9) 0.122(9) 0.123(8) 0.055(7) 0.061(7) 0.048(8)
C193 0.063(5) 0.079(5) 0.042(4) 0.008(4) 0.003(3) 0.033(4)
C194 0.062(5) 0.073(5) 0.044(4) 0.001(4) -0.002(4) 0.025(4)
C195 0.061(5) 0.075(5) 0.051(4) 0.008(4) 0.006(4) 0.026(4)
C196 0.072(5) 0.081(6) 0.041(4) 0.016(4) 0.009(4) 0.030(4)
C197 0.066(5) 0.081(5) 0.039(4) 0.006(4) 0.002(3) 0.021(4)
C198 0.065(5) 0.079(6) 0.050(4) 0.016(4) -0.004(4) 0.019(4)
C199 0.091(6) 0.082(5) 0.057(5) 0.014(4) 0.011(4) 0.025(4)
C200 0.085(7) 0.115(8) 0.069(5) 0.030(5) 0.007(5) 0.004(6)
C201 0.181(12) 0.083(7) 0.145(11) 0.024(7) 0.077(9) 0.034(7)
C202 0.082(6) 0.141(10) 0.109(8) 0.045(8) -0.013(6) -0.015(6)
C203 0.084(5) 0.100(6) 0.051(5) 0.019(5) -0.007(4) 0.013(5)
C204 0.102(7) 0.113(8) 0.055(5) 0.024(5) -0.019(5) 0.021(6)
C205 0.110(7) 0.091(6) 0.053(6) 0.005(5) -0.024(5) 0.005(5)
C206 0.068(6) 0.163(10) 0.086(7) 0.037(7) -0.003(5) 0.014(6)
C207 0.077(5) 0.080(5) 0.034(4) -0.003(4) -0.004(4) 0.035(4)
C208 0.076(5) 0.091(6) 0.060(6) 0.008(5) 0.008(4) 0.039(5)
C209 0.096(6) 0.084(5) 0.072(6) 0.009(5) 0.023(5) 0.037(5)
C210 0.088(6) 0.089(5) 0.078(7) 0.004(5) 0.016(5) 0.039(5)
C211 0.082(6) 0.077(5) 0.065(6) -0.007(4) -0.002(4) 0.027(4)
C212 0.078(6) 0.079(5) 0.048(5) 0.002(4) -0.003(4) 0.034(4)
C213 0.107(7) 0.098(7) 0.082(6) 0.025(5) 0.040(5) 0.048(5)
C214 0.093(7) 0.131(9) 0.099(7) 0.019(6) 0.032(5) 0.030(6)
C215 0.146(10) 0.132(9) 0.104(8) 0.055(7) 0.057(7) 0.080(8)
C216 0.121(8) 0.116(8) 0.091(7) 0.038(6) 0.047(6) 0.067(7)
C217 0.087(6) 0.079(5) 0.103(7) -0.007(5) 0.004(5) 0.027(5)
C221 0.061(5) 0.060(4) 0.047(4) 0.003(3) -0.005(4) 0.025(4)
C222 0.079(6) 0.061(5) 0.052(5) 0.008(4) 0.004(4) 0.034(4)
C223 0.083(6) 0.065(4) 0.058(5) 0.004(4) 0.007(4) 0.031(4)
C224 0.073(5) 0.056(4) 0.055(4) 0.004(4) 0.001(4) 0.028(4)
C225 0.078(6) 0.064(5) 0.052(5) -0.001(4) 0.002(4) 0.032(4)
C226 0.076(6) 0.061(4) 0.053(5) 0.008(4) 0.004(4) 0.027(4)
C227 0.084(5) 0.067(5) 0.059(5) -0.001(4) 0.011(4) 0.035(5)
C228 0.100(6) 0.076(6) 0.063(5) -0.002(4) 0.008(4) 0.042(5)
C229 0.079(5) 0.080(6) 0.074(6) -0.001(5) 0.011(4) 0.036(5)
C230 0.102(7) 0.059(5) 0.066(6) 0.003(4) 0.005(5) 0.035(5)
C231 0.088(6) 0.056(5) 0.042(4) -0.001(4) -0.012(4) 0.030(4)
C232 0.080(6) 0.069(6) 0.058(5) 0.012(4) -0.003(4) 0.027(4)
C233 0.073(6) 0.071(6) 0.072(6) 0.015(4) 0.000(4) 0.028(4)
C234 0.080(6) 0.061(5) 0.061(5) 0.011(4) -0.009(4) 0.027(4)
C235 0.074(5) 0.056(5) 0.047(5) 0.007(4) -0.011(4) 0.021(4)
C236 0.074(5) 0.072(6) 0.048(5) 0.008(4) -0.006(4) 0.029(4)
C237 0.079(6) 0.072(6) 0.081(6) 0.020(4) -0.014(4) 0.030(4)
C238 0.110(7) 0.078(6) 0.099(8) 0.034(5) -0.008(6) 0.032(5)
C239 0.103(8) 0.129(9) 0.132(9) 0.053(7) 0.013(6) 0.074(7)
C240 0.163(11) 0.104(8) 0.125(8) -0.011(7) -0.083(8) 0.071(7)
C140 0.073(10) 0.100(11) 0.15(2) 0.001(11) 0.020(12) 0.038(9)
C141 0.12(2) 0.17(3) 0.137(14) 0.030(16) 0.009(14) 0.11(2)
C142 0.112(17) 0.094(14) 0.129(13) 0.002(11) 0.038(13) 0.053(13)
C149 0.163(12) 0.106(9) 0.130(14) 0.008(10) -0.047(10) 0.086(9)
C150 0.172(14) 0.134(13) 0.156(15) 0.020(12) -0.026(11) 0.106(11)
C151 0.170(15) 0.132(12) 0.133(14) 0.013(13) -0.057(11) 0.095(12)
C152 0.186(14) 0.110(10) 0.132(17) 0.021(11) -0.050(14) 0.086(10)
C241 0.103(11) 0.076(9) 0.124(13) 0.004(11) 0.045(9) 0.023(9)
C242 0.106(11) 0.084(13) 0.129(14) 0.012(13) 0.040(11) 0.035(11)
C243 0.109(16) 0.074(9) 0.131(17) 0.001(12) 0.048(14) 0.033(10)
C244 0.122(15) 0.102(13) 0.116(13) 0.002(12) 0.039(11) 0.023(13)
C245 0.130(14) 0.096(13) 0.100(11) 0.018(10) 0.034(11) 0.008(11)
C246 0.098(10) 0.107(13) 0.093(13) 0.030(10) 0.036(11) -0.003(9)
C247 0.101(15) 0.091(14) 0.091(9) 0.004(9) 0.019(11) -0.007(12)
C248 0.195(14) 0.120(11) 0.167(13) -0.038(12) 0.103(12) -0.069(11)
C249 0.171(16) 0.128(14) 0.185(15) -0.061(14) 0.085(13) -0.069(13)
C250 0.212(19) 0.126(11) 0.187(16) -0.033(13) 0.103(16) -0.066(13)
C251 0.205(17) 0.142(16) 0.184(16) -0.046(15) 0.115(14) -0.076(15)
C259 0.084(14) 0.077(12) 0.13(2) -0.011(14) 0.014(14) 0.021(11)
C260 0.077(16) 0.072(14) 0.126(12) 0.015(11) 0.007(11) 0.007(12)
C261 0.075(10) 0.126(19) 0.104(18) -0.002(16) 0.008(11) 0.022(10)
C67 0.077(8) 0.074(7) 0.103(9) 0.006(8) 0.028(7) 0.020(8)
C68 0.113(11) 0.079(10) 0.099(9) -0.002(8) 0.029(8) 0.022(9)
C69 0.078(8) 0.080(9) 0.150(14) -0.018(11) 0.017(9) 0.028(8)
C70 0.104(12) 0.067(7) 0.116(14) 0.001(9) 0.030(10) 0.031(8)
C112 0.109(11) 0.089(9) 0.098(11) 0.016(9) 0.046(9) 0.005(8)
C113 0.113(11) 0.102(11) 0.101(9) 0.016(9) 0.041(8) 0.007(9)
C114 0.102(12) 0.108(13) 0.104(10) 0.032(9) 0.012(8) -0.021(10)
C121 0.200(14) 0.118(10) 0.157(12) -0.031(10) 0.096(13) -0.066(12)
C122 0.237(18) 0.126(14) 0.164(13) -0.007(11) 0.099(15) -0.079(14)
C123 0.206(18) 0.097(10) 0.165(15) -0.012(11) 0.092(15) -0.071(13)
C124 0.194(14) 0.143(14) 0.186(16) -0.035(14) 0.083(16) -0.070(13)
C218 0.086(13) 0.091(13) 0.14(2) 0.022(14) 0.016(14) 0.034(11)
C219 0.090(11) 0.105(15) 0.125(18) 0.023(14) 0.009(11) 0.035(10)
C220 0.117(19) 0.114(17) 0.109(10) -0.036(11) -0.009(11) 0.021(14)
C252 0.090(15) 0.12(2) 0.113(14) 0.018(17) 0.021(11) 0.037(19)
C253 0.09(2) 0.065(11) 0.35(6) 0.006(17) 0.07(3) 0.030(12)
C254 0.14(3) 0.22(5) 0.105(17) 0.02(3) 0.043(18) 0.09(3)
C255 0.169(12) 0.103(9) 0.137(13) 0.005(9) -0.050(11) 0.085(10)
C256 0.186(15) 0.123(13) 0.142(13) 0.033(11) -0.051(12) 0.098(12)
C257 0.169(14) 0.099(10) 0.164(17) 0.006(11) -0.050(15) 0.104(10)
C258 0.164(12) 0.134(13) 0.156(17) -0.004(14) -0.052(13) 0.089(11)
C265 0.123(10) 0.46(4) 0.31(2) 0.23(3) 0.041(13) 0.080(17)
C264 0.167(15) 0.65(5) 0.30(2) 0.36(3) -0.014(12) 0.06(2)
C263 0.160(13) 0.34(3) 0.232(17) 0.187(19) -0.055(11) -0.064(16)
C262 0.168(11) 0.124(11) 0.181(11) 0.068(11) -0.011(10) 0.018(10)
C267 0.100(9) 0.148(12) 0.173(11) 0.066(11) -0.005(7) 0.028(8)
C266 0.146(11) 0.221(18) 0.230(15) 0.124(15) 0.042(10) 0.021(13)
C269 0.185(15) 0.146(11) 0.149(13) -0.014(9) 0.077(10) -0.035(10)
C270 0.162(12) 0.174(13) 0.097(9) 0.008(8) 0.053(8) -0.017(9)
C271 0.212(18) 0.160(13) 0.115(11) -0.011(10) 0.046(9) -0.003(11)
C272 0.175(17) 0.239(19) 0.184(18) 0.068(13) 0.063(12) 0.011(14)
C273 0.154(14) 0.32(3) 0.148(15) 0.063(13) 0.043(12) -0.036(15)
C268 0.174(18) 0.26(2) 0.132(13) -0.024(13) 0.048(9) -0.069(13)
C274 0.153(13) 0.153(12) 0.133(12) -0.003(9) -0.015(9) 0.058(9)
C275 0.156(13) 0.102(10) 0.158(14) 0.014(8) -0.031(9) -0.001(9)
C276 0.127(11) 0.143(11) 0.150(13) 0.021(9) -0.004(9) -0.017(8)
C277 0.129(11) 0.122(9) 0.151(12) 0.018(8) 0.030(8) 0.002(8)
C278 0.122(9) 0.108(9) 0.123(10) 0.041(7) 0.004(7) 0.010(7)
C279 0.107(9) 0.180(12) 0.098(9) 0.045(8) -0.005(7) 0.030(8)
C280 0.132(10) 0.145(12) 0.098(8) 0.006(8) 0.004(7) 0.069(8)
C281 0.079(7) 0.098(8) 0.137(8) 0.001(7) 0.022(6) 0.010(6)
C282 0.100(7) 0.094(8) 0.113(7) 0.025(6) 0.026(6) 0.031(6)
C283 0.085(7) 0.084(8) 0.166(11) 0.014(7) 0.008(7) 0.032(5)
C284 0.095(9) 0.095(9) 0.223(14) 0.056(10) 0.045(8) 0.023(7)
C285 0.123(10) 0.149(13) 0.175(12) 0.082(10) 0.077(8) 0.088(8)
C286 0.126(9) 0.081(7) 0.091(8) 0.016(6) 0.001(6) 0.035(6)
C287 0.102(8) 0.095(6) 0.102(8) 0.026(6) 0.007(6) 0.036(6)
C288 0.129(9) 0.099(7) 0.120(9) 0.026(7) 0.042(7) 0.038(7)
C289 0.131(9) 0.094(7) 0.099(8) 0.018(6) 0.029(6) 0.038(6)
C290 0.110(8) 0.108(7) 0.080(7) 0.027(6) 0.009(5) 0.031(6)
C291 0.117(8) 0.112(7) 0.084(7) 0.013(6) 0.015(6) 0.043(7)
C292 0.080(7) 0.117(9) 0.118(7) 0.006(7) 0.006(6) 0.019(6)
C293 0.088(7) 0.107(8) 0.115(8) 0.008(7) 0.005(6) 0.019(6)
C294 0.096(8) 0.114(9) 0.111(8) 0.000(6) 0.008(6) 0.016(6)
C295 0.092(7) 0.087(7) 0.092(6) -0.017(6) 0.002(6) 0.022(5)
C296 0.090(7) 0.092(7) 0.102(7) -0.006(6) 0.006(6) 0.031(5)
C297 0.087(7) 0.111(8) 0.091(7) 0.010(6) -0.010(5) 0.022(6)
C298 0.104(8) 0.085(7) 0.104(8) 0.016(6) 0.006(6) 0.018(6)
C299 0.084(7) 0.128(9) 0.078(7) 0.026(7) -0.009(5) 0.017(6)
C300 0.098(7) 0.132(9) 0.064(7) 0.008(6) 0.003(5) 0.049(7)
C301 0.092(7) 0.094(7) 0.107(9) 0.012(6) -0.012(6) 0.034(6)
C302 0.081(7) 0.110(8) 0.150(11) 0.049(8) 0.015(6) 0.027(6)
C303 0.102(8) 0.093(7) 0.129(10) 0.027(7) 0.032(6) 0.042(6)
C304 0.102(7) 0.113(9) 0.095(7) 0.007(6) 0.016(6) 0.019(6)
C305 0.100(7) 0.103(8) 0.095(8) 0.005(6) 0.037(6) 0.004(7)
C306 0.110(7) 0.109(9) 0.092(8) 0.016(6) 0.032(5) 0.009(7)
C307 0.105(7) 0.126(9) 0.090(7) 0.031(6) 0.016(6) 0.012(7)
C308 0.094(6) 0.085(7) 0.089(7) 0.017(5) 0.023(5) 0.021(6)
C309 0.103(6) 0.096(8) 0.090(7) 0.021(6) 0.025(5) 0.035(6)
C314 0.134(13) 0.288(19) 0.30(3) 0.16(2) -0.045(14) 0.004(11)
C313 0.137(10) 0.243(15) 0.117(11) 0.069(13) 0.027(9) 0.000(11)
C312 0.111(10) 0.243(15) 0.091(9) 0.043(11) 0.009(7) 0.020(9)
C311 0.130(10) 0.186(13) 0.133(12) 0.022(10) 0.003(9) 0.013(8)
C310 0.135(11) 0.202(14) 0.24(2) 0.081(16) -0.009(11) -0.021(10)
C315 0.146(13) 0.206(15) 0.34(3) 0.158(18) -0.043(15) -0.022(11)
C316 0.111(8) 0.097(8) 0.088(7) 0.008(6) 0.029(6) 0.023(6)
C317 0.126(9) 0.137(10) 0.183(13) 0.066(8) 0.076(8) 0.053(8)
C318 0.126(10) 0.132(10) 0.210(16) 0.070(9) 0.087(9) 0.052(9)
C319 0.161(13) 0.134(12) 0.178(15) 0.055(10) 0.080(10) 0.035(9)
C320 0.178(12) 0.113(9) 0.107(9) 0.008(7) 0.047(8) 0.032(8)
C321 0.154(10) 0.106(8) 0.090(8) 0.003(6) 0.022(6) 0.016(7)
C322 0.101(7) 0.114(9) 0.086(8) -0.016(6) 0.003(6) 0.039(7)
C323 0.107(8) 0.106(9) 0.089(8) -0.002(6) -0.005(5) 0.044(7)
C324 0.097(8) 0.101(8) 0.086(8) -0.007(6) 0.004(6) 0.034(7)
C329 0.23(2) 0.151(17) 0.129(13) 0.057(12) 0.041(14) -0.012(13)
C328 0.173(16) 0.119(12) 0.092(10) 0.016(9) -0.022(10) -0.015(10)
C327 0.173(19) 0.20(2) 0.089(11) 0.049(12) 0.008(11) 0.012(12)
C326 0.076(10) 0.222(19) 0.091(10) 0.037(11) 0.011(8) 0.010(11)
C325 0.174(19) 0.32(3) 0.19(2) 0.15(2) 0.096(17) 0.080(19)
C330 0.28(3) 0.26(3) 0.156(17) 0.129(19) 0.096(18) 0.08(2)
C332 0.13(2) 0.08(3) 0.12(2) 0.05(2) 0.039(18) 0.05(2)
C333 0.16(3) 0.07(2) 0.12(2) 0.02(2) 0.043(18) 0.05(2)
C334 0.16(3) 0.07(3) 0.12(2) 0.03(2) 0.04(2) 0.01(3)
C335 0.16(3) 0.09(3) 0.16(3) 0.05(3) 0.03(2) 0.02(3)
C336 0.14(3) 0.13(4) 0.15(3) 0.08(3) 0.024(18) 0.02(3)
C331 0.13(2) 0.12(3) 0.16(3) 0.05(3) 0.02(2) 0.05(3)

loop_
_atom_type_symbol
_atom_type_description
_atom_type_scat_dispersion_real
_atom_type_scat_dispersion_imag
_atom_type_scat_source
C C 0.0181 0.0091 'International Tables Vol C Tables 4.2.6.8 and 6.1.1.4'
H H 0.0000 0.0000 'International Tables Vol C Tables 4.2.6.8 and 6.1.1.4'
N N 0.0311 0.0180 'International Tables Vol C Tables 4.2.6.8 and 6.1.1.4'
Ni Ni -3.0029 0.5091 'International Tables Vol C Tables 4.2.6.8 and 6.1.1.4'

loop_
_geom_angle_atom_site_label_1
_geom_angle_atom_site_label_2
_geom_angle_atom_site_label_3
_geom_angle
_geom_angle_site_symmetry_1
N1 Ni1 N2 90.8(3) .
N1 Ni1 N3 176.3(3) .
N2 Ni1 N3 89.3(3) .
N4 Ni1 N1 90.0(3) .
N4 Ni1 N2 177.6(3) .
N4 Ni1 N3 90.0(3) .
N5 Ni2 N8 90.3(3) .
N6 Ni2 N5 89.5(3) .
N6 Ni2 N7 90.8(3) .
N6 Ni2 N8 175.1(3) .
N7 Ni2 N5 176.3(3) .
N7 Ni2 N8 89.7(3) .
N10 Ni3 N9 89.3(2) .
N11 Ni3 N9 174.8(3) .
N11 Ni3 N10 90.1(2) .
N11 Ni3 N12 90.1(2) .
N12 Ni3 N9 91.0(2) .
N12 Ni3 N10 175.0(3) .
C14 N1 Ni1 127.9(5) .
C14 N1 C17 104.5(6) .
C17 N1 Ni1 127.6(5) .
C19 N2 Ni1 127.3(5) .
C19 N2 C22 104.2(6) .
C22 N2 Ni1 128.5(5) .
C24 N3 Ni1 127.9(6) .
C24 N3 C27 104.8(6) .
C27 N3 Ni1 127.2(5) .
C29 N4 Ni1 128.3(5) .
C29 N4 C32 102.9(6) .
C32 N4 Ni1 128.7(5) .
C82 N5 Ni2 127.4(5) .
C82 N5 C85 104.6(6) .
C85 N5 Ni2 127.9(5) .
C87 N6 Ni2 127.8(5) .
C90 N6 Ni2 127.4(6) .
C90 N6 C87 104.5(7) .
C92 N7 Ni2 127.1(6) .
C92 N7 C95 104.6(7) .
C95 N7 Ni2 128.3(5) .
C97 N8 Ni2 128.9(5) .
C97 N8 C100 103.3(6) .
C100 N8 Ni2 127.4(5) .
C160 N9 Ni3 126.8(5) .
C163 N9 Ni3 128.6(5) .
C163 N9 C160 104.6(6) .
C165 N10 Ni3 128.5(5) .
C165 N10 C168 103.6(6) .
C168 N10 Ni3 127.8(5) .
C170 N11 Ni3 128.4(5) .
C170 N11 C173 104.3(6) .
C173 N11 Ni3 127.3(5) .
C175 N12 Ni3 128.1(5) .
C175 N12 C178 104.9(6) .
C178 N12 Ni3 126.9(5) .
C2 C1 C6 120.8(7) .
C2 C1 C7 120.2(7) .
C6 C1 C7 119.0(6) .
C1 C2 C75 119.7(6) .
C3 C2 C1 120.3(7) .
C3 C2 C75 119.9(6) .
C2 C3 C4 119.5(7) .
C2 C3 C143 121.3(7) .
C4 C3 C143 119.2(6) .
C3 C4 C5 120.8(7) .
C3 C4 C153 119.5(7) .
C5 C4 C153 119.8(7) .
C4 C5 C221 118.1(6) .
C6 C5 C4 119.1(7) .
C6 C5 C221 122.8(7) .
C1 C6 C231 119.2(6) .
C5 C6 C1 119.5(7) .
C5 C6 C231 121.3(7) .
C8 C7 C1 119.0(8) .
C12 C7 C1 121.4(8) .
C12 C7 C8 119.5(8) .
C7 C8 H8 119.5 .
C9 C8 C7 121.1(8) .
C9 C8 H8 119.5 .
C8 C9 H9 120.5 .
C10 C9 C8 118.9(9) .
C10 C9 H9 120.5 .
C9 C10 C11 122.6(8) .
C9 C10 C13 118.7(8) .
C11 C10 C13 118.6(8) .
C10 C11 H11 120.8 .
C10 C11 C12 118.4(8) .
C12 C11 H11 120.8 .
C7 C12 C11 119.4(9) .
C7 C12 H12 120.3 .
C11 C12 H12 120.3 .
C14 C13 C10 119.2(7) .
C14 C13 C32 121.0(7) .
C32 C13 C10 119.2(7) .
N1 C14 C13 126.4(7) .
N1 C14 C15 110.8(7) .
C13 C14 C15 122.8(7) .
C14 C15 H15 126.7 .
C16 C15 C14 106.6(7) .
C16 C15 H15 126.7 .
C15 C16 H16 126.5 .
C15 C16 C17 107.1(8) .
C17 C16 H16 126.5 .
N1 C17 C16 111.0(7) .
N1 C17 C18 125.1(7) .
C18 C17 C16 123.5(8) .
C17 C18 C33 120.1(7) .
C19 C18 C17 120.8(8) .
C19 C18 C33 119.1(7) .
N2 C19 C20 110.2(7) .
C18 C19 N2 126.6(7) .
C18 C19 C20 123.1(8) .
C19 C20 H20 126.6 .
C21 C20 C19 106.9(8) .
C21 C20 H20 126.6 .
C20 C21 H21 125.4 .
C20 C21 C22 109.2(8) .
C22 C21 H21 125.4 .
N2 C22 C21 109.2(7) .
C23 C22 N2 124.9(8) .
C23 C22 C21 125.5(8) .
C22 C23 C24 121.7(8) .
C22 C23 C47 118.4(8) .
C24 C23 C47 119.5(7) .
N3 C24 C23 125.5(7) .
N3 C24 C25 109.2(7) .
C23 C24 C25 125.1(7) .
C24 C25 H25 125.7 .
C26 C25 C24 108.5(8) .
C26 C25 H25 125.7 .
C25 C26 H26 126.7 .
C25 C26 C27 106.7(8) .
C27 C26 H26 126.7 .
N3 C27 C26 110.8(7) .
C28 C27 N3 124.2(7) .
C28 C27 C26 124.6(8) .
C27 C28 C61 118.7(7) .
C29 C28 C27 122.7(8) .
C29 C28 C61 118.5(7) .
N4 C29 C30 112.1(7) .
C28 C29 N4 124.7(7) .
C28 C29 C30 123.1(8) .
C29 C30 H30 126.8 .
C31 C30 C29 106.3(8) .
C31 C30 H30 126.8 .
C30 C31 H31 127.1 .
C30 C31 C32 105.9(7) .
C32 C31 H31 127.1 .
N4 C32 C13 124.1(7) .
N4 C32 C31 112.6(7) .
C13 C32 C31 122.8(7) .
C34 C33 C18 120.9(8) .
C38 C33 C18 122.1(8) .
C38 C33 C34 116.9(8) .
C33 C34 H34 119.2 .
C35 C34 C33 121.5(8) .
C35 C34 H34 119.2 .
C34 C35 C36 118.7(9) .
C34 C35 C39 119.7(9) .
C36 C35 C39 121.3(9) .
C35 C36 H36 118.8 .
C37 C36 C35 122.3(9) .
C37 C36 H36 118.8 .
C36 C37 C38 118.7(9) .
C36 C37 C43 120.2(10) .
C38 C37 C43 121.0(9) .
C33 C38 H38 119.1 .
C37 C38 C33 121.7(9) .
C37 C38 H38 119.1 .
C40 C39 C35 107.1(8) .
C41 C39 C35 107.2(8) .
C41 C39 C40 110.0(9) .
C42 C39 C35 113.9(9) .
C42 C39 C40 108.4(9) .
C42 C39 C41 110.1(9) .
C39 C40 H40A 109.5 .
C39 C40 H40B 109.5 .
C39 C40 H40C 109.5 .
H40A C40 H40B 109.5 .
H40A C40 H40C 109.5 .
H40B C40 H40C 109.5 .
C39 C41 H41A 109.5 .
C39 C41 H41B 109.5 .
C39 C41 H41C 109.5 .
H41A C41 H41B 109.5 .
H41A C41 H41C 109.5 .
H41B C41 H41C 109.5 .
C39 C42 H42A 109.5 .
C39 C42 H42B 109.5 .
C39 C42 H42C 109.5 .
H42A C42 H42B 109.5 .
H42A C42 H42C 109.5 .
H42B C42 H42C 109.5 .
C37 C43 C44 105.5(10) .
C45 C43 C37 110.9(11) .
C45 C43 C44 113.5(15) .
C45 C43 C46 110.6(15) .
C46 C43 C37 112.6(10) .
C46 C43 C44 103.3(12) .
C43 C44 H44A 109.5 .
C43 C44 H44B 109.5 .
C43 C44 H44C 109.5 .
H44A C44 H44B 109.5 .
H44A C44 H44C 109.5 .
H44B C44 H44C 109.5 .
C43 C45 H45A 109.5 .
C43 C45 H45B 109.5 .
C43 C45 H45C 109.5 .
H45A C45 H45B 109.5 .
H45A C45 H45C 109.5 .
H45B C45 H45C 109.5 .
C43 C46 H46A 109.5 .
C43 C46 H46B 109.5 .
C43 C46 H46C 109.5 .
H46A C46 H46B 109.5 .
H46A C46 H46C 109.5 .
H46B C46 H46C 109.5 .
C48 C47 C23 119.4(8) .
C48 C47 C52 119.2(8) .
C52 C47 C23 121.3(8) .
C47 C48 H48 119.2 .
C47 C48 C49 121.6(9) .
C49 C48 H48 119.2 .
C48 C49 C53 118.3(9) .
C50 C49 C48 116.4(9) .
C50 C49 C53 124.9(9) .
C49 C50 H50 117.7 .
C51 C50 C49 124.7(9) .
C51 C50 H50 117.7 .
C50 C51 C52 116.6(8) .
C50 C51 C57 123.3(8) .
C52 C51 C57 120.1(8) .
C47 C52 C51 121.5(9) .
C47 C52 H52 119.2 .
C51 C52 H52 119.2 .
C49 C53 C54 110.9(9) .
C55 C53 C49 108.3(12) .
C55 C53 C54 111.8(12) .
C55 C53 C56 105.5(13) .
C56 C53 C49 112.1(10) .
C56 C53 C54 108.1(13) .
C53 C54 H54A 109.5 .
C53 C54 H54B 109.5 .
C53 C54 H54C 109.5 .
H54A C54 H54B 109.5 .
H54A C54 H54C 109.5 .
H54B C54 H54C 109.5 .
C53 C55 H55B 109.5 .
C53 C55 H55C 109.5 .
C53 C55 H55A 109.5 .
H55B C55 H55C 109.5 .
H55B C55 H55A 109.5 .
H55C C55 H55A 109.5 .
C53 C56 H56A 109.5 .
C53 C56 H56B 109.5 .
C53 C56 H56C 109.5 .
H56A C56 H56B 109.5 .
H56A C56 H56C 109.5 .
H56B C56 H56C 109.5 .
C58 C57 C51 111.2(9) .
C58 C57 C59 111.0(9) .
C58 C57 C60 108.2(8) .
C59 C57 C51 107.8(8) .
C59 C57 C60 108.3(10) .
C60 C57 C51 110.3(7) .
C57 C58 H58B 109.5 .
C57 C58 H58A 109.5 .
C57 C58 H58C 109.5 .
H58B C58 H58A 109.5 .
H58B C58 H58C 109.5 .
H58A C58 H58C 109.5 .
C57 C59 H59A 109.5 .
C57 C59 H59B 109.5 .
C57 C59 H59C 109.5 .
H59A C59 H59B 109.5 .
H59A C59 H59C 109.5 .
H59B C59 H59C 109.5 .
C57 C60 H60A 109.5 .
C57 C60 H60B 109.5 .
C57 C60 H60C 109.5 .
H60A C60 H60B 109.5 .
H60A C60 H60C 109.5 .
H60B C60 H60C 109.5 .
C62 C61 C28 120.8(8) .
C62 C61 C66 121.0(8) .
C66 C61 C28 118.2(8) .
C61 C62 C63 116.9(9) .
C62 C63 C241 117.8(14) .
C62 C63 C67 115.8(10) .
C64 C63 C62 119.8(9) .
C64 C63 C241 120.3(13) .
C64 C63 C67 121.9(9) .
C63 C64 H64 118.3 .
C65 C64 C63 123.5(9) .
C65 C64 H64 118.3 .
C64 C65 C66 117.2(9) .
C64 C65 C71 125.0(8) .
C66 C65 C71 117.8(8) .
C61 C66 C65 121.5(8) .
C61 C66 H66 119.3 .
C65 C66 H66 119.3 .
C65 C71 C74 108.2(7) .
C72 C71 C65 112.0(8) .
C72 C71 C73 111.6(8) .
C72 C71 C74 107.0(8) .
C73 C71 C65 110.0(7) .
C73 C71 C74 108.0(8) .
C71 C72 H72A 109.5 .
C71 C72 H72B 109.5 .
C71 C72 H72C 109.5 .
H72A C72 H72B 109.5 .
H72A C72 H72C 109.5 .
H72B C72 H72C 109.5 .
C71 C73 H73A 109.5 .
C71 C73 H73B 109.5 .
C71 C73 H73C 109.5 .
H73A C73 H73B 109.5 .
H73A C73 H73C 109.5 .
H73B C73 H73C 109.5 .
C71 C74 H74A 109.5 .
C71 C74 H74B 109.5 .
C71 C74 H74C 109.5 .
H74A C74 H74B 109.5 .
H74A C74 H74C 109.5 .
H74B C74 H74C 109.5 .
C76 C75 C2 119.1(7) .
C80 C75 C2 119.6(7) .
C80 C75 C76 121.3(7) .
C75 C76 H76 120.2 .
C77 C76 C75 119.6(8) .
C77 C76 H76 120.2 .
C76 C77 H77 119.9 .
C76 C77 C78 120.2(8) .
C78 C77 H77 119.9 .
C77 C78 C81 119.4(7) .
C79 C78 C77 120.0(7) .
C79 C78 C81 120.6(8) .
C78 C79 H79 119.8 .
C78 C79 C80 120.4(8) .
C80 C79 H79 119.8 .
C75 C80 C79 118.6(8) .
C75 C80 H80 120.7 .
C79 C80 H80 120.7 .
C82 C81 C78 117.8(7) .
C82 C81 C100 122.7(7) .
C100 C81 C78 118.9(7) .
N5 C82 C81 124.9(7) .
N5 C82 C83 110.9(7) .
C81 C82 C83 123.4(7) .
C82 C83 H83 127.1 .
C84 C83 C82 105.8(7) .
C84 C83 H83 127.1 .
C83 C84 H84 126.3 .
C83 C84 C85 107.4(7) .
C85 C84 H84 126.3 .
N5 C85 C84 111.3(7) .
N5 C85 C86 125.8(8) .
C86 C85 C84 122.9(8) .
C85 C86 C101 119.5(8) .
C87 C86 C85 120.1(8) .
C87 C86 C101 120.3(7) .
N6 C87 C88 110.7(8) .
C86 C87 N6 125.3(7) .
C86 C87 C88 123.9(8) .
C87 C88 H88 126.8 .
C89 C88 C87 106.4(8) .
C89 C88 H88 126.8 .
C88 C89 H89 125.9 .
C88 C89 C90 108.3(8) .
C90 C89 H89 125.9 .
N6 C90 C89 110.0(8) .
N6 C90 C91 124.8(7) .
C91 C90 C89 125.1(8) .
C90 C91 C115 118.1(8) .
C92 C91 C90 122.3(8) .
C92 C91 C115 118.8(8) .
N7 C92 C93 109.7(8) .
C91 C92 N7 125.6(8) .
C91 C92 C93 124.3(8) .
C92 C93 H93 125.6 .
C94 C93 C92 108.9(8) .
C94 C93 H93 125.6 .
C93 C94 H94 127.2 .
C93 C94 C95 105.5(8) .
C95 C94 H94 127.2 .
N7 C95 C94 111.2(7) .
N7 C95 C96 124.9(8) .
C96 C95 C94 123.9(8) .
C95 C96 C97 122.6(8) .
C95 C96 C129 119.0(8) .
C97 C96 C129 118.4(7) .
N8 C97 C96 123.0(7) .
N8 C97 C98 113.4(7) .
C96 C97 C98 123.2(7) .
C97 C98 H98 127.9 .
C99 C98 C97 104.2(7) .
C99 C98 H98 127.9 .
C98 C99 H99 125.6 .
C98 C99 C100 108.8(7) .
C100 C99 H99 125.6 .
N8 C100 C81 124.5(7) .
N8 C100 C99 110.2(7) .
C81 C100 C99 125.4(7) .
C102 C101 C86 122.6(8) .
C106 C101 C86 117.5(8) .
C106 C101 C102 119.9(8) .
C101 C102 H102 119.2 .
C101 C102 C103 121.7(9) .
C103 C102 H102 119.2 .
C102 C103 C107 122.0(9) .
C104 C103 C102 115.4(8) .
C104 C103 C107 122.6(8) .
C103 C104 H104 117.6 .
C105 C104 C103 124.7(8) .
C105 C104 H104 117.6 .
C104 C105 C106 116.6(9) .
C104 C105 C111 120.9(8) .
C106 C105 C111 122.6(9) .
C101 C106 C105 121.7(9) .
C101 C106 H106 119.2 .
C105 C106 H106 119.2 .
C103 C107 C109 108.2(8) .
C103 C107 C110 108.7(8) .
C108 C107 C103 113.4(7) .
C108 C107 C109 107.1(9) .
C108 C107 C110 108.5(9) .
C110 C107 C109 110.9(9) .
C107 C108 H10A 109.5 .
C107 C108 H10B 109.5 .
C107 C108 H10C 109.5 .
H10A C108 H10B 109.5 .
H10A C108 H10C 109.5 .
H10B C108 H10C 109.5 .
C107 C109 H10D 109.5 .
C107 C109 H10E 109.5 .
C107 C109 H10F 109.5 .
H10D C109 H10E 109.5 .
H10D C109 H10F 109.5 .
H10E C109 H10F 109.5 .
C107 C110 H11A 109.5 .
C107 C110 H11B 109.5 .
C107 C110 H11C 109.5 .
H11A C110 H11B 109.5 .
H11A C110 H11C 109.5 .
H11B C110 H11C 109.5 .
C105 C111 C246 101.0(11) .
C105 C111 C247 106.8(15) .
C105 C111 C112 108.4(10) .
C105 C111 C113 109.2(10) .
C245 C111 C105 116.9(14) .
C245 C111 C246 108.4(17) .
C245 C111 C247 121(2) .
C247 C111 C246 98.8(18) .
C113 C111 C112 99.2(12) .
C114 C111 C105 117.9(12) .
C114 C111 C112 103.4(14) .
C114 C111 C113 116.5(14) .
C116 C115 C91 120.5(8) .
C116 C115 C120 120.0(9) .
C120 C115 C91 119.5(8) .
C115 C116 H116 120.2 .
C115 C116 C117 119.7(10) .
C117 C116 H116 120.2 .
C116 C117 C248 114.8(16) .
C116 C117 C121 124.4(14) .
C118 C117 C116 117.4(10) .
C118 C117 C248 124.1(14) .
C118 C117 C121 117.2(14) .
C117 C118 H118 117.9 .
C119 C118 C117 124.1(10) .
C119 C118 H118 117.9 .
C118 C119 C120 116.5(10) .
C118 C119 C125 121.9(9) .
C120 C119 C125 121.5(10) .
C115 C120 C119 122.2(9) .
C115 C120 H120 118.9 .
C119 C120 H120 118.9 .
C119 C125 C126 111.8(9) .
C127 C125 C119 110.5(11) .
C127 C125 C126 110.3(12) .
C127 C125 C128 105.6(13) .
C128 C125 C119 111.3(11) .
C128 C125 C126 107.2(11) .
C125 C126 H12A 109.5 .
C125 C126 H12B 109.5 .
C125 C126 H12C 109.5 .
H12A C126 H12B 109.5 .
H12A C126 H12C 109.5 .
H12B C126 H12C 109.5 .
C125 C127 H12G 109.5 .
C125 C127 H12H 109.5 .
C125 C127 H12I 109.5 .
H12G C127 H12H 109.5 .
H12G C127 H12I 109.5 .
H12H C127 H12I 109.5 .
C125 C128 H12D 109.5 .
C125 C128 H12E 109.5 .
C125 C128 H12F 109.5 .
H12D C128 H12E 109.5 .
H12D C128 H12F 109.5 .
H12E C128 H12F 109.5 .
C130 C129 C96 120.0(8) .
C134 C129 C96 121.3(8) .
C134 C129 C130 118.6(8) .
C129 C130 H130 119.1 .
C129 C130 C131 121.9(9) .
C131 C130 H130 119.1 .
C130 C131 C132 117.6(9) .
C130 C131 C135 119.8(8) .
C132 C131 C135 122.5(8) .
C131 C132 H132 118.8 .
C131 C132 C133 122.3(9) .
C133 C132 H132 118.8 .
C132 C133 C139 121.2(8) .
C134 C133 C132 116.4(9) .
C134 C133 C139 122.3(9) .
C129 C134 C133 123.1(9) .
C129 C134 H134 118.5 .
C133 C134 H134 118.5 .
C131 C135 C137 113.0(8) .
C136 C135 C131 110.2(8) .
C136 C135 C137 108.6(9) .
C138 C135 C131 107.5(8) .
C138 C135 C136 110.7(9) .
C138 C135 C137 106.9(8) .
C135 C136 H13A 109.5 .
C135 C136 H13B 109.5 .
C135 C136 H13C 109.5 .
H13A C136 H13B 109.5 .
H13A C136 H13C 109.5 .
H13B C136 H13C 109.5 .
C135 C137 H13D 109.5 .
C135 C137 H13E 109.5 .
C135 C137 H13F 109.5 .
H13D C137 H13E 109.5 .
H13D C137 H13F 109.5 .
H13E C137 H13F 109.5 .
C135 C138 H13G 109.5 .
C135 C138 H13H 109.5 .
C135 C138 H13I 109.5 .
H13G C138 H13H 109.5 .
H13G C138 H13I 109.5 .
H13H C138 H13I 109.5 .
C133 C139 C253 106.1(13) .
C140 C139 C133 103.8(9) .
C141 C139 C133 110.1(13) .
C141 C139 C140 113.7(17) .
C141 C139 C142 113.1(15) .
C142 C139 C133 109.5(11) .
C142 C139 C140 106.0(14) .
C252 C139 C133 113.6(16) .
C252 C139 C253 99(2) .
C252 C139 C254 111(2) .
C254 C139 C133 117.5(15) .
C254 C139 C253 107(3) .
C144 C143 C3 120.6(8) .
C144 C143 C148 118.5(8) .
C148 C143 C3 120.9(8) .
C143 C144 H144 119.6 .
C143 C144 C145 120.8(9) .
C145 C144 H144 119.6 .
C144 C145 H145 119.5 .
C146 C145 C144 120.9(9) .
C146 C145 H145 119.5 .
C145 C146 C149 113.2(13) .
C145 C146 C255 126.0(12) .
C147 C146 C145 118.5(9) .
C147 C146 C149 126.9(13) .
C147 C146 C255 113.8(13) .
C146 C147 H147 119.1 .
C146 C147 C148 121.7(10) .
C148 C147 H147 119.1 .
C143 C148 C147 119.5(9) .
C143 C148 H148 120.3 .
C147 C148 H148 120.3 .
C154 C153 C4 119.6(7) .
C154 C153 C158 120.6(7) .
C158 C153 C4 119.9(7) .
C153 C154 H154 120.1 .
C153 C154 C155 119.9(7) .
C155 C154 H154 120.1 .
C154 C155 H155 120.5 .
C154 C155 C156 118.9(7) .
C156 C155 H155 120.5 .
C155 C156 C159 119.7(7) .
C157 C156 C155 119.9(7) .
C157 C156 C159 120.4(7) .
C156 C157 H157 119.5 .
C158 C157 C156 121.0(7) .
C158 C157 H157 119.5 .
C153 C158 H158 120.2 .
C157 C158 C153 119.6(7) .
C157 C158 H158 120.2 .
C160 C159 C156 116.7(6) .
C178 C159 C156 121.2(7) .
C178 C159 C160 121.9(7) .
N9 C160 C159 124.8(6) .
N9 C160 C161 110.0(7) .
C159 C160 C161 124.6(7) .
C160 C161 H161 126.5 .
C162 C161 C160 107.1(7) .
C162 C161 H161 126.5 .
C161 C162 H162 126.0 .
C161 C162 C163 107.9(7) .
C163 C162 H162 126.0 .
N9 C163 C162 110.3(7) .
N9 C163 C164 124.6(7) .
C164 C163 C162 125.1(7) .
C163 C164 C165 121.8(7) .
C163 C164 C179 119.8(7) .
C165 C164 C179 118.3(7) .
N10 C165 C164 124.0(7) .
N10 C165 C166 111.8(7) .
C164 C165 C166 123.2(7) .
C165 C166 H166 127.0 .
C167 C166 C165 106.0(8) .
C167 C166 H166 127.0 .
C166 C167 H167 125.8 .
C166 C167 C168 108.4(8) .
C168 C167 H167 125.8 .
N10 C168 C167 110.1(7) .
C169 C168 N10 124.0(7) .
C169 C168 C167 125.8(7) .
C168 C169 C170 122.3(7) .
C168 C169 C193 119.6(7) .
C170 C169 C193 118.1(7) .
N11 C170 C169 124.2(7) .
N11 C170 C171 112.2(7) .
C169 C170 C171 122.9(7) .
C170 C171 H171 126.5 .
C172 C171 C170 106.9(7) .
C172 C171 H171 126.5 .
C171 C172 H172 126.1 .
C171 C172 C173 107.8(7) .
C173 C172 H172 126.1 .
N11 C173 C172 108.7(6) .
C174 C173 N11 125.6(7) .
C174 C173 C172 125.7(7) .
C173 C174 C175 122.0(7) .
C173 C174 C207 117.2(7) .
C175 C174 C207 120.6(7) .
N12 C175 C174 124.0(6) .
N12 C175 C176 110.5(6) .
C174 C175 C176 124.6(7) .
C175 C176 H176 126.1 .
C177 C176 C175 107.9(7) .
C177 C176 H176 126.1 .
C176 C177 H177 127.0 .
C176 C177 C178 106.0(7) .
C178 C177 H177 127.0 .
N12 C178 C177 110.6(6) .
C159 C178 N12 125.7(7) .
C159 C178 C177 123.7(7) .
C180 C179 C164 120.2(8) .
C184 C179 C164 120.7(8) .
C184 C179 C180 119.0(8) .
C179 C180 H180 119.2 .
C179 C180 C181 121.6(9) .
C181 C180 H180 119.2 .
C180 C181 C185 120.7(9) .
C182 C181 C180 116.4(8) .
C182 C181 C185 122.9(9) .
C181 C182 H182 117.8 .
C181 C182 C183 124.5(8) .
C183 C182 H182 117.8 .
C182 C183 C189 120.7(8) .
C184 C183 C182 116.6(9) .
C184 C183 C189 122.7(9) .
C179 C184 H184 119.1 .
C183 C184 C179 121.9(9) .
C183 C184 H184 119.1 .
C181 C185 C188 108.2(10) .
C186 C185 C181 114.5(11) .
C186 C185 C188 106.0(14) .
C187 C185 C181 109.8(11) .
C187 C185 C186 111.6(11) .
C187 C185 C188 106.2(13) .
C185 C186 H18A 109.5 .
C185 C186 H18B 109.5 .
C185 C186 H18C 109.5 .
H18A C186 H18B 109.5 .
H18A C186 H18C 109.5 .
H18B C186 H18C 109.5 .
C185 C187 H18D 109.5 .
C185 C187 H18E 109.5 .
C185 C187 H18F 109.5 .
H18D C187 H18E 109.5 .
H18D C187 H18F 109.5 .
H18E C187 H18F 109.5 .
C185 C188 H18G 109.5 .
C185 C188 H18H 109.5 .
C185 C188 H18I 109.5 .
H18G C188 H18H 109.5 .
H18G C188 H18I 109.5 .
H18H C188 H18I 109.5 .
C190 C189 C183 111.5(8) .
C191 C189 C183 107.8(9) .
C191 C189 C190 110.6(10) .
C191 C189 C192 112.4(10) .
C192 C189 C183 109.3(9) .
C192 C189 C190 105.3(9) .
C189 C190 H19D 109.5 .
C189 C190 H19E 109.5 .
C189 C190 H19F 109.5 .
H19D C190 H19E 109.5 .
H19D C190 H19F 109.5 .
H19E C190 H19F 109.5 .
C189 C191 H19G 109.5 .
C189 C191 H19H 109.5 .
C189 C191 H19I 109.5 .
H19G C191 H19H 109.5 .
H19G C191 H19I 109.5 .
H19H C191 H19I 109.5 .
C189 C192 H19A 109.5 .
C189 C192 H19B 109.5 .
C189 C192 H19C 109.5 .
H19A C192 H19B 109.5 .
H19A C192 H19C 109.5 .
H19B C192 H19C 109.5 .
C194 C193 C169 118.6(7) .
C198 C193 C169 121.6(8) .
C198 C193 C194 119.8(8) .
C193 C194 H194 119.3 .
C193 C194 C195 121.4(7) .
C195 C194 H194 119.3 .
C194 C195 C199 119.0(7) .
C196 C195 C194 117.2(8) .
C196 C195 C199 123.6(8) .
C195 C196 H196 118.4 .
C195 C196 C197 123.2(8) .
C197 C196 H196 118.4 .
C196 C197 C198 117.6(7) .
C196 C197 C203 123.9(7) .
C198 C197 C203 118.5(8) .
C193 C198 C197 120.8(8) .
C193 C198 H198 119.6 .
C197 C198 H198 119.6 .
C195 C199 C200 111.5(7) .
C195 C199 C202 111.0(7) .
C200 C199 C202 104.3(8) .
C201 C199 C195 110.6(8) .
C201 C199 C200 110.4(9) .
C201 C199 C202 108.8(9) .
C199 C200 H20D 109.5 .
C199 C200 H20E 109.5 .
C199 C200 H20F 109.5 .
H20D C200 H20E 109.5 .
H20D C200 H20F 109.5 .
H20E C200 H20F 109.5 .
C199 C201 H20P 109.5 .
C199 C201 H20Q 109.5 .
C199 C201 H20R 109.5 .
H20P C201 H20Q 109.5 .
H20P C201 H20R 109.5 .
H20Q C201 H20R 109.5 .
C199 C202 H20M 109.5 .
C199 C202 H20N 109.5 .
C199 C202 H20O 109.5 .
H20M C202 H20N 109.5 .
H20M C202 H20O 109.5 .
H20N C202 H20O 109.5 .
C197 C203 C206 108.4(7) .
C204 C203 C197 112.3(8) .
C204 C203 C205 110.9(8) .
C204 C203 C206 107.6(8) .
C205 C203 C197 108.8(7) .
C205 C203 C206 108.8(8) .
C203 C204 H20G 109.5 .
C203 C204 H20H 109.5 .
C203 C204 H20I 109.5 .
H20G C204 H20H 109.5 .
H20G C204 H20I 109.5 .
H20H C204 H20I 109.5 .
C203 C205 H20A 109.5 .
C203 C205 H20B 109.5 .
C203 C205 H20C 109.5 .
H20A C205 H20B 109.5 .
H20A C205 H20C 109.5 .
H20B C205 H20C 109.5 .
C203 C206 H20J 109.5 .
C203 C206 H20K 109.5 .
C203 C206 H20L 109.5 .
H20J C206 H20K 109.5 .
H20J C206 H20L 109.5 .
H20K C206 H20L 109.5 .
C208 C207 C174 119.5(8) .
C212 C207 C174 120.6(8) .
C212 C207 C208 119.5(8) .
C207 C208 H208 118.7 .
C209 C208 C207 122.5(9) .
C209 C208 H208 118.7 .
C208 C209 C210 116.8(9) .
C208 C209 C213 119.5(9) .
C210 C209 C213 123.4(9) .
C209 C210 H210 117.7 .
C209 C210 C211 124.7(9) .
C211 C210 H210 117.7 .
C210 C211 C212 115.9(9) .
C210 C211 C217 124.2(9) .
C212 C211 C217 119.8(9) .
C207 C212 C211 120.5(9) .
C207 C212 H212 119.8 .
C211 C212 H212 119.8 .
C214 C213 C209 106.8(8) .
C215 C213 C209 108.5(8) .
C215 C213 C214 111.4(9) .
C216 C213 C209 111.8(9) .
C216 C213 C214 110.7(9) .
C216 C213 C215 107.7(8) .
C213 C214 H21G 109.5 .
C213 C214 H21H 109.5 .
C213 C214 H21I 109.5 .
H21G C214 H21H 109.5 .
H21G C214 H21I 109.5 .
H21H C214 H21I 109.5 .
C213 C215 H21D 109.5 .
C213 C215 H21E 109.5 .
C213 C215 H21F 109.5 .
H21D C215 H21E 109.5 .
H21D C215 H21F 109.5 .
H21E C215 H21F 109.5 .
C213 C216 H21A 109.5 .
C213 C216 H21B 109.5 .
C213 C216 H21C 109.5 .
H21A C216 H21B 109.5 .
H21A C216 H21C 109.5 .
H21B C216 H21C 109.5 .
C211 C217 C259 110.3(12) .
C211 C217 C260 105.7(11) .
C211 C217 C219 116.6(11) .
C211 C217 C220 106.0(12) .
C260 C217 C259 109.1(16) .
C261 C217 C211 108.1(14) .
C261 C217 C259 111.3(16) .
C261 C217 C260 112.3(16) .
C218 C217 C211 114.1(11) .
C218 C217 C219 103.8(14) .
C218 C217 C220 109.8(15) .
C219 C217 C220 106.2(14) .
C222 C221 C5 120.5(7) .
C226 C221 C5 120.9(7) .
C226 C221 C222 118.6(7) .
C221 C222 H222 119.8 .
C221 C222 C223 120.4(8) .
C223 C222 H222 119.8 .
C222 C223 H223 119.6 .
C224 C223 C222 120.9(8) .
C224 C223 H223 119.6 .
C223 C224 C227 117.9(8) .
C225 C224 C223 119.0(8) .
C225 C224 C227 123.1(8) .
C224 C225 H225 119.9 .
C224 C225 C226 120.3(8) .
C226 C225 H225 119.9 .
C221 C226 C225 120.8(8) .
C221 C226 H226 119.6 .
C225 C226 H226 119.6 .
C224 C227 C230 111.3(7) .
C228 C227 C224 108.9(7) .
C228 C227 C229 111.3(7) .
C228 C227 C230 106.2(7) .
C229 C227 C224 109.5(7) .
C229 C227 C230 109.6(7) .
C227 C228 H22D 109.5 .
C227 C228 H22E 109.5 .
C227 C228 H22F 109.5 .
H22D C228 H22E 109.5 .
H22D C228 H22F 109.5 .
H22E C228 H22F 109.5 .
C227 C229 H22A 109.5 .
C227 C229 H22B 109.5 .
C227 C229 H22C 109.5 .
H22A C229 H22B 109.5 .
H22A C229 H22C 109.5 .
H22B C229 H22C 109.5 .
C227 C230 H23A 109.5 .
C227 C230 H23B 109.5 .
C227 C230 H23C 109.5 .
H23A C230 H23B 109.5 .
H23A C230 H23C 109.5 .
H23B C230 H23C 109.5 .
C232 C231 C6 121.9(8) .
C236 C231 C6 120.4(8) .
C236 C231 C232 117.7(7) .
C231 C232 H232 119.8 .
C233 C232 C231 120.5(8) .
C233 C232 H232 119.8 .
C232 C233 H233 119.4 .
C232 C233 C234 121.2(8) .
C234 C233 H233 119.4 .
C233 C234 C237 121.9(8) .
C235 C234 C233 118.4(7) .
C235 C234 C237 119.7(8) .
C234 C235 H235 119.5 .
C234 C235 C236 121.0(8) .
C236 C235 H235 119.5 .
C231 C236 C235 121.2(8) .
C231 C236 H236 119.4 .
C235 C236 H236 119.4 .
C238 C237 C234 110.2(7) .
C239 C237 C234 111.5(8) .
C239 C237 C238 106.8(8) .
C239 C237 C240 108.9(9) .
C240 C237 C234 107.2(7) .
C240 C237 C238 112.3(9) .
C237 C238 H23D 109.5 .
C237 C238 H23E 109.5 .
C237 C238 H23F 109.5 .
H23D C238 H23E 109.5 .
H23D C238 H23F 109.5 .
H23E C238 H23F 109.5 .
C237 C239 H23G 109.5 .
C237 C239 H23H 109.5 .
C237 C239 H23I 109.5 .
H23G C239 H23H 109.5 .
H23G C239 H23I 109.5 .
H23H C239 H23I 109.5 .
C237 C240 H24A 109.5 .
C237 C240 H24B 109.5 .
C237 C240 H24C 109.5 .
H24A C240 H24B 109.5 .
H24A C240 H24C 109.5 .
H24B C240 H24C 109.5 .
C139 C140 H14H 109.5 .
C139 C140 H14I 109.5 .
C139 C140 H14G 109.5 .
H14H C140 H14I 109.5 .
H14H C140 H14G 109.5 .
H14I C140 H14G 109.5 .
C139 C141 H14D 109.5 .
C139 C141 H14E 109.5 .
C139 C141 H14F 109.5 .
H14D C141 H14E 109.5 .
H14D C141 H14F 109.5 .
H14E C141 H14F 109.5 .
C139 C142 H14A 109.5 .
C139 C142 H14B 109.5 .
C139 C142 H14C 109.5 .
H14A C142 H14B 109.5 .
H14A C142 H14C 109.5 .
H14B C142 H14C 109.5 .
C150 C149 C146 117.5(18) .
C151 C149 C146 105(2) .
C151 C149 C150 104(2) .
C151 C149 C152 106(2) .
C152 C149 C146 109(2) .
C152 C149 C150 113(3) .
C149 C150 H15G 109.5 .
C149 C150 H15H 109.5 .
C149 C150 H15I 109.5 .
H15G C150 H15H 109.5 .
H15G C150 H15I 109.5 .
H15H C150 H15I 109.5 .
C149 C151 H15D 109.5 .
C149 C151 H15E 109.5 .
C149 C151 H15F 109.5 .
H15D C151 H15E 109.5 .
H15D C151 H15F 109.5 .
H15E C151 H15F 109.5 .
C149 C152 H15A 109.5 .
C149 C152 H15B 109.5 .
C149 C152 H15C 109.5 .
H15A C152 H15B 109.5 .
H15A C152 H15C 109.5 .
H15B C152 H15C 109.5 .
C242 C241 C63 114.1(19) .
C242 C241 C244 106(3) .
C243 C241 C63 114(2) .
C243 C241 C242 105(2) .
C243 C241 C244 110(3) .
C244 C241 C63 106.9(19) .
C241 C242 H24M 109.5 .
C241 C242 H24O 109.5 .
C241 C242 H24N 109.5 .
H24M C242 H24O 109.5 .
H24M C242 H24N 109.5 .
H24O C242 H24N 109.5 .
C241 C243 H24D 109.5 .
C241 C243 H24E 109.5 .
C241 C243 H24F 109.5 .
H24D C243 H24E 109.5 .
H24D C243 H24F 109.5 .
H24E C243 H24F 109.5 .
C241 C244 H24J 109.5 .
C241 C244 H24K 109.5 .
C241 C244 H24L 109.5 .
H24J C244 H24K 109.5 .
H24J C244 H24L 109.5 .
H24K C244 H24L 109.5 .
C111 C245 H24V 109.5 .
C111 C245 H24W 109.5 .
C111 C245 H24X 109.5 .
H24V C245 H24W 109.5 .
H24V C245 H24X 109.5 .
H24W C245 H24X 109.5 .
C111 C246 H24S 109.5 .
C111 C246 H24T 109.5 .
C111 C246 H24U 109.5 .
H24S C246 H24T 109.5 .
H24S C246 H24U 109.5 .
H24T C246 H24U 109.5 .
C111 C247 H24G 109.5 .
C111 C247 H24H 109.5 .
C111 C247 H24I 109.5 .
H24G C247 H24H 109.5 .
H24G C247 H24I 109.5 .
H24H C247 H24I 109.5 .
C249 C248 C117 117(2) .
C249 C248 C250 94(3) .
C250 C248 C117 112(2) .
C251 C248 C117 113(2) .
C251 C248 C249 109(3) .
C251 C248 C250 110(3) .
C248 C249 H24P 109.5 .
C248 C249 H24Q 109.5 .
C248 C249 H24R 109.5 .
H24P C249 H24Q 109.5 .
H24P C249 H24R 109.5 .
H24Q C249 H24R 109.5 .
C248 C250 H25A 109.5 .
C248 C250 H25B 109.5 .
C248 C250 H25C 109.5 .
H25A C250 H25B 109.5 .
H25A C250 H25C 109.5 .
H25B C250 H25C 109.5 .
C248 C251 H25Y 109.5 .
C248 C251 H 109.5 .
C248 C251 HA 109.5 .
H25Y C251 H 109.5 .
H25Y C251 HA 109.5 .
H C251 HA 109.5 .
C217 C259 H25D 109.5 .
C217 C259 H25E 109.5 .
C217 C259 H25F 109.5 .
H25D C259 H25E 109.5 .
H25D C259 H25F 109.5 .
H25E C259 H25F 109.5 .
C217 C260 H26D 109.5 .
C217 C260 H26E 109.5 .
C217 C260 H26F 109.5 .
H26D C260 H26E 109.5 .
H26D C260 H26F 109.5 .
H26E C260 H26F 109.5 .
C217 C261 H26A 109.5 .
C217 C261 H26B 109.5 .
C217 C261 H26C 109.5 .
H26A C261 H26B 109.5 .
H26A C261 H26C 109.5 .
H26B C261 H26C 109.5 .
C68 C67 C63 116.0(12) .
C68 C67 C69 109.1(14) .
C68 C67 C70 109.2(14) .
C69 C67 C63 103.3(11) .
C70 C67 C63 111.3(14) .
C70 C67 C69 107.5(15) .
C67 C68 H68A 109.5 .
C67 C68 H68B 109.5 .
C67 C68 H68C 109.5 .
H68A C68 H68B 109.5 .
H68A C68 H68C 109.5 .
H68B C68 H68C 109.5 .
C67 C69 H69A 109.5 .
C67 C69 H69B 109.5 .
C67 C69 H69C 109.5 .
H69A C69 H69B 109.5 .
H69A C69 H69C 109.5 .
H69B C69 H69C 109.5 .
C67 C70 H70A 109.5 .
C67 C70 H70B 109.5 .
C67 C70 H70C 109.5 .
H70A C70 H70B 109.5 .
H70A C70 H70C 109.5 .
H70B C70 H70C 109.5 .
C111 C112 H11D 109.5 .
C111 C112 H11E 109.5 .
C111 C112 H11F 109.5 .
H11D C112 H11E 109.5 .
H11D C112 H11F 109.5 .
H11E C112 H11F 109.5 .
C111 C113 H11G 109.5 .
C111 C113 H11H 109.5 .
C111 C113 H11I 109.5 .
H11G C113 H11H 109.5 .
H11G C113 H11I 109.5 .
H11H C113 H11I 109.5 .
C111 C114 H11J 109.5 .
C111 C114 H11K 109.5 .
C111 C114 H11L 109.5 .
H11J C114 H11K 109.5 .
H11J C114 H11L 109.5 .
H11K C114 H11L 109.5 .
C122 C121 C117 113.1(19) .
C122 C121 C123 111(3) .
C122 C121 C124 103(3) .
C123 C121 C117 112.6(19) .
C124 C121 C117 99.9(18) .
C124 C121 C123 117(3) .
C121 C122 H12M 109.5 .
C121 C122 H12N 109.5 .
C121 C122 H12O 109.5 .
H12M C122 H12N 109.5 .
H12M C122 H12O 109.5 .
H12N C122 H12O 109.5 .
C121 C123 H12P 109.5 .
C121 C123 H12Q 109.5 .
C121 C123 H12R 109.5 .
H12P C123 H12Q 109.5 .
H12P C123 H12R 109.5 .
H12Q C123 H12R 109.5 .
C121 C124 H12J 109.5 .
C121 C124 H12K 109.5 .
C121 C124 H12L 109.5 .
H12J C124 H12K 109.5 .
H12J C124 H12L 109.5 .
H12K C124 H12L 109.5 .
C217 C218 H21M 109.5 .
C217 C218 H21N 109.5 .
C217 C218 H21O 109.5 .
H21M C218 H21N 109.5 .
H21M C218 H21O 109.5 .
H21N C218 H21O 109.5 .
C217 C219 H21J 109.5 .
C217 C219 H21K 109.5 .
C217 C219 H21L 109.5 .
H21J C219 H21K 109.5 .
H21J C219 H21L 109.5 .
H21K C219 H21L 109.5 .
C217 C220 H22G 109.5 .
C217 C220 H22H 109.5 .
C217 C220 H22I 109.5 .
H22G C220 H22H 109.5 .
H22G C220 H22I 109.5 .
H22H C220 H22I 109.5 .
C139 C252 H25M 109.5 .
C139 C252 H25N 109.5 .
C139 C252 H25O 109.5 .
H25M C252 H25N 109.5 .
H25M C252 H25O 109.5 .
H25N C252 H25O 109.5 .
C139 C253 H25J 109.5 .
C139 C253 H25K 109.5 .
C139 C253 H25L 109.5 .
H25J C253 H25K 109.5 .
H25J C253 H25L 109.5 .
H25K C253 H25L 109.5 .
C139 C254 H25P 109.5 .
C139 C254 H25Q 109.5 .
C139 C254 H25R 109.5 .
H25P C254 H25Q 109.5 .
H25P C254 H25R 109.5 .
H25Q C254 H25R 109.5 .
C256 C255 C146 116.0(17) .
C256 C255 C257 115(3) .
C256 C255 C258 112(3) .
C257 C255 C146 102(2) .
C258 C255 C146 105(2) .
C258 C255 C257 104(3) .
C255 C256 H25G 109.5 .
C255 C256 H25H 109.5 .
C255 C256 H25I 109.5 .
H25G C256 H25H 109.5 .
H25G C256 H25I 109.5 .
H25H C256 H25I 109.5 .
C255 C257 H25V 109.5 .
C255 C257 H25W 109.5 .
C255 C257 H25X 109.5 .
H25V C257 H25W 109.5 .
H25V C257 H25X 109.5 .
H25W C257 H25X 109.5 .
C255 C258 H25S 109.5 .
C255 C258 H25T 109.5 .
C255 C258 H25U 109.5 .
H25S C258 H25T 109.5 .
H25S C258 H25U 109.5 .
H25T C258 H25U 109.5 .
C264 C265 H265 120.0 .
C264 C265 C266 120.0 .
C266 C265 H265 120.0 .
C265 C264 H264 120.0 .
C263 C264 C265 120.0 .
C263 C264 H264 120.0 .
C264 C263 H263 120.0 .
C264 C263 C262 120.0 .
C262 C263 H263 120.0 .
C263 C262 H262 120.0 .
C267 C262 C263 120.0 .
C267 C262 H262 120.0 .
C262 C267 H267 120.0 .
C262 C267 C266 120.0 .
C266 C267 H267 120.0 .
C265 C266 H266 120.0 .
C267 C266 C265 120.0 .
C267 C266 H266 120.0 .
C270 C269 H269 120.0 .
C270 C269 C268 120.0 .
C268 C269 H269 120.0 .
C269 C270 H270 120.0 .
C269 C270 C271 120.0 .
C271 C270 H270 120.0 .
C270 C271 H271 120.0 .
C270 C271 C272 120.0 .
C272 C271 H271 120.0 .
C271 C272 H272 120.0 .
C273 C272 C271 120.0 .
C273 C272 H272 120.0 .
C272 C273 H273 120.0 .
C268 C273 C272 120.0 .
C268 C273 H273 120.0 .
C269 C268 H268 120.0 .
C273 C268 C269 120.0 .
C273 C268 H268 120.0 .
C275 C274 H274 120.2 .
C275 C274 C279 119.6(16) .
C279 C274 H274 120.2 .
C274 C275 H275 120.7 .
C276 C275 C274 118.5(15) .
C276 C275 H275 120.7 .
C275 C276 H276 120.5 .
C277 C276 C275 118.9(16) .
C277 C276 H276 120.5 .
C276 C277 H277 118.1 .
C278 C277 C276 123.7(16) .
C278 C277 H277 118.1 .
C277 C278 H278 119.2 .
C277 C278 C279 121.7(15) .
C279 C278 H278 119.2 .
C274 C279 H279 121.3 .
C278 C279 C274 117.4(15) .
C278 C279 H279 121.3 .
C281 C280 H280 122.2 .
C285 C280 H280 122.2 .
C285 C280 C281 115.5(13) .
C280 C281 H281 119.2 .
C282 C281 C280 121.6(12) .
C282 C281 H281 119.2 .
C281 C282 H282 121.3 .
C283 C282 C281 117.3(12) .
C283 C282 H282 121.3 .
C282 C283 H283 117.8 .
C284 C283 C282 124.3(15) .
C284 C283 H283 117.8 .
C283 C284 H284 121.1 .
C283 C284 C285 117.9(15) .
C285 C284 H284 121.1 .
C280 C285 H285 118.4 .
C284 C285 C280 123.3(15) .
C284 C285 H285 118.4 .
C287 C286 H286 121.3 .
C287 C286 C291 117.5(11) .
C291 C286 H286 121.3 .
C286 C287 H287 118.9 .
C288 C287 C286 122.2(12) .
C288 C287 H287 118.9 .
C287 C288 H288 120.1 .
C287 C288 C289 119.7(12) .
C289 C288 H288 120.1 .
C288 C289 H289 119.5 .
C290 C289 C288 121.0(12) .
C290 C289 H289 119.5 .
C289 C290 H290 120.5 .
C289 C290 C291 119.0(12) .
C291 C290 H290 120.5 .
C286 C291 H291 119.7 .
C290 C291 C286 120.5(11) .
C290 C291 H291 119.7 .
C293 C292 H292 119.2 .
C293 C292 C297 121.7(12) .
C297 C292 H292 119.2 .
C292 C293 H293 120.7 .
C294 C293 C292 118.5(13) .
C294 C293 H293 120.7 .
C293 C294 H294 119.0 .
C293 C294 C295 121.9(13) .
C295 C294 H294 119.0 .
C294 C295 H295 120.4 .
C296 C295 C294 119.2(11) .
C296 C295 H295 120.4 .
C295 C296 H296 120.3 .
C295 C296 C297 119.5(12) .
C297 C296 H296 120.3 .
C292 C297 C296 119.1(12) .
C292 C297 H297 120.4 .
C296 C297 H297 120.4 .
C299 C298 H298 119.9 .
C299 C298 C303 120.1(12) .
C303 C298 H298 119.9 .
C298 C299 H299 119.9 .
C298 C299 C300 120.3(12) .
C300 C299 H299 119.9 .
C299 C300 H300 119.5 .
C299 C300 C301 121.0(12) .
C301 C300 H300 119.5 .
C300 C301 H301 120.0 .
C300 C301 C302 119.9(11) .
C302 C301 H301 120.0 .
C301 C302 H302 121.2 .
C301 C302 C303 117.6(12) .
C303 C302 H302 121.2 .
C298 C303 C302 121.0(11) .
C298 C303 H303 119.5 .
C302 C303 H303 119.5 .
C305 C304 H304 121.3 .
C309 C304 H304 121.3 .
C309 C304 C305 117.3(11) .
C304 C305 H305 119.2 .
C306 C305 C304 121.7(11) .
C306 C305 H305 119.2 .
C305 C306 H306 120.9 .
C307 C306 C305 118.1(11) .
C307 C306 H306 120.9 .
C306 C307 H307 119.0 .
C306 C307 C308 122.0(11) .
C308 C307 H307 119.0 .
C307 C308 H308 121.3 .
C309 C308 C307 117.5(11) .
C309 C308 H308 121.3 .
C304 C309 H309 118.3 .
C308 C309 C304 123.4(11) .
C308 C309 H309 118.3 .
C313 C314 H314 120.0 .
C313 C314 C315 120.0 .
C315 C314 H314 120.0 .
C314 C313 H313 120.0 .
C314 C313 C312 120.0 .
C312 C313 H313 120.0 .
C313 C312 H312 120.0 .
C313 C312 C311 120.0 .
C311 C312 H312 120.0 .
C312 C311 H311 120.0 .
C310 C311 C312 120.0 .
C310 C311 H311 120.0 .
C311 C310 H310 120.0 .
C315 C310 C311 120.0 .
C315 C310 H310 120.0 .
C314 C315 H315 120.0 .
C310 C315 C314 120.0 .
C310 C315 H315 120.0 .
C317 C316 H316 118.8 .
C321 C316 H316 118.8 .
C321 C316 C317 122.4(13) .
C316 C317 H317 123.0 .
C316 C317 C318 113.9(15) .
C318 C317 H317 123.0 .
C317 C318 H318 119.0 .
C319 C318 C317 122.0(16) .
C319 C318 H318 119.0 .
C318 C319 H319 120.6 .
C320 C319 C318 118.9(17) .
C320 C319 H319 120.6 .
C319 C320 H320 119.4 .
C319 C320 C321 121.2(17) .
C321 C320 H320 119.4 .
C316 C321 C320 121.5(14) .
C316 C321 H321 119.2 .
C320 C321 H321 119.2 .
C323 C322 H322 120.1 .
C324 C322 H322 120.1 2_777
C324 C322 C323 119.9(12) 2_777
C322 C323 H323 120.2 .
C322 C323 C324 119.6(11) .
C324 C323 H323 120.2 .
C322 C324 C323 120.5(11) 2_777
C322 C324 H324 119.7 2_777
C323 C324 H324 119.7 .
C328 C329 H329 120.0 .
C328 C329 C330 120.0 .
C330 C329 H329 120.0 .
C329 C328 H328 120.0 .
C329 C328 C327 120.0 .
C327 C328 H328 120.0 .
C328 C327 H327 120.0 .
C328 C327 C326 120.0 .
C326 C327 H327 120.0 .
C327 C326 H326 120.0 .
C327 C326 C325 120.0 .
C325 C326 H326 120.0 .
C326 C325 H325 120.0 .
C330 C325 C326 120.0 .
C330 C325 H325 120.0 .
C329 C330 H330 120.0 .
C325 C330 C329 120.0 .
C325 C330 H330 120.0 .
C333 C332 H332 120.0 .
C333 C332 C331 120.0 .
C331 C332 H332 120.0 .
C332 C333 H333 120.0 .
C332 C333 C334 120.0 .
C334 C333 H333 120.0 .
C333 C334 H334 120.0 .
C335 C334 C333 120.0 .
C335 C334 H334 120.0 .
C334 C335 H335 120.0 .
C336 C335 C334 120.0 .
C336 C335 H335 120.0 .
C335 C336 H336 120.0 .
C335 C336 C331 120.0 .
C331 C336 H336 120.0 .
C332 C331 H331 120.0 .
C336 C331 C332 120.0 .
C336 C331 H331 120.0 .

loop_
_geom_bond_atom_site_label_1
_geom_bond_atom_site_label_2
_geom_bond_distance
_geom_bond_site_symmetry_2
Ni1 N1 1.916(6) .
Ni1 N2 1.919(6) .
Ni1 N3 1.926(6) .
Ni1 N4 1.907(6) .
Ni2 N5 1.927(6) .
Ni2 N6 1.921(6) .
Ni2 N7 1.924(7) .
Ni2 N8 1.937(6) .
Ni3 N9 1.927(6) .
Ni3 N10 1.918(6) .
Ni3 N11 1.908(6) .
Ni3 N12 1.914(6) .
N1 C14 1.375(9) .
N1 C17 1.392(10) .
N2 C19 1.385(10) .
N2 C22 1.396(9) .
N3 C24 1.386(9) .
N3 C27 1.398(10) .
N4 C29 1.382(10) .
N4 C32 1.393(9) .
N5 C82 1.373(9) .
N5 C85 1.375(9) .
N6 C87 1.389(10) .
N6 C90 1.382(10) .
N7 C92 1.386(10) .
N7 C95 1.387(10) .
N8 C97 1.379(9) .
N8 C100 1.380(9) .
N9 C160 1.376(9) .
N9 C163 1.376(9) .
N10 C165 1.370(9) .
N10 C168 1.394(9) .
N11 C170 1.363(8) .
N11 C173 1.403(9) .
N12 C175 1.379(9) .
N12 C178 1.391(8) .
C1 C2 1.388(10) .
C1 C6 1.402(10) .
C1 C7 1.505(10) .
C2 C3 1.384(10) .
C2 C75 1.523(10) .
C3 C4 1.402(10) .
C3 C143 1.508(10) .
C4 C5 1.405(10) .
C4 C153 1.508(10) .
C5 C6 1.401(10) .
C5 C221 1.495(10) .
C6 C231 1.485(10) .
C7 C8 1.401(11) .
C7 C12 1.374(11) .
C8 H8 0.9500 .
C8 C9 1.391(10) .
C9 H9 0.9500 .
C9 C10 1.345(11) .
C10 C11 1.386(11) .
C10 C13 1.526(11) .
C11 H11 0.9500 .
C11 C12 1.431(10) .
C12 H12 0.9500 .
C13 C14 1.375(11) .
C13 C32 1.399(11) .
C14 C15 1.440(11) .
C15 H15 0.9500 .
C15 C16 1.360(11) .
C16 H16 0.9500 .
C16 C17 1.418(11) .
C17 C18 1.406(11) .
C18 C19 1.381(11) .
C18 C33 1.456(11) .
C19 C20 1.418(11) .
C20 H20 0.9500 .
C20 C21 1.320(11) .
C21 H21 0.9500 .
C21 C22 1.401(11) .
C22 C23 1.361(11) .
C23 C24 1.391(11) .
C23 C47 1.493(11) .
C24 C25 1.431(11) .
C25 H25 0.9500 .
C25 C26 1.346(11) .
C26 H26 0.9500 .
C26 C27 1.414(11) .
C27 C28 1.378(11) .
C28 C29 1.376(11) .
C28 C61 1.513(11) .
C29 C30 1.440(11) .
C30 H30 0.9500 .
C30 C31 1.376(11) .
C31 H31 0.9500 .
C31 C32 1.427(11) .
C33 C34 1.413(11) .
C33 C38 1.394(11) .
C34 H34 0.9500 .
C34 C35 1.367(11) .
C35 C36 1.371(12) .
C35 C39 1.546(13) .
C36 H36 0.9500 .
C36 C37 1.366(12) .
C37 C38 1.374(12) .
C37 C43 1.536(14) .
C38 H38 0.9500 .
C39 C40 1.522(13) .
C39 C41 1.516(13) .
C39 C42 1.506(13) .
C40 H40A 0.9800 .
C40 H40B 0.9800 .
C40 H40C 0.9800 .
C41 H41A 0.9800 .
C41 H41B 0.9800 .
C41 H41C 0.9800 .
C42 H42A 0.9800 .
C42 H42B 0.9800 .
C42 H42C 0.9800 .
C43 C44 1.572(18) .
C43 C45 1.419(16) .
C43 C46 1.488(17) .
C44 H44A 0.9800 .
C44 H44B 0.9800 .
C44 H44C 0.9800 .
C45 H45A 0.9800 .
C45 H45B 0.9800 .
C45 H45C 0.9800 .
C46 H46A 0.9800 .
C46 H46B 0.9800 .
C46 H46C 0.9800 .
C47 C48 1.399(12) .
C47 C52 1.401(11) .
C48 H48 0.9500 .
C48 C49 1.405(12) .
C49 C50 1.404(13) .
C49 C53 1.525(14) .
C50 H50 0.9500 .
C50 C51 1.385(12) .
C51 C52 1.412(11) .
C51 C57 1.540(12) .
C52 H52 0.9500 .
C53 C54 1.562(16) .
C53 C55 1.480(19) .
C53 C56 1.520(15) .
C54 H54A 0.9800 .
C54 H54B 0.9800 .
C54 H54C 0.9800 .
C55 H55B 0.9800 .
C55 H55C 0.9800 .
C55 H55A 0.9800 .
C56 H56A 0.9800 .
C56 H56B 0.9800 .
C56 H56C 0.9800 .
C57 C58 1.508(13) .
C57 C59 1.503(13) .
C57 C60 1.524(13) .
C58 H58B 0.9800 .
C58 H58A 0.9800 .
C58 H58C 0.9800 .
C59 H59A 0.9800 .
C59 H59B 0.9800 .
C59 H59C 0.9800 .
C60 H60A 0.9800 .
C60 H60B 0.9800 .
C60 H60C 0.9800 .
C61 C62 1.391(12) .
C61 C66 1.393(11) .
C62 C63 1.440(13) .
C63 C64 1.371(12) .
C63 C241 1.58(2) .
C63 C67 1.565(15) .
C64 H64 0.9500 .
C64 C65 1.363(11) .
C65 C66 1.402(11) .
C65 C71 1.536(12) .
C66 H66 0.9500 .
C71 C72 1.517(12) .
C71 C73 1.521(12) .
C71 C74 1.561(12) .
C72 H72A 0.9800 .
C72 H72B 0.9800 .
C72 H72C 0.9800 .
C73 H73A 0.9800 .
C73 H73B 0.9800 .
C73 H73C 0.9800 .
C74 H74A 0.9800 .
C74 H74B 0.9800 .
C74 H74C 0.9800 .
C75 C76 1.387(10) .
C75 C80 1.383(11) .
C76 H76 0.9500 .
C76 C77 1.383(10) .
C77 H77 0.9500 .
C77 C78 1.393(11) .
C78 C79 1.378(11) .
C78 C81 1.524(10) .
C79 H79 0.9500 .
C79 C80 1.409(10) .
C80 H80 0.9500 .
C81 C82 1.373(10) .
C81 C100 1.387(10) .
C82 C83 1.445(10) .
C83 H83 0.9500 .
C83 C84 1.359(10) .
C84 H84 0.9500 .
C84 C85 1.416(11) .
C85 C86 1.394(11) .
C86 C87 1.382(11) .
C86 C101 1.498(11) .
C87 C88 1.434(11) .
C88 H88 0.9500 .
C88 C89 1.334(11) .
C89 H89 0.9500 .
C89 C90 1.431(11) .
C90 C91 1.406(12) .
C91 C92 1.352(11) .
C91 C115 1.505(11) .
C92 C93 1.421(12) .
C93 H93 0.9500 .
C93 C94 1.351(12) .
C94 H94 0.9500 .
C94 C95 1.432(11) .
C95 C96 1.393(11) .
C96 C97 1.407(11) .
C96 C129 1.495(11) .
C97 C98 1.420(10) .
C98 H98 0.9500 .
C98 C99 1.356(10) .
C99 H99 0.9500 .
C99 C100 1.428(10) .
C101 C102 1.391(11) .
C101 C106 1.351(11) .
C102 H102 0.9500 .
C102 C103 1.415(11) .
C103 C104 1.394(12) .
C103 C107 1.520(12) .
C104 H104 0.9500 .
C104 C105 1.374(11) .
C105 C106 1.418(12) .
C105 C111 1.530(13) .
C106 H106 0.9500 .
C107 C108 1.503(12) .
C107 C109 1.561(14) .
C107 C110 1.534(13) .
C108 H10A 0.9800 .
C108 H10B 0.9800 .
C108 H10C 0.9800 .
C109 H10D 0.9800 .
C109 H10E 0.9800 .
C109 H10F 0.9800 .
C110 H11A 0.9800 .
C110 H11B 0.9800 .
C110 H11C 0.9800 .
C111 C245 1.501(15) .
C111 C246 1.594(15) .
C111 C247 1.542(15) .
C111 C112 1.578(13) .
C111 C113 1.540(13) .
C111 C114 1.512(14) .
C115 C116 1.363(12) .
C115 C120 1.385(12) .
C116 H116 0.9500 .
C116 C117 1.414(13) .
C117 C118 1.390(14) .
C117 C248 1.58(2) .
C117 C121 1.58(2) .
C118 H118 0.9500 .
C118 C119 1.354(13) .
C119 C120 1.389(12) .
C119 C125 1.531(14) .
C120 H120 0.9500 .
C125 C126 1.541(14) .
C125 C127 1.489(17) .
C125 C128 1.499(17) .
C126 H12A 0.9800 .
C126 H12B 0.9800 .
C126 H12C 0.9800 .
C127 H12G 0.9800 .
C127 H12H 0.9800 .
C127 H12I 0.9800 .
C128 H12D 0.9800 .
C128 H12E 0.9800 .
C128 H12F 0.9800 .
C129 C130 1.383(11) .
C129 C134 1.377(12) .
C130 H130 0.9500 .
C130 C131 1.392(11) .
C131 C132 1.404(12) .
C131 C135 1.524(12) .
C132 H132 0.9500 .
C132 C133 1.406(12) .
C133 C134 1.395(12) .
C133 C139 1.531(13) .
C134 H134 0.9500 .
C135 C136 1.524(13) .
C135 C137 1.543(12) .
C135 C138 1.523(13) .
C136 H13A 0.9800 .
C136 H13B 0.9800 .
C136 H13C 0.9800 .
C137 H13D 0.9800 .
C137 H13E 0.9800 .
C137 H13F 0.9800 .
C138 H13G 0.9800 .
C138 H13H 0.9800 .
C138 H13I 0.9800 .
C139 C140 1.530(14) .
C139 C141 1.526(14) .
C139 C142 1.530(13) .
C139 C252 1.514(16) .
C139 C253 1.548(16) .
C139 C254 1.518(16) .
C143 C144 1.380(11) .
C143 C148 1.397(12) .
C144 H144 0.9500 .
C144 C145 1.397(11) .
C145 H145 0.9500 .
C145 C146 1.376(14) .
C146 C147 1.366(14) .
C146 C149 1.59(3) .
C146 C255 1.61(3) .
C147 H147 0.9500 .
C147 C148 1.405(12) .
C148 H148 0.9500 .
C153 C154 1.389(10) .
C153 C158 1.389(10) .
C154 H154 0.9500 .
C154 C155 1.400(10) .
C155 H155 0.9500 .
C155 C156 1.409(10) .
C156 C157 1.383(10) .
C156 C159 1.499(10) .
C157 H157 0.9500 .
C157 C158 1.374(10) .
C158 H158 0.9500 .
C159 C160 1.396(10) .
C159 C178 1.375(10) .
C160 C161 1.424(10) .
C161 H161 0.9500 .
C161 C162 1.325(10) .
C162 H162 0.9500 .
C162 C163 1.409(10) .
C163 C164 1.384(10) .
C164 C165 1.403(10) .
C164 C179 1.489(11) .
C165 C166 1.432(10) .
C166 H166 0.9500 .
C166 C167 1.327(11) .
C167 H167 0.9500 .
C167 C168 1.420(11) .
C168 C169 1.389(11) .
C169 C170 1.397(10) .
C169 C193 1.501(10) .
C170 C171 1.403(10) .
C171 H171 0.9500 .
C171 C172 1.335(10) .
C172 H172 0.9500 .
C172 C173 1.437(10) .
C173 C174 1.367(10) .
C174 C175 1.390(10) .
C174 C207 1.486(10) .
C175 C176 1.429(10) .
C176 H176 0.9500 .
C176 C177 1.358(10) .
C177 H177 0.9500 .
C177 C178 1.443(10) .
C179 C180 1.386(11) .
C179 C184 1.380(11) .
C180 H180 0.9500 .
C180 C181 1.397(11) .
C181 C182 1.363(12) .
C181 C185 1.511(14) .
C182 H182 0.9500 .
C182 C183 1.398(12) .
C183 C184 1.375(11) .
C183 C189 1.562(13) .
C184 H184 0.9500 .
C185 C186 1.498(15) .
C185 C187 1.498(16) .
C185 C188 1.518(19) .
C186 H18A 0.9800 .
C186 H18B 0.9800 .
C186 H18C 0.9800 .
C187 H18D 0.9800 .
C187 H18E 0.9800 .
C187 H18F 0.9800 .
C188 H18G 0.9800 .
C188 H18H 0.9800 .
C188 H18I 0.9800 .
C189 C190 1.542(14) .
C189 C191 1.509(14) .
C189 C192 1.509(14) .
C190 H19D 0.9800 .
C190 H19E 0.9800 .
C190 H19F 0.9800 .
C191 H19G 0.9800 .
C191 H19H 0.9800 .
C191 H19I 0.9800 .
C192 H19A 0.9800 .
C192 H19B 0.9800 .
C192 H19C 0.9800 .
C193 C194 1.376(11) .
C193 C198 1.370(10) .
C194 H194 0.9500 .
C194 C195 1.392(10) .
C195 C196 1.374(10) .
C195 C199 1.536(12) .
C196 H196 0.9500 .
C196 C197 1.383(11) .
C197 C198 1.395(10) .
C197 C203 1.547(11) .
C198 H198 0.9500 .
C199 C200 1.547(11) .
C199 C201 1.454(13) .
C199 C202 1.555(12) .
C200 H20D 0.9800 .
C200 H20E 0.9800 .
C200 H20F 0.9800 .
C201 H20P 0.9800 .
C201 H20Q 0.9800 .
C201 H20R 0.9800 .
C202 H20M 0.9800 .
C202 H20N 0.9800 .
C202 H20O 0.9800 .
C203 C204 1.518(11) .
C203 C205 1.546(13) .
C203 C206 1.549(13) .
C204 H20G 0.9800 .
C204 H20H 0.9800 .
C204 H20I 0.9800 .
C205 H20A 0.9800 .
C205 H20B 0.9800 .
C205 H20C 0.9800 .
C206 H20J 0.9800 .
C206 H20K 0.9800 .
C206 H20L 0.9800 .
C207 C208 1.403(11) .
C207 C212 1.395(11) .
C208 H208 0.9500 .
C208 C209 1.377(12) .
C209 C210 1.378(12) .
C209 C213 1.575(13) .
C210 H210 0.9500 .
C210 C211 1.419(12) .
C211 C212 1.424(11) .
C211 C217 1.529(13) .
C212 H212 0.9500 .
C213 C214 1.535(14) .
C213 C215 1.537(13) .
C213 C216 1.485(12) .
C214 H21G 0.9800 .
C214 H21H 0.9800 .
C214 H21I 0.9800 .
C215 H21D 0.9800 .
C215 H21E 0.9800 .
C215 H21F 0.9800 .
C216 H21A 0.9800 .
C216 H21B 0.9800 .
C216 H21C 0.9800 .
C217 C259 1.57(2) .
C217 C260 1.54(2) .
C217 C261 1.43(2) .
C217 C218 1.48(2) .
C217 C219 1.56(2) .
C217 C220 1.56(2) .
C221 C222 1.380(11) .
C221 C226 1.374(10) .
C222 H222 0.9500 .
C222 C223 1.402(10) .
C223 H223 0.9500 .
C223 C224 1.376(11) .
C224 C225 1.367(11) .
C224 C227 1.552(11) .
C225 H225 0.9500 .
C225 C226 1.412(10) .
C226 H226 0.9500 .
C227 C228 1.520(11) .
C227 C229 1.523(11) .
C227 C230 1.562(11) .
C228 H22D 0.9800 .
C228 H22E 0.9800 .
C228 H22F 0.9800 .
C229 H22A 0.9800 .
C229 H22B 0.9800 .
C229 H22C 0.9800 .
C230 H23A 0.9800 .
C230 H23B 0.9800 .
C230 H23C 0.9800 .
C231 C232 1.426(11) .
C231 C236 1.395(11) .
C232 H232 0.9500 .
C232 C233 1.376(10) .
C233 H233 0.9500 .
C233 C234 1.408(11) .
C234 C235 1.388(11) .
C234 C237 1.558(11) .
C235 H235 0.9500 .
C235 C236 1.394(10) .
C236 H236 0.9500 .
C237 C238 1.519(12) .
C237 C239 1.505(13) .
C237 C240 1.506(12) .
C238 H23D 0.9800 .
C238 H23E 0.9800 .
C238 H23F 0.9800 .
C239 H23G 0.9800 .
C239 H23H 0.9800 .
C239 H23I 0.9800 .
C240 H24A 0.9800 .
C240 H24B 0.9800 .
C240 H24C 0.9800 .
C140 H14H 0.9800 .
C140 H14I 0.9800 .
C140 H14G 0.9800 .
C141 H14D 0.9800 .
C141 H14E 0.9800 .
C141 H14F 0.9800 .
C142 H14A 0.9800 .
C142 H14B 0.9800 .
C142 H14C 0.9800 .
C149 C150 1.575(17) .
C149 C151 1.565(17) .
C149 C152 1.570(18) .
C150 H15G 0.9800 .
C150 H15H 0.9800 .
C150 H15I 0.9800 .
C151 H15D 0.9800 .
C151 H15E 0.9800 .
C151 H15F 0.9800 .
C152 H15A 0.9800 .
C152 H15B 0.9800 .
C152 H15C 0.9800 .
C241 C242 1.522(17) .
C241 C243 1.510(16) .
C241 C244 1.537(16) .
C242 H24M 0.9800 .
C242 H24O 0.9800 .
C242 H24N 0.9800 .
C243 H24D 0.9800 .
C243 H24E 0.9800 .
C243 H24F 0.9800 .
C244 H24J 0.9800 .
C244 H24K 0.9800 .
C244 H24L 0.9800 .
C245 H24V 0.9800 .
C245 H24W 0.9800 .
C245 H24X 0.9800 .
C246 H24S 0.9800 .
C246 H24T 0.9800 .
C246 H24U 0.9800 .
C247 H24G 0.9800 .
C247 H24H 0.9800 .
C247 H24I 0.9800 .
C248 C249 1.500(18) .
C248 C250 1.502(18) .
C248 C251 1.497(18) .
C249 H24P 0.9800 .
C249 H24Q 0.9800 .
C249 H24R 0.9800 .
C250 H25A 0.9800 .
C250 H25B 0.9800 .
C250 H25C 0.9800 .
C251 H25Y 0.9800 .
C251 H 0.9800 .
C251 HA 0.9800 .
C259 H25D 0.9800 .
C259 H25E 0.9800 .
C259 H25F 0.9800 .
C260 H26D 0.9800 .
C260 H26E 0.9800 .
C260 H26F 0.9800 .
C261 H26A 0.9800 .
C261 H26B 0.9800 .
C261 H26C 0.9800 .
C67 C68 1.500(14) .
C67 C69 1.548(14) .
C67 C70 1.504(14) .
C68 H68A 0.9800 .
C68 H68B 0.9800 .
C68 H68C 0.9800 .
C69 H69A 0.9800 .
C69 H69B 0.9800 .
C69 H69C 0.9800 .
C70 H70A 0.9800 .
C70 H70B 0.9800 .
C70 H70C 0.9800 .
C112 H11D 0.9800 .
C112 H11E 0.9800 .
C112 H11F 0.9800 .
C113 H11G 0.9800 .
C113 H11H 0.9800 .
C113 H11I 0.9800 .
C114 H11J 0.9800 .
C114 H11K 0.9800 .
C114 H11L 0.9800 .
C121 C122 1.493(17) .
C121 C123 1.510(17) .
C121 C124 1.498(18) .
C122 H12M 0.9800 .
C122 H12N 0.9800 .
C122 H12O 0.9800 .
C123 H12P 0.9800 .
C123 H12Q 0.9800 .
C123 H12R 0.9800 .
C124 H12J 0.9800 .
C124 H12K 0.9800 .
C124 H12L 0.9800 .
C218 H21M 0.9800 .
C218 H21N 0.9800 .
C218 H21O 0.9800 .
C219 H21J 0.9800 .
C219 H21K 0.9800 .
C219 H21L 0.9800 .
C220 H22G 0.9800 .
C220 H22H 0.9800 .
C220 H22I 0.9800 .
C252 H25M 0.9800 .
C252 H25N 0.9800 .
C252 H25O 0.9800 .
C253 H25J 0.9800 .
C253 H25K 0.9800 .
C253 H25L 0.9800 .
C254 H25P 0.9800 .
C254 H25Q 0.9800 .
C254 H25R 0.9800 .
C255 C256 1.566(17) .
C255 C257 1.572(18) .
C255 C258 1.571(17) .
C256 H25G 0.9800 .
C256 H25H 0.9800 .
C256 H25I 0.9800 .
C257 H25V 0.9800 .
C257 H25W 0.9800 .
C257 H25X 0.9800 .
C258 H25S 0.9800 .
C258 H25T 0.9800 .
C258 H25U 0.9800 .
C265 H265 0.9500 .
C265 C264 1.3900 .
C265 C266 1.3900 .
C264 H264 0.9500 .
C264 C263 1.3900 .
C263 H263 0.9500 .
C263 C262 1.3900 .
C262 H262 0.9500 .
C262 C267 1.3900 .
C267 H267 0.9500 .
C267 C266 1.3900 .
C266 H266 0.9500 .
C269 H269 0.9500 .
C269 C270 1.3900 .
C269 C268 1.3900 .
C270 H270 0.9500 .
C270 C271 1.3900 .
C271 H271 0.9500 .
C271 C272 1.3900 .
C272 H272 0.9500 .
C272 C273 1.3900 .
C273 H273 0.9500 .
C273 C268 1.3900 .
C268 H268 0.9500 .
C274 H274 0.9500 .
C274 C275 1.39(2) .
C274 C279 1.401(19) .
C275 H275 0.9500 .
C275 C276 1.37(2) .
C276 H276 0.9500 .
C276 C277 1.316(17) .
C277 H277 0.9500 .
C277 C278 1.298(16) .
C278 H278 0.9500 .
C278 C279 1.342(17) .
C279 H279 0.9500 .
C280 H280 0.9500 .
C280 C281 1.399(16) .
C280 C285 1.369(18) .
C281 H281 0.9500 .
C281 C282 1.364(15) .
C282 H282 0.9500 .
C282 C283 1.337(14) .
C283 H283 0.9500 .
C283 C284 1.325(17) .
C284 H284 0.9500 .
C284 C285 1.341(18) .
C285 H285 0.9500 .
C286 H286 0.9500 .
C286 C287 1.358(14) .
C286 C291 1.404(14) .
C287 H287 0.9500 .
C287 C288 1.343(14) .
C288 H288 0.9500 .
C288 C289 1.367(14) .
C289 H289 0.9500 .
C289 C290 1.355(14) .
C290 H290 0.9500 .
C290 C291 1.374(14) .
C291 H291 0.9500 .
C292 H292 0.9500 .
C292 C293 1.354(15) .
C292 C297 1.375(14) .
C293 H293 0.9500 .
C293 C294 1.344(14) .
C294 H294 0.9500 .
C294 C295 1.377(14) .
C295 H295 0.9500 .
C295 C296 1.370(14) .
C296 H296 0.9500 .
C296 C297 1.375(13) .
C297 H297 0.9500 .
C298 H298 0.9500 .
C298 C299 1.334(14) .
C298 C303 1.353(14) .
C299 H299 0.9500 .
C299 C300 1.341(14) .
C300 H300 0.9500 .
C300 C301 1.355(14) .
C301 H301 0.9500 .
C301 C302 1.374(14) .
C302 H302 0.9500 .
C302 C303 1.377(14) .
C303 H303 0.9500 .
C304 H304 0.9500 .
C304 C305 1.373(14) .
C304 C309 1.366(14) .
C305 H305 0.9500 .
C305 C306 1.373(14) .
C306 H306 0.9500 .
C306 C307 1.364(14) .
C307 H307 0.9500 .
C307 C308 1.375(13) .
C308 H308 0.9500 .
C308 C309 1.352(13) .
C309 H309 0.9500 .
C314 H314 0.9500 .
C314 C313 1.3900 .
C314 C315 1.3900 .
C313 H313 0.9500 .
C313 C312 1.3900 .
C312 H312 0.9500 .
C312 C311 1.3900 .
C311 H311 0.9500 .
C311 C310 1.3900 .
C310 H310 0.9500 .
C310 C315 1.3900 .
C315 H315 0.9500 .
C316 H316 0.9500 .
C316 C317 1.412(15) .
C316 C321 1.352(14) .
C317 H317 0.9500 .
C317 C318 1.464(19) .
C318 H318 0.9500 .
C318 C319 1.39(2) .
C319 H319 0.9500 .
C319 C320 1.362(18) .
C320 H320 0.9500 .
C320 C321 1.362(16) .
C321 H321 0.9500 .
C322 H322 0.9500 .
C322 C323 1.407(14) .
C322 C324 1.353(14) 2_777
C323 H323 0.9500 .
C323 C324 1.415(15) .
C324 H324 0.9500 .
C329 H329 0.9500 .
C329 C328 1.3900 .
C329 C330 1.3900 .
C328 H328 0.9500 .
C328 C327 1.3900 .
C327 H327 0.9500 .
C327 C326 1.3900 .
C326 H326 0.9500 .
C326 C325 1.3900 .
C325 H325 0.9500 .
C325 C330 1.3900 .
C330 H330 0.9500 .
C332 H332 0.9500 .
C332 C333 1.3900 .
C332 C331 1.3900 .
C333 H333 0.9500 .
C333 C334 1.3900 .
C334 H334 0.9500 .
C334 C335 1.3900 .
C335 H335 0.9500 .
C335 C336 1.3900 .
C336 H336 0.9500 .
C336 C331 1.3900 .
C331 H331 0.9500 .

loop_
_geom_torsion_atom_site_label_1
_geom_torsion_atom_site_label_2
_geom_torsion_atom_site_label_3
_geom_torsion_atom_site_label_4
_geom_torsion
_geom_torsion_site_symmetry_1
_geom_torsion_site_symmetry_4
Ni1 N1 C14 C13 0.2(13) . .
Ni1 N1 C14 C15 179.4(6) . .
Ni1 N1 C17 C16 -177.8(6) . .
Ni1 N1 C17 C18 9.3(13) . .
Ni1 N2 C19 C18 -1.9(12) . .
Ni1 N2 C19 C20 -177.6(5) . .
Ni1 N2 C22 C21 175.6(6) . .
Ni1 N2 C22 C23 -10.7(12) . .
Ni1 N3 C24 C23 2.4(12) . .
Ni1 N3 C24 C25 177.2(6) . .
Ni1 N3 C27 C26 -176.8(6) . .
Ni1 N3 C27 C28 10.1(12) . .
Ni1 N4 C29 C28 -3.3(13) . .
Ni1 N4 C29 C30 179.7(6) . .
Ni1 N4 C32 C13 -9.1(13) . .
Ni1 N4 C32 C31 178.6(6) . .
Ni2 N5 C82 C81 -14.4(12) . .
Ni2 N5 C82 C83 176.1(5) . .
Ni2 N5 C85 C84 -176.7(6) . .
Ni2 N5 C85 C86 5.5(12) . .
Ni2 N6 C87 C86 12.6(13) . .
Ni2 N6 C87 C88 -171.0(6) . .
Ni2 N6 C90 C89 173.4(6) . .
Ni2 N6 C90 C91 -4.1(13) . .
Ni2 N7 C92 C91 -12.4(13) . .
Ni2 N7 C92 C93 174.9(6) . .
Ni2 N7 C95 C94 -175.8(6) . .
Ni2 N7 C95 C96 3.6(12) . .
Ni2 N8 C97 C96 16.5(12) . .
Ni2 N8 C97 C98 -170.6(6) . .
Ni2 N8 C100 C81 -7.6(12) . .
Ni2 N8 C100 C99 172.2(5) . .
Ni3 N9 C160 C159 -14.8(11) . .
Ni3 N9 C160 C161 174.1(5) . .
Ni3 N9 C163 C162 -175.5(5) . .
Ni3 N9 C163 C164 1.3(11) . .
Ni3 N10 C165 C164 14.7(12) . .
Ni3 N10 C165 C166 -176.6(6) . .
Ni3 N10 C168 C167 177.4(6) . .
Ni3 N10 C168 C169 -0.9(12) . .
Ni3 N11 C170 C169 -14.4(11) . .
Ni3 N11 C170 C171 175.4(5) . .
Ni3 N11 C173 C172 -177.9(5) . .
Ni3 N11 C173 C174 1.5(11) . .
Ni3 N12 C175 C174 17.3(11) . .
Ni3 N12 C175 C176 -173.1(5) . .
Ni3 N12 C178 C159 -3.5(11) . .
Ni3 N12 C178 C177 174.9(5) . .
N1 C14 C15 C16 -2.2(11) . .
N1 C17 C18 C19 4.3(13) . .
N1 C17 C18 C33 -177.6(8) . .
N2 C19 C20 C21 1.2(10) . .
N2 C22 C23 C24 -4.1(13) . .
N2 C22 C23 C47 -176.8(7) . .
N3 C24 C25 C26 -0.1(11) . .
N3 C27 C28 C29 6.5(14) . .
N3 C27 C28 C61 -170.3(8) . .
N4 C29 C30 C31 0.4(11) . .
N5 C82 C83 C84 2.1(10) . .
N5 C85 C86 C87 -16.6(14) . .
N5 C85 C86 C101 166.6(8) . .
N6 C87 C88 C89 -4.0(11) . .
N6 C90 C91 C92 10.2(15) . .
N6 C90 C91 C115 -179.9(8) . .
N7 C92 C93 C94 3.6(11) . .
N7 C95 C96 C97 -10.0(14) . .
N7 C95 C96 C129 173.7(8) . .
N8 C97 C98 C99 -3.2(10) . .
N9 C160 C161 C162 4.2(9) . .
N9 C163 C164 C165 -11.8(12) . .
N9 C163 C164 C179 172.3(7) . .
N10 C165 C166 C167 -2.0(11) . .
N10 C168 C169 C170 11.9(13) . .
N10 C168 C169 C193 -168.7(7) . .
N11 C170 C171 C172 3.4(9) . .
N11 C173 C174 C175 -9.5(13) . .
N11 C173 C174 C207 176.3(7) . .
N12 C175 C176 C177 -3.7(9) . .
C1 C2 C3 C4 -2.9(12) . .
C1 C2 C3 C143 177.4(8) . .
C1 C2 C75 C76 65.9(10) . .
C1 C2 C75 C80 -112.7(8) . .
C1 C6 C231 C232 -122.6(9) . .
C1 C6 C231 C236 58.3(11) . .
C1 C7 C8 C9 178.3(7) . .
C1 C7 C12 C11 -178.1(7) . .
C2 C1 C6 C5 3.8(12) . .
C2 C1 C6 C231 -177.3(7) . .
C2 C1 C7 C8 -112.9(9) . .
C2 C1 C7 C12 63.0(11) . .
C2 C3 C4 C5 3.4(12) . .
C2 C3 C4 C153 -176.3(7) . .
C2 C3 C143 C144 -116.6(9) . .
C2 C3 C143 C148 62.7(11) . .
C2 C75 C76 C77 -176.8(7) . .
C2 C75 C80 C79 178.0(7) . .
C3 C2 C75 C76 -117.6(8) . .
C3 C2 C75 C80 63.8(10) . .
C3 C4 C5 C6 -0.4(12) . .
C3 C4 C5 C221 178.9(8) . .
C3 C4 C153 C154 -114.4(9) . .
C3 C4 C153 C158 64.5(11) . .
C3 C143 C144 C145 -179.7(7) . .
C3 C143 C148 C147 178.7(8) . .
C4 C3 C143 C144 63.7(11) . .
C4 C3 C143 C148 -117.0(9) . .
C4 C5 C6 C1 -3.2(12) . .
C4 C5 C6 C231 177.9(8) . .
C4 C5 C221 C222 61.7(10) . .
C4 C5 C221 C226 -116.8(8) . .
C4 C153 C154 C155 -178.8(7) . .
C4 C153 C158 C157 179.7(7) . .
C5 C4 C153 C154 65.8(10) . .
C5 C4 C153 C158 -115.3(8) . .
C5 C6 C231 C232 56.3(11) . .
C5 C6 C231 C236 -122.8(9) . .
C5 C221 C222 C223 -176.3(7) . .
C5 C221 C226 C225 175.5(7) . .
C6 C1 C2 C3 -0.7(12) . .
C6 C1 C2 C75 175.8(8) . .
C6 C1 C7 C8 66.1(10) . .
C6 C1 C7 C12 -117.9(9) . .
C6 C5 C221 C222 -119.0(9) . .
C6 C5 C221 C226 62.5(11) . .
C6 C231 C232 C233 177.7(7) . .
C6 C231 C236 C235 -176.7(7) . .
C7 C1 C2 C3 178.3(8) . .
C7 C1 C2 C75 -5.1(12) . .
C7 C1 C6 C5 -175.2(7) . .
C7 C1 C6 C231 3.7(12) . .
C7 C8 C9 C10 -1.4(12) . .
C8 C7 C12 C11 -2.2(12) . .
C8 C9 C10 C11 0.5(13) . .
C8 C9 C10 C13 178.3(7) . .
C9 C10 C11 C12 -0.4(12) . .
C9 C10 C13 C14 -70.0(11) . .
C9 C10 C13 C32 101.6(10) . .
C10 C11 C12 C7 1.2(12) . .
C10 C13 C14 N1 -178.3(8) . .
C10 C13 C14 C15 2.6(14) . .
C10 C13 C32 N4 -177.2(8) . .
C10 C13 C32 C31 -5.6(14) . .
C11 C10 C13 C14 107.9(10) . .
C11 C10 C13 C32 -80.5(11) . .
C12 C7 C8 C9 2.3(12) . .
C13 C10 C11 C12 -178.2(7) . .
C13 C14 C15 C16 177.1(9) . .
C14 N1 C17 C16 0.8(10) . .
C14 N1 C17 C18 -172.1(8) . .
C14 C13 C32 N4 -5.7(14) . .
C14 C13 C32 C31 165.9(9) . .
C14 C15 C16 C17 2.6(11) . .
C15 C16 C17 N1 -2.2(11) . .
C15 C16 C17 C18 170.9(8) . .
C16 C17 C18 C19 -167.8(8) . .
C16 C17 C18 C33 10.4(13) . .
C17 N1 C14 C13 -178.4(9) . .
C17 N1 C14 C15 0.8(10) . .
C17 C18 C19 N2 -8.1(13) . .
C17 C18 C19 C20 167.1(8) . .
C17 C18 C33 C34 117.6(9) . .
C17 C18 C33 C38 -65.2(11) . .
C18 C19 C20 C21 -174.7(8) . .
C18 C33 C34 C35 177.1(8) . .
C18 C33 C38 C37 -179.8(8) . .
C19 N2 C22 C21 -3.5(9) . .
C19 N2 C22 C23 170.2(8) . .
C19 C18 C33 C34 -64.2(11) . .
C19 C18 C33 C38 113.0(9) . .
C19 C20 C21 C22 -3.4(10) . .
C20 C21 C22 N2 4.5(10) . .
C20 C21 C22 C23 -169.2(8) . .
C21 C22 C23 C24 168.6(8) . .
C21 C22 C23 C47 -4.1(13) . .
C22 N2 C19 C18 177.2(8) . .
C22 N2 C19 C20 1.4(9) . .
C22 C23 C24 N3 8.3(14) . .
C22 C23 C24 C25 -165.7(8) . .
C22 C23 C47 C48 -67.7(11) . .
C22 C23 C47 C52 107.8(10) . .
C23 C24 C25 C26 174.7(9) . .
C23 C47 C48 C49 175.8(8) . .
C23 C47 C52 C51 -175.7(8) . .
C24 N3 C27 C26 0.9(9) . .
C24 N3 C27 C28 -172.2(8) . .
C24 C23 C47 C48 119.5(10) . .
C24 C23 C47 C52 -65.1(11) . .
C24 C25 C26 C27 0.7(11) . .
C25 C26 C27 N3 -1.0(11) . .
C25 C26 C27 C28 172.1(9) . .
C26 C27 C28 C29 -165.7(9) . .
C26 C27 C28 C61 17.5(13) . .
C27 N3 C24 C23 -175.2(9) . .
C27 N3 C24 C25 -0.4(9) . .
C27 C28 C29 N4 -10.1(14) . .
C27 C28 C29 C30 166.6(8) . .
C27 C28 C61 C62 -76.4(11) . .
C27 C28 C61 C66 102.6(10) . .
C28 C29 C30 C31 -176.7(9) . .
C28 C61 C62 C63 -179.5(8) . .
C28 C61 C66 C65 -178.6(7) . .
C29 N4 C32 C13 168.4(9) . .
C29 N4 C32 C31 -3.9(9) . .
C29 C28 C61 C62 106.6(10) . .
C29 C28 C61 C66 -74.4(10) . .
C29 C30 C31 C32 -2.7(10) . .
C30 C31 C32 N4 4.3(10) . .
C30 C31 C32 C13 -168.1(9) . .
C32 N4 C29 C28 179.1(9) . .
C32 N4 C29 C30 2.1(9) . .
C32 C13 C14 N1 10.2(15) . .
C32 C13 C14 C15 -168.9(9) . .
C33 C18 C19 N2 173.8(8) . .
C33 C18 C19 C20 -11.0(12) . .
C33 C34 C35 C36 2.9(12) . .
C33 C34 C35 C39 -171.2(8) . .
C34 C33 C38 C37 -2.5(12) . .
C34 C35 C36 C37 -3.1(13) . .
C34 C35 C39 C40 62.4(11) . .
C34 C35 C39 C41 -55.7(11) . .
C34 C35 C39 C42 -177.8(8) . .
C35 C36 C37 C38 0.5(14) . .
C35 C36 C37 C43 -176.2(8) . .
C36 C35 C39 C40 -111.6(10) . .
C36 C35 C39 C41 130.4(9) . .
C36 C35 C39 C42 8.3(13) . .
C36 C37 C38 C33 2.4(13) . .
C36 C37 C43 C44 64.6(13) . .
C36 C37 C43 C45 -58.8(17) . .
C36 C37 C43 C46 176.6(11) . .
C38 C33 C34 C35 -0.1(12) . .
C38 C37 C43 C44 -112.1(12) . .
C38 C37 C43 C45 124.6(15) . .
C38 C37 C43 C46 0.0(15) . .
C39 C35 C36 C37 170.9(9) . .
C43 C37 C38 C33 179.1(8) . .
C47 C23 C24 N3 -179.1(7) . .
C47 C23 C24 C25 7.0(14) . .
C47 C48 C49 C50 -0.1(14) . .
C47 C48 C49 C53 -173.8(10) . .
C48 C47 C52 C51 -0.2(13) . .
C48 C49 C50 C51 -0.2(15) . .
C48 C49 C53 C54 62.0(14) . .
C48 C49 C53 C55 -61.0(14) . .
C48 C49 C53 C56 -177.0(14) . .
C49 C50 C51 C52 0.2(15) . .
C49 C50 C51 C57 -179.4(9) . .
C50 C49 C53 C54 -111.1(12) . .
C50 C49 C53 C55 125.8(13) . .
C50 C49 C53 C56 10(2) . .
C50 C51 C52 C47 0.0(13) . .
C50 C51 C57 C58 18.1(13) . .
C50 C51 C57 C59 -103.9(11) . .
C50 C51 C57 C60 138.1(10) . .
C52 C47 C48 C49 0.2(14) . .
C52 C51 C57 C58 -161.5(9) . .
C52 C51 C57 C59 76.5(11) . .
C52 C51 C57 C60 -41.5(12) . .
C53 C49 C50 C51 173.1(11) . .
C57 C51 C52 C47 179.6(8) . .
C61 C28 C29 N4 166.8(8) . .
C61 C28 C29 C30 -16.6(13) . .
C61 C62 C63 C64 -3.0(15) . .
C61 C62 C63 C241 160.7(14) . .
C61 C62 C63 C67 -165.3(10) . .
C62 C61 C66 C65 0.4(13) . .
C62 C63 C64 C65 2.6(16) . .
C62 C63 C241 C242 -62(2) . .
C62 C63 C241 C243 176(2) . .
C62 C63 C241 C244 55(2) . .
C62 C63 C67 C68 56.1(15) . .
C62 C63 C67 C69 -63.2(16) . .
C62 C63 C67 C70 -178.2(12) . .
C63 C64 C65 C66 -0.6(14) . .
C63 C64 C65 C71 -179.1(9) . .
C64 C63 C241 C242 101(2) . .
C64 C63 C241 C243 -20(3) . .
C64 C63 C241 C244 -142(2) . .
C64 C63 C67 C68 -105.9(15) . .
C64 C63 C67 C69 134.9(14) . .
C64 C63 C67 C70 19.8(18) . .
C64 C65 C66 C61 -0.9(12) . .
C64 C65 C71 C72 -0.3(13) . .
C64 C65 C71 C73 -124.9(9) . .
C64 C65 C71 C74 117.4(9) . .
C66 C61 C62 C63 1.5(14) . .
C66 C65 C71 C72 -178.7(8) . .
C66 C65 C71 C73 56.7(10) . .
C66 C65 C71 C74 -61.1(10) . .
C71 C65 C66 C61 177.7(8) . .
C75 C2 C3 C4 -179.4(8) . .
C75 C2 C3 C143 0.8(12) . .
C75 C76 C77 C78 -2.1(11) . .
C76 C75 C80 C79 -0.6(11) . .
C76 C77 C78 C79 1.3(11) . .
C76 C77 C78 C81 179.5(7) . .
C77 C78 C79 C80 -0.1(11) . .
C77 C78 C81 C82 -76.9(10) . .
C77 C78 C81 C100 111.6(9) . .
C78 C79 C80 C75 -0.3(11) . .
C78 C81 C82 N5 -174.4(8) . .
C78 C81 C82 C83 -6.2(13) . .
C78 C81 C100 N8 -174.4(7) . .
C78 C81 C100 C99 5.7(13) . .
C79 C78 C81 C82 101.4(9) . .
C79 C78 C81 C100 -70.1(10) . .
C80 C75 C76 C77 1.7(11) . .
C81 C78 C79 C80 -178.3(7) . .
C81 C82 C83 C84 -167.5(8) . .
C82 N5 C85 C84 1.8(9) . .
C82 N5 C85 C86 -176.0(8) . .
C82 C81 C100 N8 14.5(13) . .
C82 C81 C100 C99 -165.4(8) . .
C82 C83 C84 C85 -0.9(9) . .
C83 C84 C85 N5 -0.6(10) . .
C83 C84 C85 C86 177.3(8) . .
C84 C85 C86 C87 165.8(8) . .
C84 C85 C86 C101 -11.0(13) . .
C85 N5 C82 C81 167.0(8) . .
C85 N5 C82 C83 -2.4(9) . .
C85 C86 C87 N6 7.4(14) . .
C85 C86 C87 C88 -168.6(8) . .
C85 C86 C101 C102 108.3(10) . .
C85 C86 C101 C106 -69.4(12) . .
C86 C87 C88 C89 172.5(9) . .
C86 C101 C102 C103 179.6(8) . .
C86 C101 C106 C105 -178.3(8) . .
C87 N6 C90 C89 -0.1(10) . .
C87 N6 C90 C91 -177.6(9) . .
C87 C86 C101 C102 -68.5(12) . .
C87 C86 C101 C106 113.8(10) . .
C87 C88 C89 C90 3.7(10) . .
C88 C89 C90 N6 -2.4(11) . .
C88 C89 C90 C91 175.1(9) . .
C89 C90 C91 C92 -167.0(9) . .
C89 C90 C91 C115 3.0(14) . .
C90 N6 C87 C86 -173.9(9) . .
C90 N6 C87 C88 2.5(10) . .
C90 C91 C92 N7 -1.6(15) . .
C90 C91 C92 C93 170.0(9) . .
C90 C91 C115 C116 116.9(11) . .
C90 C91 C115 C120 -64.9(13) . .
C91 C92 C93 C94 -169.2(9) . .
C91 C115 C116 C117 175.1(11) . .
C91 C115 C120 C119 -179.0(9) . .
C92 N7 C95 C94 3.2(10) . .
C92 N7 C95 C96 -177.4(8) . .
C92 C91 C115 C116 -72.7(13) . .
C92 C91 C115 C120 105.5(11) . .
C92 C93 C94 C95 -1.5(11) . .
C93 C94 C95 N7 -1.1(11) . .
C93 C94 C95 C96 179.5(9) . .
C94 C95 C96 C97 169.3(9) . .
C94 C95 C96 C129 -7.0(13) . .
C95 N7 C92 C91 168.6(9) . .
C95 N7 C92 C93 -4.1(10) . .
C95 C96 C97 N8 -0.1(13) . .
C95 C96 C97 C98 -172.4(8) . .
C95 C96 C129 C130 110.6(10) . .
C95 C96 C129 C134 -70.1(12) . .
C96 C97 C98 C99 169.8(8) . .
C96 C129 C130 C131 177.7(8) . .
C96 C129 C134 C133 -177.1(8) . .
C97 N8 C100 C81 178.9(8) . .
C97 N8 C100 C99 -1.2(9) . .
C97 C96 C129 C130 -65.8(11) . .
C97 C96 C129 C134 113.5(10) . .
C97 C98 C99 C100 2.2(9) . .
C98 C99 C100 N8 -0.7(10) . .
C98 C99 C100 C81 179.2(8) . .
C100 N8 C97 C96 -170.2(8) . .
C100 N8 C97 C98 2.8(9) . .
C100 C81 C82 N5 -3.2(14) . .
C100 C81 C82 C83 165.0(8) . .
C101 C86 C87 N6 -175.9(8) . .
C101 C86 C87 C88 8.2(14) . .
C101 C102 C103 C104 -0.8(13) . .
C101 C102 C103 C107 -179.3(8) . .
C102 C101 C106 C105 4.0(14) . .
C102 C103 C104 C105 3.5(13) . .
C102 C103 C107 C108 3.3(13) . .
C102 C103 C107 C109 -115.3(10) . .
C102 C103 C107 C110 124.1(10) . .
C103 C104 C105 C106 -2.5(14) . .
C103 C104 C105 C111 178.5(9) . .
C104 C103 C107 C108 -175.0(9) . .
C104 C103 C107 C109 66.4(12) . .
C104 C103 C107 C110 -54.2(12) . .
C104 C105 C106 C101 -1.5(14) . .
C104 C105 C111 C245 -1.2(19) . .
C104 C105 C111 C246 116.2(13) . .
C104 C105 C111 C247 -140.9(17) . .
C104 C105 C111 C112 -53.3(13) . .
C104 C105 C111 C113 53.8(15) . .
C104 C105 C111 C114 -170.3(14) . .
C106 C101 C102 C103 -2.8(13) . .
C106 C105 C111 C245 179.8(17) . .
C106 C105 C111 C246 -62.8(14) . .
C106 C105 C111 C247 40.1(19) . .
C106 C105 C111 C112 127.7(11) . .
C106 C105 C111 C113 -125.2(13) . .
C106 C105 C111 C114 10.7(18) . .
C107 C103 C104 C105 -178.1(9) . .
C111 C105 C106 C101 177.6(9) . .
C115 C91 C92 N7 -171.5(8) . .
C115 C91 C92 C93 0.1(14) . .
C115 C116 C117 C118 5.0(19) . .
C115 C116 C117 C248 164.4(18) . .
C115 C116 C117 C121 -163.5(18) . .
C116 C115 C120 C119 -0.8(16) . .
C116 C117 C118 C119 -3(2) . .
C116 C117 C248 C249 -101(3) . .
C116 C117 C248 C250 152(3) . .
C116 C117 C248 C251 27(4) . .
C116 C117 C121 C122 43(3) . .
C116 C117 C121 C123 169(2) . .
C116 C117 C121 C124 -66(3) . .
C117 C118 C119 C120 -1(2) . .
C117 C118 C119 C125 176.6(13) . .
C118 C117 C248 C249 57(3) . .
C118 C117 C248 C250 -50(3) . .
C118 C117 C248 C251 -175(3) . .
C118 C117 C121 C122 -125(3) . .
C118 C117 C121 C123 1(3) . .
C118 C117 C121 C124 125(2) . .
C118 C119 C120 C115 2.7(17) . .
C118 C119 C125 C126 149.0(12) . .
C118 C119 C125 C127 25.8(19) . .
C118 C119 C125 C128 -91.1(15) . .
C120 C115 C116 C117 -3.1(17) . .
C120 C119 C125 C126 -33.8(17) . .
C120 C119 C125 C127 -157.1(13) . .
C120 C119 C125 C128 86.0(14) . .
C125 C119 C120 C115 -174.6(10) . .
C129 C96 C97 N8 176.2(8) . .
C129 C96 C97 C98 3.9(13) . .
C129 C130 C131 C132 1.5(13) . .
C129 C130 C131 C135 -179.3(8) . .
C130 C129 C134 C133 2.3(14) . .
C130 C131 C132 C133 -2.0(13) . .
C130 C131 C135 C136 56.9(12) . .
C130 C131 C135 C137 178.6(8) . .
C130 C131 C135 C138 -63.8(11) . .
C131 C132 C133 C134 2.5(13) . .
C131 C132 C133 C139 178.8(8) . .
C132 C131 C135 C136 -123.9(9) . .
C132 C131 C135 C137 -2.3(13) . .
C132 C131 C135 C138 115.4(10) . .
C132 C133 C134 C129 -2.6(14) . .
C132 C133 C139 C140 124.2(13) . .
C132 C133 C139 C141 2(2) . .
C132 C133 C139 C142 -123.0(14) . .
C132 C133 C139 C252 44(2) . .
C132 C133 C139 C253 -64(3) . .
C132 C133 C139 C254 177(2) . .
C134 C129 C130 C131 -1.7(13) . .
C134 C133 C139 C140 -59.8(15) . .
C134 C133 C139 C141 178.1(17) . .
C134 C133 C139 C142 53.1(16) . .
C134 C133 C139 C252 -139.6(19) . .
C134 C133 C139 C253 113(3) . .
C134 C133 C139 C254 -7(3) . .
C135 C131 C132 C133 178.9(9) . .
C139 C133 C134 C129 -178.9(9) . .
C143 C3 C4 C5 -176.8(8) . .
C143 C3 C4 C153 3.4(12) . .
C143 C144 C145 C146 0.1(14) . .
C144 C143 C148 C147 -2.0(13) . .
C144 C145 C146 C147 -0.2(16) . .
C144 C145 C146 C149 -168.2(12) . .
C144 C145 C146 C255 163.9(14) . .
C145 C146 C147 C148 -0.8(18) . .
C145 C146 C149 C150 50(2) . .
C145 C146 C149 C151 -66(2) . .
C145 C146 C149 C152 -179.4(18) . .
C145 C146 C255 C256 -102(2) . .
C145 C146 C255 C257 131(2) . .
C145 C146 C255 C258 23(3) . .
C146 C147 C148 C143 1.9(16) . .
C147 C146 C149 C150 -117(2) . .
C147 C146 C149 C151 127(2) . .
C147 C146 C149 C152 14(3) . .
C147 C146 C255 C256 63(2) . .
C147 C146 C255 C257 -64(3) . .
C147 C146 C255 C258 -172.6(18) . .
C148 C143 C144 C145 1.0(12) . .
C153 C4 C5 C6 179.4(7) . .
C153 C4 C5 C221 -1.3(11) . .
C153 C154 C155 C156 -2.1(11) . .
C154 C153 C158 C157 -1.4(11) . .
C154 C155 C156 C157 0.9(11) . .
C154 C155 C156 C159 -177.7(7) . .
C155 C156 C157 C158 0.0(11) . .
C155 C156 C159 C160 97.8(9) . .
C155 C156 C159 C178 -76.7(10) . .
C156 C157 C158 C153 0.2(11) . .
C156 C159 C160 N9 -177.6(7) . .
C156 C159 C160 C161 -7.8(11) . .
C156 C159 C178 N12 -173.1(7) . .
C156 C159 C178 C177 8.7(12) . .
C157 C156 C159 C160 -80.8(9) . .
C157 C156 C159 C178 104.7(9) . .
C158 C153 C154 C155 2.3(11) . .
C159 C156 C157 C158 178.6(7) . .
C159 C160 C161 C162 -166.8(8) . .
C160 N9 C163 C162 2.9(8) . .
C160 N9 C163 C164 179.7(7) . .
C160 C159 C178 N12 12.6(12) . .
C160 C159 C178 C177 -165.6(7) . .
C160 C161 C162 C163 -2.3(9) . .
C161 C162 C163 N9 -0.4(9) . .
C161 C162 C163 C164 -177.2(8) . .
C162 C163 C164 C165 164.6(8) . .
C162 C163 C164 C179 -11.4(12) . .
C163 N9 C160 C159 166.7(7) . .
C163 N9 C160 C161 -4.3(8) . .
C163 C164 C165 N10 3.8(13) . .
C163 C164 C165 C166 -163.7(8) . .
C163 C164 C179 C180 84.9(10) . .
C163 C164 C179 C184 -90.9(10) . .
C164 C165 C166 C167 166.9(8) . .
C164 C179 C180 C181 -177.2(8) . .
C164 C179 C184 C183 178.0(7) . .
C165 N10 C168 C167 -1.0(9) . .
C165 N10 C168 C169 -179.3(8) . .
C165 C164 C179 C180 -91.2(10) . .
C165 C164 C179 C184 93.0(9) . .
C165 C166 C167 C168 1.2(11) . .
C166 C167 C168 N10 -0.2(11) . .
C166 C167 C168 C169 178.1(9) . .
C167 C168 C169 C170 -166.1(8) . .
C167 C168 C169 C193 13.3(13) . .
C168 N10 C165 C164 -166.9(8) . .
C168 N10 C165 C166 1.8(9) . .
C168 C169 C170 N11 -4.3(12) . .
C168 C169 C170 C171 164.8(8) . .
C168 C169 C193 C194 101.7(9) . .
C168 C169 C193 C198 -78.8(10) . .
C169 C170 C171 C172 -166.9(7) . .
C169 C193 C194 C195 178.6(7) . .
C169 C193 C198 C197 179.7(7) . .
C170 N11 C173 C172 -1.1(8) . .
C170 N11 C173 C174 178.3(7) . .
C170 C169 C193 C194 -78.9(10) . .
C170 C169 C193 C198 100.6(9) . .
C170 C171 C172 C173 -3.8(9) . .
C171 C172 C173 N11 3.2(9) . .
C171 C172 C173 C174 -176.2(8) . .
C172 C173 C174 C175 169.8(8) . .
C172 C173 C174 C207 -4.4(12) . .
C173 N11 C170 C169 168.8(7) . .
C173 N11 C170 C171 -1.3(8) . .
C173 C174 C175 N12 0.0(12) . .
C173 C174 C175 C176 -168.1(8) . .
C173 C174 C207 C208 69.4(10) . .
C173 C174 C207 C212 -103.5(9) . .
C174 C175 C176 C177 165.8(8) . .
C174 C207 C208 C209 -169.7(8) . .
C174 C207 C212 C211 169.4(7) . .
C175 N12 C178 C159 -179.8(8) . .
C175 N12 C178 C177 -1.4(8) . .
C175 C174 C207 C208 -104.9(9) . .
C175 C174 C207 C212 82.2(10) . .
C175 C176 C177 C178 2.6(9) . .
C176 C177 C178 N12 -0.8(9) . .
C176 C177 C178 C159 177.6(8) . .
C178 N12 C175 C174 -166.5(7) . .
C178 N12 C175 C176 3.1(8) . .
C178 C159 C160 N9 -3.1(12) . .
C178 C159 C160 C161 166.7(8) . .
C179 C164 C165 N10 179.8(7) . .
C179 C164 C165 C166 12.3(12) . .
C179 C180 C181 C182 -0.6(13) . .
C179 C180 C181 C185 179.3(10) . .
C180 C179 C184 C183 2.1(12) . .
C180 C181 C182 C183 2.0(14) . .
C180 C181 C185 C186 175.8(12) . .
C180 C181 C185 C187 49.4(15) . .
C180 C181 C185 C188 -66.1(14) . .
C181 C182 C183 C184 -1.3(14) . .
C181 C182 C183 C189 178.8(9) . .
C182 C181 C185 C186 -4.2(18) . .
C182 C181 C185 C187 -130.7(11) . .
C182 C181 C185 C188 113.8(12) . .
C182 C183 C184 C179 -0.9(13) . .
C182 C183 C189 C190 -176.0(9) . .
C182 C183 C189 C191 62.4(13) . .
C182 C183 C189 C192 -60.1(12) . .
C184 C179 C180 C181 -1.4(12) . .
C184 C183 C189 C190 4.0(14) . .
C184 C183 C189 C191 -117.5(11) . .
C184 C183 C189 C192 120.0(10) . .
C185 C181 C182 C183 -177.9(10) . .
C189 C183 C184 C179 179.0(8) . .
C193 C169 C170 N11 176.3(7) . .
C193 C169 C170 C171 -14.6(12) . .
C193 C194 C195 C196 1.1(11) . .
C193 C194 C195 C199 177.9(7) . .
C194 C193 C198 C197 -0.8(12) . .
C194 C195 C196 C197 0.2(12) . .
C194 C195 C199 C200 159.2(7) . .
C194 C195 C199 C201 -77.5(11) . .
C194 C195 C199 C202 43.4(11) . .
C195 C196 C197 C198 -1.8(12) . .
C195 C196 C197 C203 179.1(8) . .
C196 C195 C199 C200 -24.2(11) . .
C196 C195 C199 C201 99.0(11) . .
C196 C195 C199 C202 -140.0(9) . .
C196 C197 C198 C193 2.1(12) . .
C196 C197 C203 C204 -3.6(12) . .
C196 C197 C203 C205 119.6(9) . .
C196 C197 C203 C206 -122.2(9) . .
C198 C193 C194 C195 -0.9(12) . .
C198 C197 C203 C204 177.3(8) . .
C198 C197 C203 C205 -59.6(10) . .
C198 C197 C203 C206 58.6(11) . .
C199 C195 C196 C197 -176.3(8) . .
C203 C197 C198 C193 -178.8(8) . .
C207 C174 C175 N12 174.0(7) . .
C207 C174 C175 C176 5.9(13) . .
C207 C208 C209 C210 -0.3(13) . .
C207 C208 C209 C213 173.5(8) . .
C208 C207 C212 C211 -3.5(11) . .
C208 C209 C210 C211 -2.6(14) . .
C208 C209 C213 C214 57.1(11) . .
C208 C209 C213 C215 -63.2(12) . .
C208 C209 C213 C216 178.2(9) . .
C209 C210 C211 C212 2.3(14) . .
C209 C210 C211 C217 178.8(9) . .
C210 C209 C213 C214 -129.5(10) . .
C210 C209 C213 C215 110.3(11) . .
C210 C209 C213 C216 -8.3(14) . .
C210 C211 C212 C207 0.8(12) . .
C210 C211 C217 C259 1.9(17) . .
C210 C211 C217 C260 119.6(13) . .
C210 C211 C217 C261 -120.0(15) . .
C210 C211 C217 C218 60.1(17) . .
C210 C211 C217 C219 -178.8(12) . .
C210 C211 C217 C220 -60.8(14) . .
C212 C207 C208 C209 3.3(12) . .
C212 C211 C217 C259 178.3(14) . .
C212 C211 C217 C260 -64.0(13) . .
C212 C211 C217 C261 56.4(16) . .
C212 C211 C217 C218 -123.5(14) . .
C212 C211 C217 C219 -2.4(16) . .
C212 C211 C217 C220 115.6(13) . .
C213 C209 C210 C211 -176.2(9) . .
C217 C211 C212 C207 -175.9(8) . .
C221 C5 C6 C1 177.5(8) . .
C221 C5 C6 C231 -1.4(12) . .
C221 C222 C223 C224 -1.0(12) . .
C222 C221 C226 C225 -3.0(11) . .
C222 C223 C224 C225 0.6(12) . .
C222 C223 C224 C227 178.8(7) . .
C223 C224 C225 C226 -1.4(12) . .
C223 C224 C227 C228 -64.0(10) . .
C223 C224 C227 C229 58.0(10) . .
C223 C224 C227 C230 179.3(7) . .
C224 C225 C226 C221 2.7(12) . .
C225 C224 C227 C228 114.2(9) . .
C225 C224 C227 C229 -123.9(9) . .
C225 C224 C227 C230 -2.5(11) . .
C226 C221 C222 C223 2.2(11) . .
C227 C224 C225 C226 -179.6(7) . .
C231 C232 C233 C234 0.3(12) . .
C232 C231 C236 C235 4.2(12) . .
C232 C233 C234 C235 1.6(12) . .
C232 C233 C234 C237 -177.5(7) . .
C233 C234 C235 C236 -0.6(12) . .
C233 C234 C237 C238 -127.0(9) . .
C233 C234 C237 C239 -8.6(12) . .
C233 C234 C237 C240 110.5(11) . .
C234 C235 C236 C231 -2.4(12) . .
C235 C234 C237 C238 53.9(11) . .
C235 C234 C237 C239 172.3(8) . .
C235 C234 C237 C240 -68.6(11) . .
C236 C231 C232 C233 -3.2(12) . .
C237 C234 C235 C236 178.6(7) . .
C149 C146 C147 C148 165.4(14) . .
C241 C63 C64 C65 -160.6(14) . .
C248 C117 C118 C119 -160(2) . .
C67 C63 C64 C65 163.9(11) . .
C121 C117 C118 C119 166.2(17) . .
C255 C146 C147 C148 -166.7(13) . .
C265 C264 C263 C262 0.0 . .
C264 C265 C266 C267 0.0 . .
C264 C263 C262 C267 0.0 . .
C263 C262 C267 C266 0.0 . .
C262 C267 C266 C265 0.0 . .
C266 C265 C264 C263 0.0 . .
C269 C270 C271 C272 0.0 . .
C270 C269 C268 C273 0.0 . .
C270 C271 C272 C273 0.0 . .
C271 C272 C273 C268 0.0 . .
C272 C273 C268 C269 0.0 . .
C268 C269 C270 C271 0.0 . .
C274 C275 C276 C277 3(2) . .
C275 C274 C279 C278 -3(2) . .
C275 C276 C277 C278 -4(3) . .
C276 C277 C278 C279 1(2) . .
C277 C278 C279 C274 2(2) . .
C279 C274 C275 C276 1(2) . .
C280 C281 C282 C283 -1.8(17) . .
C281 C280 C285 C284 -2.1(19) . .
C281 C282 C283 C284 -0.3(18) . .
C282 C283 C284 C285 1(2) . .
C283 C284 C285 C280 0(2) . .
C285 C280 C281 C282 2.9(18) . .
C286 C287 C288 C289 -0.8(18) . .
C287 C286 C291 C290 1.2(16) . .
C287 C288 C289 C290 -1.0(18) . .
C288 C289 C290 C291 2.8(17) . .
C289 C290 C291 C286 -2.9(16) . .
C291 C286 C287 C288 0.7(17) . .
C292 C293 C294 C295 1.6(18) . .
C293 C292 C297 C296 -1.7(17) . .
C293 C294 C295 C296 0.0(17) . .
C294 C295 C296 C297 -2.4(16) . .
C295 C296 C297 C292 3.2(16) . .
C297 C292 C293 C294 -0.7(18) . .
C298 C299 C300 C301 0.7(17) . .
C299 C298 C303 C302 0.8(18) . .
C299 C300 C301 C302 -0.6(17) . .
C300 C301 C302 C303 0.5(17) . .
C301 C302 C303 C298 -0.6(18) . .
C303 C298 C299 C300 -0.8(17) . .
C304 C305 C306 C307 -0.5(17) . .
C305 C304 C309 C308 0.5(17) . .
C305 C306 C307 C308 -0.9(18) . .
C306 C307 C308 C309 2.0(17) . .
C307 C308 C309 C304 -1.8(16) . .
C309 C304 C305 C306 0.8(17) . .
C314 C313 C312 C311 0.0 . .
C313 C314 C315 C310 0.0 . .
C313 C312 C311 C310 0.0 . .
C312 C311 C310 C315 0.0 . .
C311 C310 C315 C314 0.0 . .
C315 C314 C313 C312 0.0 . .
C316 C317 C318 C319 -4(2) . .
C317 C316 C321 C320 0.1(19) . .
C317 C318 C319 C320 4(2) . .
C318 C319 C320 C321 -2(2) . .
C319 C320 C321 C316 0(2) . .
C321 C316 C317 C318 1.9(17) . .
C322 C323 C324 C322 0.1(17) . 2_777
C324 C322 C323 C324 -0.1(17) 2_777 .
C329 C328 C327 C326 0.0 . .
C328 C329 C330 C325 0.0 . .
C328 C327 C326 C325 0.0 . .
C327 C326 C325 C330 0.0 . .
C326 C325 C330 C329 0.0 . .
C330 C329 C328 C327 0.0 . .
C332 C333 C334 C335 0.0 . .
C333 C332 C331 C336 0.0 . .
C333 C334 C335 C336 0.0 . .
C334 C335 C336 C331 0.0 . .
C335 C336 C331 C332 0.0 . .
C331 C332 C333 C334 0.0 . .
